data_1563093
loop_
_publ_author_name
'Lockyer, Selena'
'Chiesa, Alessandro'
'Timco, Grigore A.'
'Bennett, Thomas M.'
'Vitorica-Yrzebal, Inigo'
'McInnes, Eric J. L.'
'Carretta, Stefano'
'Winpenny, Richard E. P.'

_publ_section_title
;
 Targeting Molecular Quantum Memory with Embedded Error Correction
;
_journal_name_full 'Chemical Science'
_journal_paper_doi 10.1039/D1SC01506K
_journal_year 2021
_chemical_formula_moiety 'C80 H143.203 Cr7 F8 Ni O32, C23 H20 Cu F12 N3 O4 S, 1.734(C3 H6 O)'
_chemical_formula_sum 'C108.2 H173.6 Cr7 Cu F20 N3 Ni O37.73 S'
_chemical_formula_weight 3018.49
_chemical_name_systematic '[Cr7NiF(O2CBu)16](pyCH2CH2NH2CH2C6H4SCH3)[Cu(O2C5HF6)2OCCH3)]'
_space_group_crystal_system monoclinic
_space_group_IT_number 14
_space_group_name_Hall '-P 2yn'
_space_group_name_H-M_alt 'P 1 21/n 1'
_atom_sites_solution_hydrogens geom
_atom_sites_solution_primary dual
_audit_creation_date 2021-01-11
_audit_creation_method
;
Olex2 1.3
(compiled 2020.11.12 svn.r5f609507 for OlexSys, GUI svn.r6226)
;
_audit_update_record
;
2021-01-20 deposited with the CCDC.	2021-05-31 downloaded from the CCDC.
;
_cell_angle_alpha 90
_cell_angle_beta 90.4360(10)
_cell_angle_gamma 90
_cell_formula_units_Z 4
_cell_length_a 20.38800(10)
_cell_length_b 29.9713(2)
_cell_length_c 24.0737(2)
_cell_measurement_reflns_used 27268
_cell_measurement_temperature 100.00(10)
_cell_measurement_theta_max 75.4000
_cell_measurement_theta_min 2.3030
_cell_volume 14709.93(17)
_computing_cell_refinement 'CrysAlisPro 1.171.40.69a (Rigaku OD, 2020)'
_computing_data_collection 'CrysAlisPro 1.171.40.69a (Rigaku OD, 2020)'
_computing_data_reduction 'CrysAlisPro 1.171.40.69a (Rigaku OD, 2020)'
_computing_molecular_graphics 'Olex2 1.3 (Dolomanov et al., 2009)'
_computing_publication_material 'Olex2 1.3 (Dolomanov et al., 2009)'
_computing_structure_refinement 'SHELXL 2018/3 (Sheldrick, 2015)'
_computing_structure_solution 'SHELXT 2018/2 (Sheldrick, 2018)'
_diffrn_ambient_temperature 293.15
_diffrn_detector_area_resol_mean 10.0000
_diffrn_measured_fraction_theta_full 0.998
_diffrn_measured_fraction_theta_max 0.971
_diffrn_measurement_details
;
List of Runs (angles in degrees, time in seconds):

  # Type    Start    End  Width  t~exp~   \w     \q     \k     \f   Frames
#--------------------------------------------------------------------------
  1  \w     65.00  92.00   1.00    1.00    --   44.70  40.00 120.00   27
  2  \w    -45.00 134.00   1.00    1.00    --   44.70  60.00   0.00  179
  3  \w     71.00 133.00   1.00    1.00    --   44.70  20.00  30.00   62
  4  \w    -27.00   3.00   1.00    1.00    --   44.70  40.00 120.00   30
  5  \w     20.00  93.00   1.00    2.00    --  108.20  40.00 -30.00   73
  6  \w     66.00 197.00   1.00    2.00    --  108.20  40.00  30.00  131
  7  \w     81.00 198.00   1.00    2.00    --  108.20  20.00-150.00  117
  8  \w     20.00  47.00   1.00    2.00    --  108.20   0.00-180.00   27
  9  \w     73.00 100.00   1.00    2.00    --  108.20   0.00-180.00   27
 10  \w    138.00 198.00   1.00    2.00    --  108.20   0.00-180.00   60
 11  \w     26.00 170.00   1.00    2.00    --  108.20  50.00  30.00  144
 12  \w    131.00 197.00   1.00    2.00    --  108.20  40.00  90.00   66
;
_diffrn_measurement_device 'four-circle diffractometer'
_diffrn_measurement_device_type 'XtaLAB AFC11 (RINC): quarter-chi single'
_diffrn_measurement_method '\w scans'
_diffrn_radiation_type CuK\a
_diffrn_radiation_wavelength 1.54184
_diffrn_reflns_av_R_equivalents 0.0415
_diffrn_reflns_av_unetI/netI 0.0459
_diffrn_reflns_Laue_measured_fraction_full 0.998
_diffrn_reflns_Laue_measured_fraction_max 0.971
_diffrn_reflns_limit_h_max 22
_diffrn_reflns_limit_h_min -25
_diffrn_reflns_limit_k_max 37
_diffrn_reflns_limit_k_min -33
_diffrn_reflns_limit_l_max 30
_diffrn_reflns_limit_l_min -30
_diffrn_reflns_number 89150
_diffrn_reflns_point_group_measured_fraction_full 0.998
_diffrn_reflns_point_group_measured_fraction_max 0.971
_diffrn_reflns_theta_full 67.684
_diffrn_reflns_theta_max 76.311
_diffrn_reflns_theta_min 2.354
_exptl_absorpt_coefficient_mu 5.332
_exptl_absorpt_correction_T_max 1.00000
_exptl_absorpt_correction_T_min 0.61561
_exptl_absorpt_correction_type multi-scan
_exptl_absorpt_process_details
;
CrysAlisPro 1.171.40.69a (Rigaku Oxford Diffraction, 2020)
Empirical absorption correction using spherical harmonics,
 implemented in SCALE3 ABSPACK scaling algorithm.
;
_exptl_crystal_colour 'clear light green'
_exptl_crystal_colour_lustre clear
_exptl_crystal_colour_modifier light
_exptl_crystal_colour_primary green
_exptl_crystal_density_diffrn 1.363
_exptl_crystal_description block
_exptl_crystal_F_000 6267
_exptl_crystal_preparation '40 degrees C'
_exptl_crystal_recrystallization_method 'In acetone, slow evaporation'
_exptl_crystal_size_max 0.2
_exptl_crystal_size_mid 0.2
_exptl_crystal_size_min 0.1
_refine_diff_density_max 1.026
_refine_diff_density_min -0.867
_refine_diff_density_rms 0.073
_refine_ls_extinction_method none
_refine_ls_goodness_of_fit_ref 1.048
_refine_ls_hydrogen_treatment constr
_refine_ls_matrix_type full
_refine_ls_number_parameters 1939
_refine_ls_number_reflns 29953
_refine_ls_number_restraints 1274
_refine_ls_restrained_S_all 1.044
_refine_ls_R_factor_all 0.0717
_refine_ls_R_factor_gt 0.0581
_refine_ls_shift/su_max 0.002
_refine_ls_shift/su_mean 0.000
_refine_ls_structure_factor_coef Fsqd
_refine_ls_weighting_details 'w=1/[\s^2^(Fo^2^)+(0.0842P)^2^+14.3131P] where P=(Fo^2^+2Fc^2^)/3'
_refine_ls_weighting_scheme calc
_refine_ls_wR_factor_gt 0.1530
_refine_ls_wR_factor_ref 0.1621
_reflns_Friedel_coverage 0.000
_reflns_number_gt 24132
_reflns_number_total 29953
_reflns_threshold_expression 'I > 2\s(I)'
_cod_data_source_file d1sc01506k2.cif
_cod_data_source_block lrepw411
_cod_original_cell_volume 14709.92(17)
_cod_original_formula_sum 'C108.20 H173.60 Cr7 Cu F20 N3 Ni O37.73 S'
_cod_database_code 1563093
_shelx_shelxl_version_number 2018/3
_shelx_space_group_comment
;
The symmetry employed for this shelxl refinement is uniquely defined
by the following loop, which should always be used as a source of
symmetry information in preference to the above space-group names.
They are only intended as comments.
;
_olex2_refinement_description
;
1. Fixed Uiso
 At 1.2 times of:
  All C(H) groups, All C(H,H) groups, All N(H) groups, All N(H,H) groups
 At 1.5 times of:
  All C(H,H,H) groups
2. Shared sites
{Cr1, Ni1}
{Cr2, Ni2}
{Cr3, Ni3}
{Cr4, Ni4}
{Cr5, Ni5}
{Cr6, Ni6}
{Cr7, Ni7}
{Cr8, Ni8}
3. Restrained distances
 C1F-C1C
 2.7 with sigma of 0.02
 S1A-C1C \\sim S1-C103
 with sigma of 0.02
 C77-C76 \\sim C77A-C76A \\sim C78A-C77A \\sim C79A-C77A \\sim C79-C77 \\sim
C80A-C77A \\sim C80-C77 ~
 C78-C77
 with sigma of 0.02
 C97A-C95 \\sim C97-C95
 with sigma of 0.02
 S1A-C1F \\sim S1-C104
 with sigma of 0.02
 O32A-C76A \\sim O32-C76 \\sim O31-C76 \\sim O31A-C76A
 with sigma of 0.02
 C98-C97 \\sim C98A-C97A
 with sigma of 0.02
 Cr3-O32A \\sim Cr3-O32
 with sigma of 0.02
 C99A-C110 \\sim C99-C100
 with sigma of 0.02
 Cr1-O31 \\sim Cr1-O31A
 with sigma of 0.02
 N3A-C99A \\sim N3-C99
 with sigma of 0.02
 N3A-C98A \\sim N3-C98
 with sigma of 0.02
 C37-C39 \\sim C37A-C39A
 with sigma of 0.02
 C36-C39 \\sim C36-C39A
 with sigma of 0.04
 C37-C40 \\sim C37A-C40A
 with sigma of 0.02
 C36-C40 \\sim C36-C40A
 with sigma of 0.04
 C39-C40 \\sim C39A-C40A
 with sigma of 0.04
 C38-C39 \\sim C38A-C39A
 with sigma of 0.04
 C36-C37 \\sim C36-C37A
 with sigma of 0.02
 C38-C40 \\sim C38A-C40A
 with sigma of 0.04
 C37-C38 \\sim C37A-C38A
 with sigma of 0.02
 C36-C38 \\sim C36-C38A
 with sigma of 0.04
 C47-C48 \\sim C47-C48A
 with sigma of 0.02
 C47-C49 \\sim C47-C49A
 with sigma of 0.02
 C47-C50 \\sim C47-C50A
 with sigma of 0.02
 C61-C62 \\sim C61-C62A
 with sigma of 0.02
 C61-C63 \\sim C61-C63A
 with sigma of 0.04
 C62-C64 \\sim C62A-C64A
 with sigma of 0.02
 C61-C64 \\sim C61-C64A
 with sigma of 0.04
 C63-C64 \\sim C63A-C64A
 with sigma of 0.04
 C64-C65 \\sim C64A-C65A
 with sigma of 0.04
 C62-C65 \\sim C62A-C65A
 with sigma of 0.02
 C63-C65 \\sim C63A-C65A
 with sigma of 0.04
 C61-C65 \\sim C61-C65A
 with sigma of 0.04
 C62-C63 \\sim C62A-C63A
 with sigma of 0.02
 C44-C45 \\sim C44A-C45A
 with sigma of 0.04
 C42-C45 \\sim C42A-C45A
 with sigma of 0.02
 C41-C45 \\sim C41-C45A
 with sigma of 0.04
 C43-C45 \\sim C43A-C45A
 with sigma of 0.04
 C41-C43 \\sim C41-C43A
 with sigma of 0.04
 C42-C44 \\sim C42A-C44A
 with sigma of 0.02
 C41-C44 \\sim C41-C44A
 with sigma of 0.04
 C42-C43 \\sim C42A-C43A
 with sigma of 0.02
 C43-C44 \\sim C43A-C44A
 with sigma of 0.04
 C41-C42 \\sim C41-C42A
 with sigma of 0.02
 F12-F14 \\sim F12A-F14A
 with sigma of 0.04
 F12-F13 \\sim F12A-F13A
 with sigma of 0.04
 F13-C85 \\sim F13A-C85A
 with sigma of 0.02
 C84-C85 \\sim C84-C85A
 with sigma of 0.02
 F14-C85 \\sim F14A-C85A
 with sigma of 0.02
 F12-C84 \\sim F12A-C84
 with sigma of 0.04
 F14-C84 \\sim F14A-C84
 with sigma of 0.04
 F13-F14 \\sim F13A-F14A
 with sigma of 0.04
 F13-C84 \\sim F13A-C84
 with sigma of 0.04
 F12-C85 \\sim F12A-C85A
 with sigma of 0.02
4. Uiso/Uaniso restraints and constraints
C79A \\sim C78A \\sim C78 \\sim C79 \\sim C80 \\sim C80A: within 2A with sigma
of 0.02 and sigma for terminal atoms of 0.04 within 2A
S1 \\sim S1A: within 2A with sigma of 0.02 and sigma for terminal atoms of 0.04
within 2A
O32A \\sim O32 \\sim O31 \\sim O31A: within 2A with sigma of 0.02 and sigma for
terminal atoms of 0.04 within 2A
C109 \\sim C107 \\sim C108 \\sim O38: within 2A with sigma of 0.02 and sigma
for terminal atoms of 0.04 within 2A
C78 \\sim C77 \\sim C79 \\sim C77A \\sim C78A \\sim C79A \\sim C80A \\sim C80
\\sim C76A \\sim C76 \\sim O32A \\sim O32 \\sim O31A \\sim O31: within 2A with
sigma of 0.002 and sigma for terminal atoms of 0.004 within 2A
C1F \\sim C104: within 2A with sigma of 0.02 and sigma for terminal atoms of
0.04 within 2A
C37 \\sim C38 \\sim C39 \\sim C40 \\sim C39A \\sim C37A \\sim C40A \\sim C38A:
within 2A with sigma of 0.02 and sigma for terminal atoms of 0.04 within 2A
C47 \\sim C48 \\sim C49 \\sim C50 \\sim C49A \\sim C50A \\sim C48A: within 2A
with sigma of 0.02 and sigma for terminal atoms of 0.04 within 2A
C110 \\sim C100: within 2A with sigma of 0.02 and sigma for terminal atoms of
0.04 within 2A
C97A \\sim C97: within 2A with sigma of 0.02 and sigma for terminal atoms of
0.04 within 2A
C63A \\sim C64 \\sim C65A \\sim C63 \\sim C64A \\sim C65 \\sim C62 \\sim C62A:
within 2A with sigma of 0.02 and sigma for terminal atoms of 0.04 within 2A
C43 \\sim C43A \\sim C45A \\sim C44 \\sim C44A \\sim C42A \\sim C42 \\sim C45:
within 2A with sigma of 0.02 and sigma for terminal atoms of 0.04 within 2A
F12 \\sim F13 \\sim F14 \\sim C85 \\sim C85A \\sim F14A \\sim F12A \\sim F13A:
within 2A with sigma of 0.002 and sigma for terminal atoms of 0.004 within 2A
Uanis(C1F) = Uanis(C104)
Uanis(Cr1) = Uanis(Ni1)
Uanis(Cr2) = Uanis(Ni2)
Uanis(Cr3) = Uanis(Ni3)
Uanis(Cr4) = Uanis(Ni4)
Uanis(Cr5) = Uanis(Ni5)
Uanis(Cr6) = Uanis(Ni6)
Uanis(Cr7) = Uanis(Ni7)
Uanis(Cr8) = Uanis(Ni8)
5. Rigid body (RIGU) restrains
 C78, C77, C80, C77A, C78A, C80A, C79, C79A, C76A, C76, O32, O32A, O31, O31A
 with sigma for 1-2 distances of 0.002 and sigma for 1-3 distances of 0.002
 N1, C96, C94, N2, C95, C97, C98A, C98, N3A, N3, C99A, C99, C100, C101, C102,
 C103, C1B, C1C, C1D, C1E, C106, C105, S1, S1A, C104, C1F
 with sigma for 1-2 distances of 0.002 and sigma for 1-3 distances of 0.002
 C37, C38, C39, C40, C39A, C37A, C40A, C38A, C36, O16, O15
 with sigma for 1-2 distances of 0.002 and sigma for 1-3 distances of 0.002
 C47, C48, C49, C50, C49A, C50A, C48A, O19, C46, O20
 with sigma for 1-2 distances of 0.002 and sigma for 1-3 distances of 0.002
 C63, C65A, C64, C63A, C65, C64A, C62A, C62, C61, O25, O26
 with sigma for 1-2 distances of 0.002 and sigma for 1-3 distances of 0.002
6. Others
 Sof(C97A)=Sof(H97C)=Sof(H97D)=Sof(C98A)=Sof(H98C)=Sof(H98D)=Sof(N3A)=
 Sof(H3AA)=Sof(H3AB)=Sof(C99A)=Sof(H99C)=Sof(H99D)=Sof(C1C)=Sof(C1B)=Sof(H1B)=
 Sof(C1A)=Sof(H1A)=Sof(C110)=Sof(C1E)=Sof(H1E)=Sof(C1D)=Sof(H1D)=Sof(S1A)=
 Sof(C1F)=Sof(H1FA)=Sof(H1FB)=Sof(H1FC)=Sof(C76A)=Sof(C77A)=Sof(C78A)=Sof(H78D)=
 Sof(H78E)=Sof(H78F)=Sof(C79A)=Sof(H79D)=Sof(H79E)=Sof(H79F)=Sof(C80A)=
 Sof(O32A)=Sof(O31A)=1-FVAR(1)
 Sof(O32)=Sof(O31)=Sof(C76)=Sof(C78)=Sof(H78A)=Sof(H78B)=Sof(H78C)=Sof(C77)=
 Sof(C79)=Sof(H79A)=Sof(H79B)=Sof(H79C)=Sof(C80)=Sof(H80A)=Sof(H80B)=Sof(H80C)=
 Sof(S1)=Sof(N3)=Sof(H3D)=Sof(H3E)=Sof(C97)=Sof(H97A)=Sof(H97B)=Sof(C98)=
 Sof(H98A)=Sof(H98B)=Sof(C99)=Sof(H99A)=Sof(H99B)=Sof(C103)=Sof(C102)=Sof(H102)=
 Sof(C101)=Sof(H101)=Sof(C100)=Sof(C106)=Sof(H106)=Sof(C105)=Sof(H105)=
 Sof(C104)=Sof(H10D)=Sof(H10E)=Sof(H10F)=Sof(O38)=Sof(C107)=Sof(C108)=Sof(H10G)=
 Sof(H10H)=Sof(H10I)=Sof(C109)=Sof(H10J)=Sof(H10K)=Sof(H10L)=FVAR(1)
 Sof(C39A)=Sof(H39D)=Sof(H39E)=Sof(H39F)=Sof(C37A)=Sof(C40A)=Sof(H40D)=
 Sof(H40E)=Sof(H40F)=Sof(C38A)=Sof(H38D)=Sof(H38E)=Sof(H38F)=1-FVAR(2)
 Sof(C37)=Sof(C38)=Sof(H38A)=Sof(H38B)=Sof(H38C)=Sof(C39)=Sof(H39A)=Sof(H39B)=
 Sof(H39C)=Sof(C40)=Sof(H40A)=Sof(H40B)=Sof(H40C)=FVAR(2)
 Sof(C49A)=Sof(H49D)=Sof(H49E)=Sof(H49F)=Sof(C50A)=Sof(H50D)=Sof(H50E)=
 Sof(H50F)=Sof(C48A)=Sof(H48D)=Sof(H48E)=Sof(H48F)=1-FVAR(3)
 Sof(C48)=Sof(H48A)=Sof(H48B)=Sof(H48C)=Sof(C49)=Sof(H49A)=Sof(H49B)=Sof(H49C)=
 Sof(C50)=Sof(H50A)=Sof(H50B)=Sof(H50C)=FVAR(3)
 Sof(C62A)=Sof(C65A)=Sof(H65D)=Sof(H65E)=Sof(H65F)=Sof(C63A)=Sof(H63D)=
 Sof(H63E)=Sof(H63F)=Sof(C64A)=Sof(H64D)=Sof(H64E)=Sof(H64F)=1-FVAR(4)
 Sof(C62)=Sof(C63)=Sof(H63A)=Sof(H63B)=Sof(H63C)=Sof(C64)=Sof(H64A)=Sof(H64B)=
 Sof(H64C)=Sof(C65)=Sof(H65A)=Sof(H65B)=Sof(H65C)=FVAR(4)
 Sof(C45A)=Sof(H45D)=Sof(H45E)=Sof(H45F)=Sof(C42A)=Sof(C43A)=Sof(H43D)=
 Sof(H43E)=Sof(H43F)=Sof(C44A)=Sof(H44D)=Sof(H44E)=Sof(H44F)=1-FVAR(5)
 Sof(C42)=Sof(C43)=Sof(H43A)=Sof(H43B)=Sof(H43C)=Sof(C44)=Sof(H44A)=Sof(H44B)=
 Sof(H44C)=Sof(C45)=Sof(H45A)=Sof(H45B)=Sof(H45C)=FVAR(5)
 Sof(C85A)=Sof(F14A)=Sof(F12A)=Sof(F13A)=1-FVAR(6)
 Sof(F12)=Sof(F13)=Sof(F14)=Sof(C85)=FVAR(6)
 Fixed Sof: Cr2(0.875) Cr4(0.875) Cr3(0.875) Cr1(0.875) Cr5(0.875) Cr8(0.875)
 Cr6(0.875) Cr7(0.875) Ni2(0.125) Ni4(0.125) Ni3(0.125) Ni1(0.125) Ni5(0.125)
 Ni8(0.125) Ni6(0.125) Ni7(0.125)
7.a Secondary CH2 refined with riding coordinates:
 N3(H3D,H3E), C97(H97A,H97B), C98(H98A,H98B), C99(H99A,H99B), C97A(H97C,H97D),
 C98A(H98C,H98D), N3A(H3AA,H3AB), C99A(H99C,H99D)
7.b Me refined with riding coordinates:
 C68(H68A,H68B,H68C), C58(H58A,H58B,H58C), C53(H53A,H53B,H53C), C8(H8A,H8B,
 H8C), C59(H59A,H59B,H59C), C54(H54A,H54B,H54C), C60(H60A,H60B,H60C), C9(H9A,
 H9B,H9C), C55(H55A,H55B,H55C), C3(H3A,H3B,H3C), C18(H18A,H18B,H18C), C78(H78A,
 H78B,H78C), C23(H23A,H23B,H23C), C69(H69A,H69B,H69C), C19(H19A,H19B,H19C),
 C33(H33A,H33B,H33C), C34(H34A,H34B,H34C), C79(H79A,H79B,H79C), C73(H73A,H73B,
 H73C), C4(H4A,H4B,H4C), C24(H24A,H24B,H24C), C70(H70A,H70B,H70C), C5(H5A,H5B,
 H5C), C20(H20A,H20B,H20C), C10(H10A,H10B,H10C), C25(H25A,H25B,H25C), C74(H74A,
 H74B,H74C), C13(H13A,H13B,H13C), C80(H80A,H80B,H80C), C75(H75A,H75B,H75C),
 C35(H35A,H35B,H35C), C14(H14A,H14B,H14C), C28(H28A,H28B,H28C), C63(H63A,H63B,
 H63C), C64(H64A,H64B,H64C), C29(H29A,H29B,H29C), C15(H15A,H15B,H15C), C48(H48A,
 H48B,H48C), C30(H30A,H30B,H30C), C43(H43A,H43B,H43C), C44(H44A,H44B,H44C),
 C49(H49A,H49B,H49C), C65(H65A,H65B,H65C), C38(H38A,H38B,H38C), C39(H39A,H39B,
 H39C), C45(H45A,H45B,H45C), C50(H50A,H50B,H50C), C40(H40A,H40B,H40C), C92(H92A,
 H92B,H92C), C93(H93A,H93B,H93C), C104(H10D,H10E,H10F), C108(H10G,H10H,H10I),
 C109(H10J,H10K,H10L), C1F(H1FA,H1FB,H1FC), C78A(H78D,H78E,H78F), C79A(H79D,
 H79E,H79F), C39A(H39D,H39E,H39F), C40A(H40D,H40E,H40F), C38A(H38D,H38E,H38F),
 C49A(H49D,H49E,H49F), C50A(H50D,H50E,H50F), C48A(H48D,H48E,H48F), C65A(H65D,
 H65E,H65F), C63A(H63D,H63E,H63F), C64A(H64D,H64E,H64F), C45A(H45D,H45E,H45F),
 C43A(H43D,H43E,H43F), C44A(H44D,H44E,H44F)
7.c Aromatic/amide H refined with riding coordinates:
 N2(H2), C96(H96), C94(H94), C88(H88), C83(H83), C102(H102), C101(H101),
 C106(H106), C105(H105), C1B(H1B), C1A(H1A), C1E(H1E), C1D(H1D)
7.d Fitted hexagon refined as free rotating group:
 C103(C102,C101,C100,C106,C105), C1C(C1B,C1A,C110,C1E,C1D)
;
_olex2_submission_special_instructions 'No special instructions were received'
_oxdiff_exptl_absorpt_empirical_details
;
Empirical correction (ABSPACK) includes:
- Absorption correction using spherical harmonics
- Frame scaling
;

loop_
_space_group_symop_operation_xyz
'x, y, z'
'-x+1/2, y+1/2, -z+1/2'
'-x, -y, -z'
'x-1/2, -y-1/2, z-1/2'

loop_
_atom_site_label
_atom_site_type_symbol
_atom_site_fract_x
_atom_site_fract_y
_atom_site_fract_z
_atom_site_U_iso_or_equiv
_atom_site_adp_type
_atom_site_occupancy
_atom_site_site_symmetry_order
_atom_site_calc_flag
_atom_site_refinement_flags_posn
_atom_site_refinement_flags_adp
_atom_site_refinement_flags_occupancy
_atom_site_disorder_assembly
_atom_site_disorder_group
Cr2 Cr 0.26547(2) 0.87645(2) 0.50344(2) 0.02910(11) Uani 0.875 1 d . . P A 1
Cr4 Cr 0.28072(3) 0.61834(2) 0.34294(2) 0.03429(12) Uani 0.875 1 d . . P A 1
Cr3 Cr 0.05081(2) 0.74626(2) 0.41647(2) 0.03169(11) Uani 0.875 1 d . . P A 1
Cr1 Cr 0.10988(3) 0.84573(2) 0.46630(2) 0.03431(12) Uani 0.875 1 d . . P A 1
Cr5 Cr 0.12397(3) 0.65399(2) 0.36191(2) 0.03586(12) Uani 0.875 1 d . . P A 1
Cr8 Cr 0.42155(3) 0.84056(2) 0.48588(2) 0.03718(13) Uani 0.875 1 d . . P A 1
Cr6 Cr 0.42872(3) 0.66984(2) 0.34170(2) 0.03578(12) Uani 0.875 1 d . . P A 1
Cr7 Cr 0.49267(3) 0.75602(2) 0.41537(2) 0.04180(13) Uani 0.875 1 d . . P A 1
Ni2 Ni 0.26547(2) 0.87645(2) 0.50344(2) 0.02910(11) Uani 0.125 1 d . . P A 2
Ni4 Ni 0.28072(3) 0.61834(2) 0.34294(2) 0.03429(12) Uani 0.125 1 d . . P A 2
Ni3 Ni 0.05081(2) 0.74626(2) 0.41647(2) 0.03169(11) Uani 0.125 1 d . . P A 2
Ni1 Ni 0.10988(3) 0.84573(2) 0.46630(2) 0.03431(12) Uani 0.125 1 d . . P A 2
Ni5 Ni 0.12397(3) 0.65399(2) 0.36191(2) 0.03586(12) Uani 0.125 1 d . . P A 2
Ni8 Ni 0.42155(3) 0.84056(2) 0.48588(2) 0.03718(13) Uani 0.125 1 d . . P A 2
Ni6 Ni 0.42872(3) 0.66984(2) 0.34170(2) 0.03578(12) Uani 0.125 1 d . . P A 2
Ni7 Ni 0.49267(3) 0.75602(2) 0.41537(2) 0.04180(13) Uani 0.125 1 d . . P A 2
F3 F 0.32812(8) 0.82967(6) 0.49077(7) 0.0329(4) Uani 1 1 d . . . . .
F1 F 0.11474(8) 0.78243(6) 0.45644(7) 0.0325(4) Uani 1 1 d . . . . .
F8 F 0.12272(8) 0.71963(6) 0.37821(7) 0.0340(4) Uani 1 1 d . . . . .
F2 F 0.20427(8) 0.84681(6) 0.45335(7) 0.0333(4) Uani 1 1 d . . . . .
F7 F 0.21711(9) 0.65300(6) 0.38598(7) 0.0340(4) Uani 1 1 d . . . . .
F4 F 0.42359(9) 0.79937(6) 0.42501(7) 0.0354(4) Uani 1 1 d . . . . .
F5 F 0.42704(9) 0.71140(6) 0.40318(7) 0.0363(4) Uani 1 1 d . . . . .
F6 F 0.33526(9) 0.67279(6) 0.33896(7) 0.0384(4) Uani 1 1 d . . . . .
O22 O 0.30111(11) 0.91015(7) 0.44081(9) 0.0371(5) Uani 1 1 d . . . . .
O25 O 0.23023(11) 0.84258(9) 0.56580(9) 0.0434(5) Uani 1 1 d . . . . .
O9 O 0.34657(12) 0.58287(8) 0.30054(10) 0.0420(5) Uani 1 1 d . . . . .
O26 O 0.12311(11) 0.83820(7) 0.54632(9) 0.0370(5) Uani 1 1 d . . . . .
O32 O 0.0423(7) 0.7934(3) 0.3580(5) 0.0395(6) Uani 0.734(2) 1 d D U P A 1
O30 O -0.01968(11) 0.77501(8) 0.45859(11) 0.0442(5) Uani 1 1 d . . . . .
O24 O 0.32240(11) 0.90734(9) 0.55592(10) 0.0462(6) Uani 1 1 d . . . . .
O27 O 0.20458(11) 0.92501(8) 0.51503(10) 0.0395(5) Uani 1 1 d . . . . .
O12 O 0.42982(12) 0.62000(8) 0.39442(10) 0.0416(5) Uani 1 1 d . . . . .
O4 O -0.01611(11) 0.71236(8) 0.37743(12) 0.0475(6) Uani 1 1 d . . . . .
O6 O 0.24174(12) 0.63197(9) 0.27013(9) 0.0441(5) Uani 1 1 d . . . . .
O10 O 0.42954(13) 0.62867(8) 0.27921(10) 0.0459(6) Uani 1 1 d . . . . .
O13 O 0.43418(13) 0.72044(8) 0.28978(10) 0.0452(6) Uani 1 1 d . . . . .
O28 O 0.10797(11) 0.91074(8) 0.47431(11) 0.0462(6) Uani 1 1 d . . . . .
O2 O 0.05480(13) 0.70172(8) 0.47536(10) 0.0456(6) Uani 1 1 d . . . . .
O11 O 0.32599(12) 0.60215(8) 0.41454(10) 0.0427(5) Uani 1 1 d . . . . .
O1 O 0.09664(12) 0.63968(8) 0.43990(11) 0.0460(6) Uani 1 1 d . . . . .
O29 O 0.01585(11) 0.84347(7) 0.48070(12) 0.0455(6) Uani 1 1 d . . . . .
O8 O 0.22810(13) 0.56422(8) 0.35185(11) 0.0470(6) Uani 1 1 d . . . . .
O15 O 0.52478(12) 0.66562(8) 0.34345(12) 0.0484(6) Uani 1 1 d . . . . .
O18 O 0.43414(14) 0.79174(10) 0.53853(10) 0.0529(7) Uani 1 1 d . . . . .
O5 O 0.14784(13) 0.66823(9) 0.28389(10) 0.0496(6) Uani 1 1 d . . . . .
O7 O 0.12490(13) 0.58907(8) 0.34753(12) 0.0526(6) Uani 1 1 d . . . . .
O31 O 0.0891(2) 0.85637(15) 0.38943(19) 0.0398(7) Uani 0.734(2) 1 d D U P A 1
O21 O 0.40667(13) 0.89064(8) 0.43555(13) 0.0548(7) Uani 1 1 d . . . . .
O17 O 0.49267(15) 0.74143(9) 0.49418(10) 0.0539(7) Uani 1 1 d . . . . .
O23 O 0.42259(13) 0.87999(10) 0.55039(14) 0.0626(8) Uani 1 1 d . . . . .
O14 O 0.49381(15) 0.77025(10) 0.33674(11) 0.0586(7) Uani 1 1 d . . . . .
O20 O 0.51504(12) 0.85228(9) 0.48085(14) 0.0577(7) Uani 1 1 d . . . . .
O16 O 0.56295(13) 0.71286(11) 0.40748(13) 0.0656(8) Uani 1 1 d . . . . .
O3 O 0.03141(13) 0.65445(9) 0.33739(13) 0.0591(8) Uani 1 1 d . . . . .
O19 O 0.55970(13) 0.80181(11) 0.42652(14) 0.0653(8) Uani 1 1 d . . . . .
C61 C 0.17196(16) 0.83501(11) 0.57885(14) 0.0372(6) Uani 1 1 d D . . . .
C56 C 0.38090(15) 0.90469(10) 0.57129(13) 0.0340(6) Uani 1 1 d . . . . .
C66 C 0.14953(15) 0.93668(10) 0.49552(13) 0.0348(6) Uani 1 1 d . . . . .
C1 C 0.06545(15) 0.66036(10) 0.47588(13) 0.0341(6) Uani 1 1 d . . . . .
C11 C 0.19020(17) 0.65077(10) 0.25350(13) 0.0368(7) Uani 1 1 d . . . . .
C51 C 0.35795(16) 0.91472(10) 0.42192(13) 0.0350(6) Uani 1 1 d . . . . .
C71 C -0.02640(16) 0.81273(10) 0.47964(14) 0.0368(7) Uani 1 1 d . . . . .
C26 C 0.38670(17) 0.59732(11) 0.41941(13) 0.0383(7) Uani 1 1 d . . . . .
C6 C -0.01641(16) 0.67806(11) 0.34720(14) 0.0376(7) Uani 1 1 d . . . . .
C41 C 0.46283(17) 0.75570(11) 0.53603(14) 0.0394(7) Uani 1 1 d D . . . .
C21 C 0.39559(18) 0.59384(11) 0.27258(14) 0.0407(7) Uani 1 1 d . . . . .
C46 C 0.56154(17) 0.83679(11) 0.45351(14) 0.0397(6) Uani 1 1 d . . . . .
C16 C 0.16642(18) 0.55876(11) 0.35206(15) 0.0428(8) Uani 1 1 d . . . . .
C31 C 0.4661(2) 0.75584(12) 0.29320(15) 0.0460(8) Uani 1 1 d . . . . .
C67 C 0.13122(17) 0.98525(11) 0.50077(16) 0.0452(8) Uani 1 1 d . . . . .
C76 C 0.0518(3) 0.83507(17) 0.3567(2) 0.0400(6) Uani 0.734(2) 1 d D U P A 1
C36 C 0.56908(18) 0.68043(13) 0.37499(17) 0.0499(8) Uani 1 1 d D . . . .
C2 C 0.03536(18) 0.63445(12) 0.52428(15) 0.0450(8) Uani 1 1 d . . . . .
C52 C 0.37035(19) 0.95452(11) 0.38427(15) 0.0449(8) Uani 1 1 d . . . . .
C47 C 0.62583(18) 0.86286(15) 0.45372(17) 0.0532(9) Uani 1 1 d D U . . .
C57 C 0.40213(18) 0.93387(12) 0.62012(15) 0.0437(8) Uani 1 1 d . . . . .
C12 C 0.1784(2) 0.65120(13) 0.19076(15) 0.0495(9) Uani 1 1 d . . . . .
C7 C -0.08165(18) 0.66516(14) 0.32014(18) 0.0517(9) Uani 1 1 d . . . . .
C27 C 0.4123(2) 0.55905(12) 0.45501(15) 0.0469(8) Uani 1 1 d . . . . .
C22 C 0.4183(2) 0.56239(12) 0.22622(15) 0.0512(9) Uani 1 1 d . . . . .
C72 C -0.09194(18) 0.82142(14) 0.5094(2) 0.0553(10) Uani 1 1 d . . . . .
C17 C 0.1417(2) 0.51069(12) 0.35706(18) 0.0569(10) Uani 1 1 d . . . . .
C68 C 0.1926(2) 1.01434(13) 0.5047(2) 0.0622(11) Uani 1 1 d . . . . .
H68A H 0.179946 1.045083 0.508019 0.093 Uiso 1 1 calc R U . . .
H68B H 0.217952 1.005774 0.536719 0.093 Uiso 1 1 calc R U . . .
H68C H 0.218362 1.010469 0.471865 0.093 Uiso 1 1 calc R U . . .
C58 C 0.3526(2) 0.92802(16) 0.66697(16) 0.0595(11) Uani 1 1 d . . . . .
H58A H 0.309680 0.936314 0.653878 0.089 Uiso 1 1 calc R U . . .
H58B H 0.352139 0.897405 0.678668 0.089 Uiso 1 1 calc R U . . .
H58C H 0.364800 0.946685 0.697763 0.089 Uiso 1 1 calc R U . . .
C53 C 0.3072(2) 0.96898(13) 0.35485(17) 0.0594(11) Uani 1 1 d . . . . .
H53A H 0.274101 0.975151 0.381967 0.089 Uiso 1 1 calc R U . . .
H53B H 0.315375 0.995373 0.333397 0.089 Uiso 1 1 calc R U . . .
H53C H 0.292336 0.945512 0.330699 0.089 Uiso 1 1 calc R U . . .
C32 C 0.4722(3) 0.78558(15) 0.24228(18) 0.0646(12) Uani 1 1 d . . . . .
C8 C -0.0824(2) 0.61490(15) 0.3094(2) 0.0640(12) Uani 1 1 d . . . . .
H8A H -0.046400 0.607099 0.285827 0.096 Uiso 1 1 calc R U . . .
H8B H -0.078401 0.599251 0.344021 0.096 Uiso 1 1 calc R U . . .
H8C H -0.122948 0.606790 0.291492 0.096 Uiso 1 1 calc R U . . .
C59 C 0.4703(2) 0.92079(15) 0.6405(2) 0.0616(11) Uani 1 1 d . . . . .
H59A H 0.469690 0.890468 0.653365 0.092 Uiso 1 1 calc R U . . .
H59B H 0.500947 0.923570 0.610654 0.092 Uiso 1 1 calc R U . . .
H59C H 0.483303 0.940096 0.670490 0.092 Uiso 1 1 calc R U . . .
C54 C 0.3918(3) 0.99213(13) 0.4238(2) 0.0645(12) Uani 1 1 d . . . . .
H54A H 0.357229 0.998173 0.449609 0.097 Uiso 1 1 calc R U . . .
H54B H 0.430507 0.983166 0.443732 0.097 Uiso 1 1 calc R U . . .
H54C H 0.400892 1.018560 0.402677 0.097 Uiso 1 1 calc R U . . .
C60 C 0.4017(2) 0.98199(13) 0.59948(19) 0.0639(12) Uani 1 1 d . . . . .
H60A H 0.358429 0.989673 0.586777 0.096 Uiso 1 1 calc R U . . .
H60B H 0.414421 1.001549 0.629250 0.096 Uiso 1 1 calc R U . . .
H60C H 0.432065 0.985023 0.569414 0.096 Uiso 1 1 calc R U . . .
C9 C -0.0832(3) 0.68951(17) 0.2637(2) 0.0781(15) Uani 1 1 d . . . . .
H9A H -0.046607 0.680017 0.241777 0.117 Uiso 1 1 calc R U . . .
H9B H -0.123318 0.682557 0.244472 0.117 Uiso 1 1 calc R U . . .
H9C H -0.080571 0.721130 0.269724 0.117 Uiso 1 1 calc R U . . .
C55 C 0.4239(3) 0.94443(16) 0.3432(2) 0.0797(16) Uani 1 1 d . . . . .
H55A H 0.430882 0.969975 0.319940 0.120 Uiso 1 1 calc R U . . .
H55B H 0.463740 0.937483 0.362929 0.120 Uiso 1 1 calc R U . . .
H55C H 0.411232 0.919410 0.320675 0.120 Uiso 1 1 calc R U . . .
C62 C 0.1579(5) 0.8168(3) 0.6361(3) 0.0615(18) Uani 0.728(8) 1 d D U P B 1
C3 C 0.0568(3) 0.58587(15) 0.5245(2) 0.0748(14) Uani 1 1 d . . . . .
H3A H 0.103521 0.584272 0.529524 0.112 Uiso 1 1 calc R U . . .
H3B H 0.035658 0.570446 0.554412 0.112 Uiso 1 1 calc R U . . .
H3C H 0.044820 0.572215 0.489852 0.112 Uiso 1 1 calc R U . . .
C37 C 0.6368(4) 0.6603(3) 0.3644(4) 0.0548(19) Uani 0.538(8) 1 d D U P C 1
C18 C 0.1543(3) 0.48802(15) 0.3024(2) 0.0748(14) Uani 1 1 d . . . . .
H18A H 0.131059 0.503407 0.273386 0.112 Uiso 1 1 calc R U . . .
H18B H 0.200460 0.488508 0.294859 0.112 Uiso 1 1 calc R U . . .
H18C H 0.139435 0.457663 0.304213 0.112 Uiso 1 1 calc R U . . .
C78 C -0.0063(3) 0.83549(18) 0.2646(2) 0.0481(9) Uani 0.734(2) 1 d D U P A 1
H78A H -0.029275 0.809126 0.276035 0.072 Uiso 0.734(2) 1 calc R U P A 1
H78B H -0.034089 0.852856 0.240509 0.072 Uiso 0.734(2) 1 calc R U P A 1
H78C H 0.032681 0.827125 0.245042 0.072 Uiso 0.734(2) 1 calc R U P A 1
C23 C 0.4223(3) 0.58877(16) 0.17284(17) 0.0765(15) Uani 1 1 d . . . . .
H23A H 0.451919 0.613377 0.177840 0.115 Uiso 1 1 calc R U . . .
H23B H 0.437994 0.569831 0.143657 0.115 Uiso 1 1 calc R U . . .
H23C H 0.379565 0.599868 0.163122 0.115 Uiso 1 1 calc R U . . .
C77 C 0.0121(2) 0.86279(15) 0.31502(19) 0.0434(6) Uani 0.734(2) 1 d D U P A 1
C69 C 0.0932(3) 0.98917(17) 0.5546(3) 0.0878(18) Uani 1 1 d . . . . .
H69A H 0.080263 1.019642 0.560078 0.132 Uiso 1 1 calc R U . . .
H69B H 0.054922 0.970602 0.552670 0.132 Uiso 1 1 calc R U . . .
H69C H 0.120517 0.979762 0.585103 0.132 Uiso 1 1 calc R U . . .
C19 C 0.1764(4) 0.48869(17) 0.4052(2) 0.099(2) Uani 1 1 d . . . . .
H19A H 0.166648 0.504510 0.438820 0.149 Uiso 1 1 calc R U . . .
H19B H 0.161862 0.458351 0.408430 0.149 Uiso 1 1 calc R U . . .
H19C H 0.222888 0.489195 0.399076 0.149 Uiso 1 1 calc R U . . .
C33 C 0.4542(3) 0.7603(2) 0.19037(19) 0.0817(16) Uani 1 1 d . . . . .
H33A H 0.458392 0.779542 0.158732 0.123 Uiso 1 1 calc R U . . .
H33B H 0.483091 0.735182 0.186331 0.123 Uiso 1 1 calc R U . . .
H33C H 0.409799 0.749953 0.192915 0.123 Uiso 1 1 calc R U . . .
C34 C 0.5433(3) 0.80267(19) 0.2390(2) 0.0852(17) Uani 1 1 d . . . . .
H34A H 0.554050 0.818730 0.272314 0.128 Uiso 1 1 calc R U . . .
H34B H 0.572560 0.777823 0.235001 0.128 Uiso 1 1 calc R U . . .
H34C H 0.547487 0.822137 0.207528 0.128 Uiso 1 1 calc R U . . .
C79 C 0.0490(3) 0.90546(16) 0.2998(2) 0.0467(9) Uani 0.734(2) 1 d D U P A 1
H79A H 0.059659 0.921710 0.333011 0.070 Uiso 0.734(2) 1 calc R U P A 1
H79B H 0.088575 0.897864 0.280666 0.070 Uiso 0.734(2) 1 calc R U P A 1
H79C H 0.021805 0.923595 0.276133 0.070 Uiso 0.734(2) 1 calc R U P A 1
C73 C -0.1448(2) 0.79106(19) 0.4887(3) 0.0846(17) Uani 1 1 d . . . . .
H73A H -0.128707 0.760984 0.487682 0.127 Uiso 1 1 calc R U . . .
H73B H -0.181817 0.792677 0.513044 0.127 Uiso 1 1 calc R U . . .
H73C H -0.158008 0.800021 0.451957 0.127 Uiso 1 1 calc R U . . .
C4 C 0.0572(3) 0.65579(17) 0.57877(18) 0.0767(15) Uani 1 1 d . . . . .
H4A H 0.103943 0.653289 0.582603 0.115 Uiso 1 1 calc R U . . .
H4B H 0.044939 0.686721 0.578868 0.115 Uiso 1 1 calc R U . . .
H4C H 0.036429 0.640821 0.609196 0.115 Uiso 1 1 calc R U . . .
C24 C 0.3720(3) 0.52303(16) 0.2206(2) 0.0861(18) Uani 1 1 d . . . . .
H24A H 0.370595 0.507039 0.255078 0.129 Uiso 1 1 calc R U . . .
H24B H 0.328851 0.533580 0.211231 0.129 Uiso 1 1 calc R U . . .
H24C H 0.387280 0.503543 0.191766 0.129 Uiso 1 1 calc R U . . .
C70 C 0.0897(3) 0.99904(15) 0.4510(3) 0.102(2) Uani 1 1 d . . . . .
H70A H 0.078099 1.029950 0.454387 0.154 Uiso 1 1 calc R U . . .
H70B H 0.114288 0.994651 0.417605 0.154 Uiso 1 1 calc R U . . .
H70C H 0.050629 0.981231 0.449676 0.154 Uiso 1 1 calc R U . . .
C42 C 0.4646(3) 0.7219(2) 0.5839(3) 0.0585(17) Uani 0.760(9) 1 d D U P D 1
C5 C -0.0383(2) 0.6376(2) 0.5165(3) 0.093(2) Uani 1 1 d . . . . .
H5A H -0.051242 0.668424 0.516358 0.140 Uiso 1 1 calc R U . . .
H5B H -0.050552 0.624126 0.481741 0.140 Uiso 1 1 calc R U . . .
H5C H -0.059714 0.622358 0.546301 0.140 Uiso 1 1 calc R U . . .
C20 C 0.0683(3) 0.51006(19) 0.3690(3) 0.105(2) Uani 1 1 d . . . . .
H20A H 0.060294 0.524530 0.403868 0.158 Uiso 1 1 calc R U . . .
H20B H 0.045218 0.525508 0.339926 0.158 Uiso 1 1 calc R U . . .
H20C H 0.053329 0.479732 0.370728 0.158 Uiso 1 1 calc R U . . .
C10 C -0.1377(2) 0.6783(3) 0.3570(3) 0.111(3) Uani 1 1 d . . . . .
H10A H -0.178403 0.670070 0.339582 0.166 Uiso 1 1 calc R U . . .
H10B H -0.133497 0.663328 0.392062 0.166 Uiso 1 1 calc R U . . .
H10C H -0.136822 0.710015 0.362814 0.166 Uiso 1 1 calc R U . . .
C25 C 0.4873(3) 0.5467(2) 0.2419(2) 0.0938(19) Uani 1 1 d . . . . .
H25A H 0.485603 0.529834 0.275820 0.141 Uiso 1 1 calc R U . . .
H25B H 0.504293 0.528220 0.212806 0.141 Uiso 1 1 calc R U . . .
H25C H 0.515340 0.572098 0.247068 0.141 Uiso 1 1 calc R U . . .
C74 C -0.1081(3) 0.86844(17) 0.5135(4) 0.116(3) Uani 1 1 d . . . . .
H74A H -0.070724 0.884614 0.527202 0.175 Uiso 1 1 calc R U . . .
H74B H -0.120298 0.879572 0.477501 0.175 Uiso 1 1 calc R U . . .
H74C H -0.144107 0.872228 0.538588 0.175 Uiso 1 1 calc R U . . .
C13 C 0.1194(3) 0.6782(2) 0.1752(2) 0.100(2) Uani 1 1 d . . . . .
H13A H 0.081507 0.666148 0.193220 0.149 Uiso 1 1 calc R U . . .
H13B H 0.125832 0.708540 0.186716 0.149 Uiso 1 1 calc R U . . .
H13C H 0.113110 0.677159 0.135663 0.149 Uiso 1 1 calc R U . . .
C80 C -0.0506(3) 0.87533(19) 0.3470(2) 0.0562(10) Uani 0.734(2) 1 d D U P A 1
H80A H -0.039058 0.892698 0.379087 0.084 Uiso 0.734(2) 1 calc R U P A 1
H80B H -0.079123 0.892453 0.323248 0.084 Uiso 0.734(2) 1 calc R U P A 1
H80C H -0.072765 0.848640 0.358449 0.084 Uiso 0.734(2) 1 calc R U P A 1
C75 C -0.0805(3) 0.8043(2) 0.5708(2) 0.0916(18) Uani 1 1 d . . . . .
H75A H -0.069603 0.773099 0.570149 0.137 Uiso 1 1 calc R U . . .
H75B H -0.045215 0.820698 0.587693 0.137 Uiso 1 1 calc R U . . .
H75C H -0.119797 0.808536 0.591897 0.137 Uiso 1 1 calc R U . . .
C35 C 0.4260(4) 0.8252(2) 0.2512(3) 0.109(3) Uani 1 1 d . . . . .
H35A H 0.438552 0.840754 0.284541 0.163 Uiso 1 1 calc R U . . .
H35B H 0.428771 0.845164 0.220121 0.163 Uiso 1 1 calc R U . . .
H35C H 0.381814 0.814612 0.254637 0.163 Uiso 1 1 calc R U . . .
C14 C 0.2381(3) 0.6699(3) 0.1626(2) 0.108(2) Uani 1 1 d . . . . .
H14A H 0.275930 0.652539 0.172657 0.162 Uiso 1 1 calc R U . . .
H14B H 0.231900 0.668914 0.123032 0.162 Uiso 1 1 calc R U . . .
H14C H 0.244622 0.700295 0.174086 0.162 Uiso 1 1 calc R U . . .
C28 C 0.4805(4) 0.5675(2) 0.4751(4) 0.152(4) Uani 1 1 d . . . . .
H28A H 0.508168 0.574010 0.444092 0.229 Uiso 1 1 calc R U . . .
H28B H 0.480553 0.592431 0.500196 0.229 Uiso 1 1 calc R U . . .
H28C H 0.496688 0.541531 0.494128 0.229 Uiso 1 1 calc R U . . .
C63 C 0.1062(4) 0.8455(3) 0.6618(3) 0.072(2) Uani 0.728(8) 1 d D U P B 1
H63A H 0.096438 0.834568 0.698322 0.108 Uiso 0.728(8) 1 calc R U P B 1
H63B H 0.121779 0.875684 0.664430 0.108 Uiso 0.728(8) 1 calc R U P B 1
H63C H 0.067187 0.844715 0.639249 0.108 Uiso 0.728(8) 1 calc R U P B 1
C64 C 0.2214(3) 0.8153(4) 0.6710(3) 0.086(3) Uani 0.728(8) 1 d D U P B 1
H64A H 0.252992 0.796641 0.652908 0.129 Uiso 0.728(8) 1 calc R U P B 1
H64B H 0.238842 0.844959 0.674687 0.129 Uiso 0.728(8) 1 calc R U P B 1
H64C H 0.212063 0.803502 0.707107 0.129 Uiso 0.728(8) 1 calc R U P B 1
C29 C 0.3688(4) 0.5490(3) 0.5016(3) 0.155(4) Uani 1 1 d . . . . .
H29A H 0.325225 0.543667 0.487770 0.233 Uiso 1 1 calc R U . . .
H29B H 0.384439 0.522931 0.520701 0.233 Uiso 1 1 calc R U . . .
H29C H 0.368304 0.573831 0.526769 0.233 Uiso 1 1 calc R U . . .
C15 C 0.1692(5) 0.6027(2) 0.1735(2) 0.143(4) Uani 1 1 d . . . . .
H15A H 0.207500 0.585890 0.183721 0.214 Uiso 1 1 calc R U . . .
H15B H 0.131584 0.590598 0.191765 0.214 Uiso 1 1 calc R U . . .
H15C H 0.162851 0.601176 0.133949 0.214 Uiso 1 1 calc R U . . .
C48 C 0.6214(4) 0.9033(3) 0.4953(3) 0.076(2) Uani 0.698(8) 1 d D U P E 1
H48A H 0.585756 0.922395 0.484448 0.114 Uiso 0.698(8) 1 calc R U P E 1
H48B H 0.614108 0.892286 0.532158 0.114 Uiso 0.698(8) 1 calc R U P E 1
H48C H 0.661715 0.919847 0.494548 0.114 Uiso 0.698(8) 1 calc R U P E 1
C30 C 0.4139(4) 0.51968(17) 0.4158(3) 0.123(3) Uani 1 1 d . . . . .
H30A H 0.442333 0.526219 0.385327 0.184 Uiso 1 1 calc R U . . .
H30B H 0.429811 0.493861 0.435298 0.184 Uiso 1 1 calc R U . . .
H30C H 0.370383 0.513930 0.402002 0.184 Uiso 1 1 calc R U . . .
C43 C 0.5337(4) 0.7102(3) 0.5978(3) 0.089(3) Uani 0.760(9) 1 d D U P D 1
H43A H 0.554604 0.697927 0.565609 0.134 Uiso 0.760(9) 1 calc R U P D 1
H43B H 0.556817 0.736493 0.609575 0.134 Uiso 0.760(9) 1 calc R U P D 1
H43C H 0.534418 0.688538 0.627218 0.134 Uiso 0.760(9) 1 calc R U P D 1
C44 C 0.4301(4) 0.6794(2) 0.5619(4) 0.083(2) Uani 0.760(9) 1 d D U P D 1
H44A H 0.385299 0.686199 0.552643 0.124 Uiso 0.760(9) 1 calc R U P D 1
H44B H 0.452227 0.668882 0.529341 0.124 Uiso 0.760(9) 1 calc R U P D 1
H44C H 0.431260 0.656646 0.589978 0.124 Uiso 0.760(9) 1 calc R U P D 1
C49 C 0.6319(4) 0.8841(3) 0.3971(3) 0.088(3) Uani 0.698(8) 1 d D U P E 1
H49A H 0.594479 0.902668 0.389998 0.132 Uiso 0.698(8) 1 calc R U P E 1
H49B H 0.671094 0.901819 0.395932 0.132 Uiso 0.698(8) 1 calc R U P E 1
H49C H 0.634150 0.861152 0.369267 0.132 Uiso 0.698(8) 1 calc R U P E 1
C65 C 0.1282(4) 0.7689(2) 0.6269(4) 0.090(2) Uani 0.728(8) 1 d D U P B 1
H65A H 0.160541 0.749900 0.610387 0.135 Uiso 0.728(8) 1 calc R U P B 1
H65B H 0.115176 0.756674 0.661994 0.135 Uiso 0.728(8) 1 calc R U P B 1
H65C H 0.090619 0.770875 0.602713 0.135 Uiso 0.728(8) 1 calc R U P B 1
C38 C 0.6326(5) 0.6169(3) 0.3314(4) 0.067(2) Uani 0.538(8) 1 d D U P C 1
H38A H 0.613301 0.622712 0.295623 0.101 Uiso 0.538(8) 1 calc R U P C 1
H38B H 0.675907 0.604916 0.326663 0.101 Uiso 0.538(8) 1 calc R U P C 1
H38C H 0.606119 0.595821 0.351100 0.101 Uiso 0.538(8) 1 calc R U P C 1
C39 C 0.6668(5) 0.6536(4) 0.4211(4) 0.079(3) Uani 0.538(8) 1 d D U P C 1
H39A H 0.709828 0.640905 0.417398 0.119 Uiso 0.538(8) 1 calc R U P C 1
H39B H 0.670029 0.681778 0.439839 0.119 Uiso 0.538(8) 1 calc R U P C 1
H39C H 0.639783 0.633735 0.442286 0.119 Uiso 0.538(8) 1 calc R U P C 1
C45 C 0.4287(7) 0.7413(3) 0.6325(3) 0.125(4) Uani 0.760(9) 1 d D U P D 1
H45A H 0.384531 0.748332 0.621544 0.188 Uiso 0.760(9) 1 calc R U P D 1
H45B H 0.428139 0.720068 0.662304 0.188 Uiso 0.760(9) 1 calc R U P D 1
H45C H 0.450537 0.768023 0.644661 0.188 Uiso 0.760(9) 1 calc R U P D 1
C50 C 0.6803(4) 0.8334(3) 0.4698(6) 0.116(4) Uani 0.698(8) 1 d D U P E 1
H50A H 0.672340 0.821435 0.506192 0.174 Uiso 0.698(8) 1 calc R U P E 1
H50B H 0.683526 0.809360 0.443615 0.174 Uiso 0.698(8) 1 calc R U P E 1
H50C H 0.720470 0.850027 0.470280 0.174 Uiso 0.698(8) 1 calc R U P E 1
C40 C 0.6753(4) 0.6966(4) 0.3317(5) 0.082(3) Uani 0.538(8) 1 d D U P C 1
H40A H 0.655689 0.700497 0.295695 0.123 Uiso 0.538(8) 1 calc R U P C 1
H40B H 0.673956 0.724246 0.351733 0.123 Uiso 0.538(8) 1 calc R U P C 1
H40C H 0.720104 0.687279 0.327637 0.123 Uiso 0.538(8) 1 calc R U P C 1
Cu6 Cu 0.25286(3) 0.59589(2) 0.65959(2) 0.04981(14) Uani 1 1 d . . . . .
S1 S 0.15130(7) 0.86813(5) 0.16602(6) 0.0574(4) Uani 0.734(2) 1 d D . P A 1
F15 F 0.00893(14) 0.57542(10) 0.70845(14) 0.0801(8) Uani 1 1 d . . . . .
F16 F 0.04046(15) 0.51259(10) 0.74169(14) 0.0837(9) Uani 1 1 d . . . . .
F17 F 0.07381(17) 0.57351(14) 0.77858(12) 0.1030(12) Uani 1 1 d . . . . .
F18 F 0.1348(2) 0.45195(13) 0.57965(17) 0.1139(13) Uani 1 1 d . . . . .
F9 F 0.3086(2) 0.72791(13) 0.74461(15) 0.1173(14) Uani 1 1 d . . . . .
F19 F 0.2181(3) 0.47956(14) 0.54211(17) 0.146(2) Uani 1 1 d . . . . .
F10 F 0.2134(2) 0.71743(14) 0.77401(19) 0.1212(14) Uani 1 1 d . . . . .
F20 F 0.2251(3) 0.44164(13) 0.6157(2) 0.1428(18) Uani 1 1 d . . . . .
F11 F 0.2941(3) 0.70430(14) 0.82665(14) 0.1317(16) Uani 1 1 d . . . . .
F12 F 0.3410(4) 0.5133(3) 0.8073(3) 0.1157(14) Uani 0.608(6) 1 d D U P F 1
F13 F 0.3083(4) 0.5602(2) 0.8690(3) 0.1107(15) Uani 0.608(6) 1 d D U P F 1
F14 F 0.2418(4) 0.5166(2) 0.8272(3) 0.1154(15) Uani 0.608(6) 1 d D U P F 1
O33 O 0.26557(14) 0.65139(10) 0.70157(10) 0.0536(7) Uani 1 1 d . . . . .
O35 O 0.14836(15) 0.59214(10) 0.69102(12) 0.0579(7) Uani 1 1 d . . . . .
O37 O 0.37397(14) 0.59145(9) 0.65090(13) 0.0597(7) Uani 1 1 d . . . . .
O36 O 0.23329(15) 0.54057(9) 0.61788(12) 0.0559(7) Uani 1 1 d . . . . .
O34 O 0.27287(15) 0.55888(11) 0.72522(13) 0.0650(8) Uani 1 1 d . . . . .
N1 N 0.24621(15) 0.63060(10) 0.59061(12) 0.0431(6) Uani 1 1 d . . . . .
N2 N 0.23340(16) 0.64589(10) 0.50257(12) 0.0445(6) Uani 1 1 d . . . . .
H2 H 0.227640 0.642284 0.467433 0.053 Uiso 1 1 calc R U . . .
N3 N 0.24386(16) 0.76347(11) 0.40748(15) 0.0292(7) Uani 0.734(2) 1 d D . P A 1
H3D H 0.231980 0.789155 0.423001 0.035 Uiso 0.734(2) 1 calc R U P A 1
H3E H 0.207539 0.749828 0.395747 0.035 Uiso 0.734(2) 1 calc R U P A 1
C95 C 0.24125(17) 0.68617(11) 0.52922(14) 0.0394(7) Uani 1 1 d D . . . .
C96 C 0.24910(18) 0.67603(12) 0.58345(14) 0.0428(7) Uani 1 1 d . . . . .
H96 H 0.255509 0.696711 0.611771 0.051 Uiso 1 1 calc R U . . .
C91 C 0.4124(2) 0.56054(14) 0.65123(16) 0.0521(9) Uani 1 1 d . . . . .
C86 C 0.1195(2) 0.55605(15) 0.69117(17) 0.0547(10) Uani 1 1 d . . . . .
C94 C 0.23622(19) 0.61351(12) 0.54018(15) 0.0466(8) Uani 1 1 d . . . . .
H94 H 0.231845 0.583259 0.532410 0.056 Uiso 1 1 calc R U . . .
C97 C 0.2339(5) 0.7306(2) 0.5019(3) 0.0395(17) Uani 0.734(2) 1 d D U P A 1
H97A H 0.245917 0.753776 0.528182 0.047 Uiso 0.734(2) 1 calc R U P A 1
H97B H 0.188210 0.735023 0.491668 0.047 Uiso 0.734(2) 1 calc R U P A 1
C98 C 0.2758(3) 0.73533(18) 0.4503(2) 0.0328(11) Uani 0.734(2) 1 d D . P A 1
H98A H 0.317668 0.748423 0.460628 0.039 Uiso 0.734(2) 1 calc R U P A 1
H98B H 0.284162 0.705969 0.434986 0.039 Uiso 0.734(2) 1 calc R U P A 1
C88 C 0.1324(2) 0.51787(15) 0.65908(17) 0.0594(10) Uani 1 1 d . . . . .
H88 H 0.103516 0.493933 0.661055 0.071 Uiso 1 1 calc R U . . .
C89 C 0.1855(2) 0.51438(14) 0.62522(17) 0.0572(10) Uani 1 1 d . . . . .
C99 C 0.2862(2) 0.77346(16) 0.35786(18) 0.0345(9) Uani 0.734(2) 1 d D . P A 1
H99A H 0.302256 0.745694 0.342323 0.041 Uiso 0.734(2) 1 calc R U P A 1
H99B H 0.323887 0.790937 0.369683 0.041 Uiso 0.734(2) 1 calc R U P A 1
C81 C 0.2739(2) 0.65319(16) 0.75315(16) 0.0581(10) Uani 1 1 d . . . . .
C92 C 0.4848(2) 0.56914(16) 0.6488(2) 0.0649(12) Uani 1 1 d . . . . .
H92A H 0.507917 0.541251 0.649420 0.097 Uiso 1 1 calc R U . . .
H92B H 0.494787 0.584876 0.615173 0.097 Uiso 1 1 calc R U . . .
H92C H 0.497936 0.586808 0.680214 0.097 Uiso 1 1 calc R U . . .
C84 C 0.2816(2) 0.5750(2) 0.77315(19) 0.0706(14) Uani 1 1 d D . . . .
C87 C 0.0599(2) 0.55445(17) 0.7303(2) 0.0660(12) Uani 1 1 d . . . . .
C83 C 0.2817(2) 0.61893(19) 0.79045(19) 0.0695(13) Uani 1 1 d . . . . .
H83 H 0.287098 0.625409 0.827991 0.083 Uiso 1 1 calc R U . . .
C90 C 0.1926(3) 0.47154(17) 0.5901(2) 0.0805(15) Uani 1 1 d . . . . .
C82 C 0.2740(3) 0.70065(19) 0.77538(19) 0.0734(14) Uani 1 1 d . . . . .
C93 C 0.3908(3) 0.51286(16) 0.6520(3) 0.0773(14) Uani 1 1 d . . . . .
H93A H 0.428536 0.493738 0.652132 0.116 Uiso 1 1 calc R U . . .
H93B H 0.365334 0.507424 0.684669 0.116 Uiso 1 1 calc R U . . .
H93C H 0.364510 0.506832 0.619552 0.116 Uiso 1 1 calc R U . . .
C103 C 0.18894(17) 0.84418(10) 0.22540(12) 0.0440(10) Uani 0.734(2) 1 d DG . P A 1
C102 C 0.23242(19) 0.86646(9) 0.26044(16) 0.0496(13) Uani 0.734(2) 1 d G . P A 1
H102 H 0.241671 0.896460 0.254487 0.059 Uiso 0.734(2) 1 calc R U P A 1
C101 C 0.26208(19) 0.84391(12) 0.30439(16) 0.0463(16) Uani 0.734(2) 1 d G . P A 1
H101 H 0.291168 0.858815 0.327837 0.056 Uiso 0.734(2) 1 calc R U P A 1
C100 C 0.24825(19) 0.79907(12) 0.31330(13) 0.0330(11) Uani 0.734(2) 1 d DG U P A 1
C106 C 0.20477(19) 0.77679(9) 0.27826(13) 0.0486(11) Uani 0.734(2) 1 d G . P A 1
H106 H 0.195519 0.746792 0.284214 0.058 Uiso 0.734(2) 1 calc R U P A 1
C105 C 0.17511(18) 0.79934(10) 0.23431(13) 0.0537(13) Uani 0.734(2) 1 d G . P A 1
H105 H 0.146021 0.784437 0.210863 0.064 Uiso 0.734(2) 1 calc R U P A 1
C104 C 0.1841(4) 0.9229(2) 0.1639(3) 0.0718(17) Uani 0.734(2) 1 d D . P A 1
H10D H 0.166125 0.938561 0.132498 0.108 Uiso 0.734(2) 1 calc R U P A 1
H10E H 0.173030 0.938435 0.197399 0.108 Uiso 0.734(2) 1 calc R U P A 1
H10F H 0.230958 0.921348 0.160606 0.108 Uiso 0.734(2) 1 calc R U P A 1
C85 C 0.2922(6) 0.5416(4) 0.8191(5) 0.1131(14) Uani 0.608(6) 1 d D U P F 1
O38 O 0.3295(3) 0.86982(19) 0.1262(2) 0.0854(15) Uani 0.734(2) 1 d . U P A 1
C107 C 0.3005(4) 0.8439(3) 0.0960(3) 0.0721(17) Uani 0.734(2) 1 d . U P A 1
C108 C 0.2863(6) 0.7963(3) 0.1093(5) 0.125(4) Uani 0.734(2) 1 d . U P A 1
H10G H 0.262825 0.782873 0.078853 0.187 Uiso 0.734(2) 1 calc R U P A 1
H10H H 0.326799 0.780584 0.115282 0.187 Uiso 0.734(2) 1 calc R U P A 1
H10I H 0.260180 0.794676 0.142237 0.187 Uiso 0.734(2) 1 calc R U P A 1
C109 C 0.2766(5) 0.8604(4) 0.0401(4) 0.116(3) Uani 0.734(2) 1 d . U P A 1
H10J H 0.254660 0.836579 0.020824 0.174 Uiso 0.734(2) 1 calc R U P A 1
H10K H 0.246617 0.884735 0.045263 0.174 Uiso 0.734(2) 1 calc R U P A 1
H10L H 0.313298 0.870354 0.018653 0.174 Uiso 0.734(2) 1 calc R U P A 1
C97A C 0.2403(13) 0.7244(6) 0.4894(8) 0.042(5) Uani 0.266(2) 1 d D U P A 2
H97C H 0.237313 0.752144 0.509830 0.050 Uiso 0.266(2) 1 calc R U P A 2
H97D H 0.201941 0.722024 0.465469 0.050 Uiso 0.266(2) 1 calc R U P A 2
C98A C 0.3023(8) 0.7248(5) 0.4536(6) 0.040(3) Uani 0.266(2) 1 d D . P A 2
H98C H 0.339725 0.728818 0.478256 0.048 Uiso 0.266(2) 1 calc R U P A 2
H98D H 0.306664 0.695618 0.436688 0.048 Uiso 0.266(2) 1 calc R U P A 2
N3A N 0.3072(5) 0.7588(3) 0.4087(4) 0.040(2) Uani 0.266(2) 1 d D . P A 2
H3AA H 0.311805 0.785547 0.424133 0.048 Uiso 0.266(2) 1 calc R U P A 2
H3AB H 0.343108 0.753304 0.389049 0.048 Uiso 0.266(2) 1 calc R U P A 2
C99A C 0.2504(7) 0.7600(4) 0.3705(6) 0.047(3) Uani 0.266(2) 1 d D . P A 2
H99C H 0.213626 0.773478 0.389440 0.056 Uiso 0.266(2) 1 calc R U P A 2
H99D H 0.238236 0.729645 0.360923 0.056 Uiso 0.266(2) 1 calc R U P A 2
C1C C 0.2763(7) 0.8277(3) 0.2145(3) 0.065(4) Uani 0.266(2) 1 d DG . P A 2
C1B C 0.2641(7) 0.8529(2) 0.2618(4) 0.067(5) Uani 0.266(2) 1 d G . P A 2
H1B H 0.260234 0.883749 0.259097 0.080 Uiso 0.266(2) 1 calc R U P A 2
C1A C 0.2576(6) 0.8320(3) 0.3130(3) 0.033(3) Uani 0.266(2) 1 d G . P A 2
H1A H 0.249447 0.848934 0.344614 0.040 Uiso 0.266(2) 1 calc R U P A 2
C110 C 0.2633(5) 0.7859(3) 0.3170(3) 0.028(3) Uani 0.266(2) 1 d DG U P A 2
C1E C 0.2755(5) 0.7607(2) 0.2698(3) 0.042(3) Uani 0.266(2) 1 d G . P A 2
H1E H 0.279383 0.729849 0.272429 0.051 Uiso 0.266(2) 1 calc R U P A 2
C1D C 0.2820(6) 0.7816(3) 0.2185(3) 0.058(4) Uani 0.266(2) 1 d G . P A 2
H1D H 0.290172 0.764664 0.186912 0.069 Uiso 0.266(2) 1 calc R U P A 2
S1A S 0.2883(5) 0.85823(19) 0.1534(2) 0.106(3) Uani 0.266(2) 1 d D . P A 2
C1F C 0.3040(12) 0.8127(7) 0.1055(7) 0.0718(17) Uani 0.266(2) 1 d D . P A 2
H1FA H 0.311733 0.824468 0.069043 0.108 Uiso 0.266(2) 1 calc R U P A 2
H1FB H 0.341846 0.796268 0.117793 0.108 Uiso 0.266(2) 1 calc R U P A 2
H1FC H 0.266643 0.793156 0.104288 0.108 Uiso 0.266(2) 1 calc R U P A 2
C76A C 0.0656(7) 0.8265(5) 0.3500(6) 0.0409(6) Uani 0.266(2) 1 d D U P A 2
C77A C 0.0547(6) 0.8442(4) 0.2905(5) 0.0442(7) Uani 0.266(2) 1 d D U P A 2
C78A C 0.0857(7) 0.8127(5) 0.2480(6) 0.0515(18) Uani 0.266(2) 1 d D U P A 2
H78D H 0.078524 0.824252 0.211238 0.077 Uiso 0.266(2) 1 calc R U P A 2
H78E H 0.131986 0.810452 0.255121 0.077 Uiso 0.266(2) 1 calc R U P A 2
H78F H 0.066031 0.783730 0.250951 0.077 Uiso 0.266(2) 1 calc R U P A 2
C79A C 0.0840(8) 0.8913(4) 0.2840(6) 0.0482(13) Uani 0.266(2) 1 d D U P A 2
H79D H 0.064569 0.911010 0.310651 0.072 Uiso 0.266(2) 1 calc R U P A 2
H79E H 0.130542 0.890100 0.290068 0.072 Uiso 0.266(2) 1 calc R U P A 2
H79F H 0.075070 0.902115 0.247167 0.072 Uiso 0.266(2) 1 calc R U P A 2
C80A C -0.0208(7) 0.8477(6) 0.2857(7) 0.0501(12) Uani 0.266(2) 1 d D U P A 2
O32A O 0.0389(19) 0.7900(9) 0.3614(15) 0.0399(8) Uani 0.266(2) 1 d D U P A 2
O31A O 0.1030(6) 0.8484(5) 0.3811(6) 0.0398(8) Uani 0.266(2) 1 d D U P A 2
C39A C 0.6284(6) 0.6170(5) 0.4198(7) 0.100(4) Uani 0.462(8) 1 d D U P C 2
H39D H 0.613180 0.626444 0.455553 0.150 Uiso 0.462(8) 1 calc R U P C 2
H39E H 0.597058 0.596822 0.403544 0.150 Uiso 0.462(8) 1 calc R U P C 2
H39F H 0.669845 0.602146 0.423939 0.150 Uiso 0.462(8) 1 calc R U P C 2
C37A C 0.6363(5) 0.6572(4) 0.3825(5) 0.057(2) Uani 0.462(8) 1 d D U P C 2
C40A C 0.6889(5) 0.6883(5) 0.4094(5) 0.080(3) Uani 0.462(8) 1 d D U P C 2
H40D H 0.694826 0.714143 0.386461 0.120 Uiso 0.462(8) 1 calc R U P C 2
H40E H 0.674569 0.697365 0.445576 0.120 Uiso 0.462(8) 1 calc R U P C 2
H40F H 0.729685 0.672479 0.412735 0.120 Uiso 0.462(8) 1 calc R U P C 2
C38A C 0.6601(6) 0.6466(6) 0.3245(5) 0.093(4) Uani 0.462(8) 1 d D U P C 2
H38D H 0.663856 0.673737 0.303533 0.140 Uiso 0.462(8) 1 calc R U P C 2
H38E H 0.702246 0.632345 0.326758 0.140 Uiso 0.462(8) 1 calc R U P C 2
H38F H 0.629459 0.627021 0.306362 0.140 Uiso 0.462(8) 1 calc R U P C 2
C49A C 0.6141(9) 0.9093(5) 0.4377(11) 0.092(5) Uani 0.302(8) 1 d D U P E 2
H49D H 0.583203 0.922503 0.462725 0.138 Uiso 0.302(8) 1 calc R U P E 2
H49E H 0.654640 0.925579 0.439397 0.138 Uiso 0.302(8) 1 calc R U P E 2
H49F H 0.596807 0.910319 0.400541 0.138 Uiso 0.302(8) 1 calc R U P E 2
C50A C 0.6750(7) 0.8393(7) 0.4156(9) 0.087(5) Uani 0.302(8) 1 d D U P E 2
H50D H 0.680942 0.809025 0.427755 0.130 Uiso 0.302(8) 1 calc R U P E 2
H50E H 0.658431 0.839377 0.378120 0.130 Uiso 0.302(8) 1 calc R U P E 2
H50F H 0.716264 0.854637 0.416976 0.130 Uiso 0.302(8) 1 calc R U P E 2
C48A C 0.6527(9) 0.8569(9) 0.5133(6) 0.091(5) Uani 0.302(8) 1 d D U P E 2
H48D H 0.659081 0.825728 0.520753 0.137 Uiso 0.302(8) 1 calc R U P E 2
H48E H 0.693756 0.872304 0.516987 0.137 Uiso 0.302(8) 1 calc R U P E 2
H48F H 0.621883 0.868951 0.539289 0.137 Uiso 0.302(8) 1 calc R U P E 2
C62A C 0.1598(13) 0.8285(8) 0.6402(6) 0.063(4) Uani 0.272(8) 1 d D U P B 2
C65A C 0.1824(13) 0.8713(8) 0.6718(8) 0.113(6) Uani 0.272(8) 1 d D U P B 2
H65D H 0.158403 0.896562 0.657994 0.170 Uiso 0.272(8) 1 calc R U P B 2
H65E H 0.174141 0.867712 0.710754 0.170 Uiso 0.272(8) 1 calc R U P B 2
H65F H 0.228418 0.875829 0.666097 0.170 Uiso 0.272(8) 1 calc R U P B 2
C63A C 0.1926(14) 0.7862(8) 0.6569(9) 0.112(6) Uani 0.272(8) 1 d D U P B 2
H63D H 0.185810 0.781052 0.695828 0.168 Uiso 0.272(8) 1 calc R U P B 2
H63E H 0.174357 0.761889 0.635944 0.168 Uiso 0.272(8) 1 calc R U P B 2
H63F H 0.238750 0.788352 0.649824 0.168 Uiso 0.272(8) 1 calc R U P B 2
C64A C 0.0866(9) 0.8233(9) 0.6532(10) 0.089(5) Uani 0.272(8) 1 d D U P B 2
H64D H 0.063712 0.850042 0.642913 0.133 Uiso 0.272(8) 1 calc R U P B 2
H64E H 0.069063 0.798534 0.632557 0.133 Uiso 0.272(8) 1 calc R U P B 2
H64F H 0.081322 0.817928 0.692216 0.133 Uiso 0.272(8) 1 calc R U P B 2
C45A C 0.3843(12) 0.7581(9) 0.6199(9) 0.097(8) Uani 0.240(9) 1 d D U P D 2
H45D H 0.347791 0.750162 0.596478 0.146 Uiso 0.240(9) 1 calc R U P D 2
H45E H 0.377862 0.745858 0.656366 0.146 Uiso 0.240(9) 1 calc R U P D 2
H45F H 0.387452 0.789961 0.622371 0.146 Uiso 0.240(9) 1 calc R U P D 2
C42A C 0.4473(10) 0.7393(7) 0.5955(6) 0.061(5) Uani 0.240(9) 1 d D U P D 2
C43A C 0.5002(13) 0.7529(8) 0.6336(8) 0.092(7) Uani 0.240(9) 1 d D U P D 2
H43D H 0.504382 0.784755 0.633161 0.138 Uiso 0.240(9) 1 calc R U P D 2
H43E H 0.489963 0.743139 0.670578 0.138 Uiso 0.240(9) 1 calc R U P D 2
H43F H 0.540666 0.739532 0.622155 0.138 Uiso 0.240(9) 1 calc R U P D 2
C44A C 0.4365(15) 0.6894(6) 0.5931(8) 0.090(7) Uani 0.240(9) 1 d D U P D 2
H44D H 0.401518 0.682873 0.567455 0.136 Uiso 0.240(9) 1 calc R U P D 2
H44E H 0.475987 0.675028 0.580890 0.136 Uiso 0.240(9) 1 calc R U P D 2
H44F H 0.425284 0.678636 0.629314 0.136 Uiso 0.240(9) 1 calc R U P D 2
C85A C 0.2990(9) 0.5343(5) 0.8105(6) 0.1135(14) Uani 0.392(6) 1 d D U P F 2
F14A F 0.2776(6) 0.4944(4) 0.7984(4) 0.1166(16) Uani 0.392(6) 1 d D U P F 2
F12A F 0.3651(6) 0.5266(4) 0.8052(5) 0.1122(17) Uani 0.392(6) 1 d D U P F 2
F13A F 0.2864(7) 0.5426(4) 0.8646(4) 0.1145(15) Uani 0.392(6) 1 d D U P F 2

loop_
_atom_site_aniso_label
_atom_site_aniso_U_11
_atom_site_aniso_U_22
_atom_site_aniso_U_33
_atom_site_aniso_U_23
_atom_site_aniso_U_13
_atom_site_aniso_U_12
Cr2 0.0288(2) 0.0294(2) 0.0290(2) -0.00174(18) -0.00470(18) -0.00120(19)
Cr4 0.0396(3) 0.0301(3) 0.0331(3) -0.00177(19) -0.0025(2) 0.0072(2)
Cr3 0.0279(2) 0.0264(2) 0.0407(3) -0.00216(19) -0.0018(2) -0.00088(19)
Cr1 0.0318(3) 0.0274(2) 0.0436(3) 0.0009(2) -0.0105(2) -0.0024(2)
Cr5 0.0337(3) 0.0321(3) 0.0418(3) -0.0076(2) -0.0022(2) -0.0012(2)
Cr8 0.0338(3) 0.0282(3) 0.0494(3) -0.0062(2) -0.0043(2) 0.0030(2)
Cr6 0.0403(3) 0.0305(3) 0.0365(3) -0.0027(2) 0.0018(2) 0.0072(2)
Cr7 0.0393(3) 0.0450(3) 0.0411(3) -0.0098(2) 0.0014(2) 0.0055(2)
Ni2 0.0288(2) 0.0294(2) 0.0290(2) -0.00174(18) -0.00470(18) -0.00120(19)
Ni4 0.0396(3) 0.0301(3) 0.0331(3) -0.00177(19) -0.0025(2) 0.0072(2)
Ni3 0.0279(2) 0.0264(2) 0.0407(3) -0.00216(19) -0.0018(2) -0.00088(19)
Ni1 0.0318(3) 0.0274(2) 0.0436(3) 0.0009(2) -0.0105(2) -0.0024(2)
Ni5 0.0337(3) 0.0321(3) 0.0418(3) -0.0076(2) -0.0022(2) -0.0012(2)
Ni8 0.0338(3) 0.0282(3) 0.0494(3) -0.0062(2) -0.0043(2) 0.0030(2)
Ni6 0.0403(3) 0.0305(3) 0.0365(3) -0.0027(2) 0.0018(2) 0.0072(2)
Ni7 0.0393(3) 0.0450(3) 0.0411(3) -0.0098(2) 0.0014(2) 0.0055(2)
F3 0.0352(9) 0.0279(8) 0.0355(9) -0.0006(7) -0.0022(7) -0.0010(7)
F1 0.0315(9) 0.0309(8) 0.0349(9) 0.0000(7) -0.0052(7) 0.0010(7)
F8 0.0318(9) 0.0366(9) 0.0336(9) 0.0004(7) -0.0031(7) 0.0036(7)
F2 0.0344(9) 0.0322(9) 0.0332(8) -0.0004(7) -0.0067(7) -0.0051(7)
F7 0.0386(9) 0.0321(9) 0.0310(8) 0.0002(7) -0.0038(7) 0.0008(7)
F4 0.0405(10) 0.0342(9) 0.0315(9) 0.0019(7) -0.0020(7) 0.0031(7)
F5 0.0411(10) 0.0338(9) 0.0341(9) -0.0004(7) 0.0009(7) 0.0085(7)
F6 0.0436(10) 0.0368(9) 0.0348(9) 0.0002(7) -0.0014(8) 0.0113(8)
O22 0.0335(11) 0.0341(11) 0.0436(12) 0.0093(9) -0.0058(9) -0.0038(9)
O25 0.0332(11) 0.0613(15) 0.0357(11) 0.0127(10) -0.0012(9) 0.0040(10)
O9 0.0489(14) 0.0358(12) 0.0414(12) -0.0052(10) 0.0005(10) 0.0082(10)
O26 0.0326(11) 0.0378(12) 0.0406(11) -0.0050(9) -0.0005(9) -0.0013(9)
O32 0.0435(15) 0.0325(15) 0.0424(15) 0.0027(11) -0.0133(12) -0.0034(11)
O30 0.0338(12) 0.0344(12) 0.0647(15) -0.0084(11) 0.0076(11) -0.0018(9)
O24 0.0352(12) 0.0544(15) 0.0487(13) -0.0224(11) -0.0094(10) 0.0065(11)
O27 0.0326(11) 0.0395(12) 0.0464(12) -0.0128(10) -0.0090(9) 0.0056(9)
O12 0.0436(13) 0.0336(12) 0.0476(13) 0.0020(10) -0.0053(10) 0.0102(10)
O4 0.0322(12) 0.0365(12) 0.0739(17) -0.0151(12) -0.0052(11) -0.0009(10)
O6 0.0462(13) 0.0548(14) 0.0313(11) -0.0057(10) -0.0041(10) 0.0088(11)
O10 0.0561(15) 0.0374(13) 0.0443(13) -0.0080(10) 0.0090(11) 0.0048(11)
O13 0.0596(15) 0.0404(13) 0.0356(12) -0.0008(10) 0.0057(10) 0.0055(11)
O28 0.0369(12) 0.0297(11) 0.0718(17) -0.0013(11) -0.0184(11) -0.0014(9)
O2 0.0655(16) 0.0297(11) 0.0418(13) 0.0005(9) 0.0116(11) 0.0007(11)
O11 0.0449(13) 0.0439(13) 0.0392(12) 0.0066(10) -0.0001(10) 0.0138(11)
O1 0.0503(14) 0.0326(12) 0.0554(14) 0.0065(10) 0.0155(11) 0.0043(10)
O29 0.0329(12) 0.0313(11) 0.0721(17) -0.0071(11) -0.0112(11) 0.0016(9)
O8 0.0502(15) 0.0308(12) 0.0599(15) -0.0011(10) -0.0004(12) 0.0019(10)
O15 0.0414(13) 0.0405(13) 0.0634(16) -0.0099(11) 0.0084(11) 0.0078(10)
O18 0.0614(16) 0.0640(17) 0.0332(12) -0.0024(11) -0.0042(11) 0.0238(13)
O5 0.0551(15) 0.0568(15) 0.0368(12) -0.0096(11) -0.0111(11) 0.0186(12)
O7 0.0444(14) 0.0362(13) 0.0772(18) -0.0167(12) 0.0003(12) -0.0033(11)
O31 0.0421(16) 0.0331(15) 0.0439(14) 0.0039(11) -0.0138(12) -0.0058(11)
O21 0.0425(14) 0.0357(13) 0.087(2) 0.0187(13) 0.0153(13) 0.0067(11)
O17 0.0735(18) 0.0461(14) 0.0420(13) -0.0060(11) -0.0181(12) 0.0248(13)
O23 0.0402(14) 0.0587(17) 0.089(2) -0.0428(16) -0.0119(14) 0.0067(12)
O14 0.0786(19) 0.0544(16) 0.0431(14) -0.0094(12) 0.0199(13) -0.0153(14)
O20 0.0359(13) 0.0466(15) 0.091(2) -0.0206(14) -0.0027(12) 0.0017(11)
O16 0.0431(15) 0.076(2) 0.077(2) -0.0329(16) -0.0059(13) 0.0199(14)
O3 0.0362(13) 0.0552(16) 0.086(2) -0.0326(15) -0.0090(13) 0.0001(12)
O19 0.0414(14) 0.0719(18) 0.083(2) -0.0325(16) 0.0104(14) -0.0083(13)
C61 0.0345(14) 0.0378(16) 0.0394(15) 0.0055(12) 0.0014(11) 0.0042(12)
C56 0.0328(15) 0.0292(14) 0.0400(16) -0.0028(12) -0.0079(12) -0.0029(12)
C66 0.0341(16) 0.0305(15) 0.0397(16) 0.0001(12) -0.0046(12) -0.0004(12)
C1 0.0329(15) 0.0334(15) 0.0361(15) 0.0024(12) -0.0025(12) -0.0028(12)
C11 0.0470(18) 0.0310(15) 0.0323(15) -0.0029(12) -0.0066(13) 0.0006(13)
C51 0.0407(17) 0.0279(14) 0.0363(15) 0.0010(12) 0.0027(13) -0.0014(13)
C71 0.0329(16) 0.0298(15) 0.0477(18) -0.0008(13) -0.0038(13) 0.0038(12)
C26 0.0487(19) 0.0347(16) 0.0314(15) -0.0031(12) -0.0043(13) 0.0122(14)
C6 0.0356(17) 0.0352(16) 0.0419(17) -0.0027(13) -0.0052(13) -0.0048(13)
C41 0.0440(18) 0.0384(17) 0.0357(16) 0.0056(13) -0.0085(14) -0.0049(14)
C21 0.051(2) 0.0340(17) 0.0370(16) -0.0043(13) -0.0018(14) 0.0125(15)
C46 0.0372(15) 0.0408(16) 0.0410(16) 0.0077(12) -0.0057(12) 0.0020(12)
C16 0.051(2) 0.0308(16) 0.0461(18) -0.0070(14) 0.0002(15) -0.0025(15)
C31 0.060(2) 0.0380(18) 0.0399(18) -0.0035(14) 0.0145(16) 0.0097(16)
C67 0.0407(18) 0.0340(17) 0.061(2) -0.0067(15) -0.0103(16) 0.0043(14)
C76 0.0432(14) 0.0335(13) 0.0431(12) 0.0038(9) -0.0132(11) -0.0039(10)
C36 0.0403(16) 0.0492(19) 0.060(2) -0.0051(15) 0.0059(14) 0.0106(14)
C2 0.048(2) 0.0406(18) 0.0460(19) 0.0067(15) 0.0069(15) -0.0045(15)
C52 0.060(2) 0.0305(16) 0.0438(18) 0.0058(14) 0.0101(16) -0.0031(15)
C47 0.0374(17) 0.064(2) 0.058(2) 0.0036(17) -0.0052(15) -0.0091(15)
C57 0.0442(19) 0.0394(18) 0.0473(19) -0.0088(14) -0.0144(15) -0.0010(14)
C12 0.067(2) 0.047(2) 0.0340(17) -0.0028(14) -0.0134(16) 0.0049(18)
C7 0.0385(19) 0.055(2) 0.062(2) -0.0080(18) -0.0085(16) -0.0085(16)
C27 0.057(2) 0.0420(19) 0.0413(18) 0.0046(15) -0.0062(16) 0.0139(16)
C22 0.073(3) 0.0379(18) 0.0424(19) -0.0068(15) 0.0083(17) 0.0107(18)
C72 0.0355(18) 0.050(2) 0.081(3) -0.019(2) 0.0005(18) 0.0068(16)
C17 0.076(3) 0.0329(18) 0.062(2) -0.0051(16) 0.004(2) -0.0130(18)
C68 0.058(2) 0.0342(19) 0.095(3) -0.008(2) -0.006(2) -0.0033(17)
C58 0.069(3) 0.072(3) 0.0378(19) -0.0162(18) -0.0103(18) -0.002(2)
C53 0.087(3) 0.043(2) 0.048(2) 0.0149(17) -0.002(2) 0.002(2)
C32 0.092(3) 0.052(2) 0.050(2) 0.0120(18) 0.028(2) 0.014(2)
C8 0.063(3) 0.059(3) 0.069(3) -0.003(2) -0.016(2) -0.025(2)
C59 0.051(2) 0.061(3) 0.072(3) -0.010(2) -0.028(2) -0.0041(19)
C54 0.088(3) 0.036(2) 0.070(3) 0.0067(18) -0.004(2) -0.020(2)
C60 0.086(3) 0.0368(19) 0.068(3) -0.0100(18) -0.029(2) -0.009(2)
C9 0.081(3) 0.063(3) 0.089(4) 0.011(2) -0.047(3) -0.008(2)
C55 0.103(4) 0.057(3) 0.080(3) 0.022(2) 0.050(3) 0.015(3)
C62 0.048(3) 0.087(4) 0.050(3) 0.028(3) 0.013(2) 0.014(3)
C3 0.092(4) 0.050(2) 0.083(3) 0.025(2) 0.032(3) 0.005(2)
C37 0.045(3) 0.062(4) 0.057(4) -0.008(3) 0.001(3) 0.018(3)
C18 0.105(4) 0.047(2) 0.073(3) -0.020(2) 0.012(3) -0.018(2)
C78 0.053(2) 0.0426(19) 0.048(2) 0.0022(16) -0.0194(17) -0.0012(17)
C23 0.134(5) 0.057(3) 0.039(2) -0.0118(18) 0.011(2) 0.005(3)
C77 0.0462(14) 0.0373(13) 0.0466(13) 0.0055(11) -0.0133(11) -0.0011(11)
C69 0.087(4) 0.060(3) 0.116(5) -0.043(3) 0.037(3) -0.007(3)
C19 0.163(6) 0.052(3) 0.083(4) 0.020(3) -0.025(4) -0.036(3)
C33 0.108(4) 0.095(4) 0.043(2) 0.015(2) 0.014(2) 0.021(3)
C34 0.111(4) 0.075(3) 0.070(3) 0.016(3) 0.033(3) -0.011(3)
C79 0.054(2) 0.0375(18) 0.0487(19) 0.0079(16) -0.0115(17) 0.0008(16)
C73 0.043(2) 0.078(3) 0.133(5) -0.025(3) 0.025(3) -0.005(2)
C4 0.112(4) 0.074(3) 0.044(2) 0.010(2) 0.018(2) -0.008(3)
C24 0.128(5) 0.053(3) 0.078(3) -0.031(2) 0.039(3) -0.012(3)
C70 0.148(6) 0.036(2) 0.122(5) -0.007(3) -0.086(4) 0.023(3)
C42 0.075(4) 0.046(4) 0.054(3) 0.022(3) -0.004(3) 0.004(3)
C5 0.049(3) 0.109(4) 0.123(5) 0.057(4) 0.015(3) -0.006(3)
C20 0.105(5) 0.066(3) 0.145(6) -0.038(4) 0.056(4) -0.044(3)
C10 0.028(2) 0.158(6) 0.147(6) -0.079(5) 0.005(3) -0.015(3)
C25 0.114(5) 0.084(4) 0.084(4) -0.022(3) 0.008(3) 0.058(4)
C74 0.105(5) 0.047(3) 0.198(8) -0.003(4) 0.091(5) 0.011(3)
C13 0.120(5) 0.134(5) 0.044(2) -0.002(3) -0.027(3) 0.054(4)
C80 0.050(2) 0.055(2) 0.064(2) 0.0107(19) -0.0086(18) 0.0097(18)
C75 0.079(4) 0.118(5) 0.078(4) 0.010(3) 0.021(3) 0.020(3)
C35 0.154(6) 0.074(4) 0.098(4) 0.038(3) 0.051(4) 0.058(4)
C14 0.095(4) 0.180(7) 0.049(3) 0.043(4) 0.009(3) 0.011(4)
C28 0.145(7) 0.088(5) 0.222(9) 0.062(5) -0.131(7) -0.012(4)
C63 0.069(4) 0.098(5) 0.049(3) 0.005(4) 0.015(3) 0.016(4)
C64 0.060(3) 0.156(8) 0.042(3) 0.042(4) 0.006(2) 0.014(4)
C29 0.159(7) 0.190(8) 0.119(5) 0.117(6) 0.066(5) 0.113(6)
C15 0.294(11) 0.071(4) 0.061(3) -0.011(3) -0.081(5) -0.025(5)
C48 0.065(4) 0.087(4) 0.077(4) -0.020(3) -0.003(3) -0.032(3)
C30 0.244(9) 0.046(3) 0.077(4) -0.002(3) -0.034(5) 0.057(4)
C43 0.089(5) 0.102(6) 0.076(4) 0.042(4) -0.033(4) 0.012(4)
C44 0.091(5) 0.059(4) 0.099(6) 0.031(4) 0.002(5) -0.012(4)
C49 0.092(5) 0.102(6) 0.070(4) 0.006(3) 0.014(3) -0.054(4)
C65 0.094(5) 0.073(4) 0.103(6) 0.038(4) 0.044(4) 0.007(3)
C38 0.053(5) 0.072(5) 0.077(5) -0.024(4) -0.001(4) 0.029(4)
C39 0.078(6) 0.092(7) 0.067(4) -0.013(4) -0.019(4) 0.046(6)
C45 0.199(11) 0.121(7) 0.057(5) 0.044(5) 0.037(6) 0.055(7)
C50 0.046(4) 0.092(5) 0.209(11) 0.004(6) -0.047(6) 0.000(3)
C40 0.053(4) 0.096(6) 0.098(7) 0.011(5) 0.019(4) 0.011(4)
Cu6 0.0599(3) 0.0455(3) 0.0441(3) 0.0173(2) 0.0001(2) 0.0003(3)
S1 0.0606(8) 0.0619(8) 0.0495(7) 0.0151(6) -0.0108(6) 0.0035(6)
F15 0.0615(16) 0.0717(18) 0.107(2) 0.0125(16) 0.0050(15) 0.0043(13)
F16 0.0765(18) 0.0770(19) 0.098(2) 0.0314(16) 0.0216(16) -0.0061(15)
F17 0.102(2) 0.151(3) 0.0565(17) -0.0091(18) 0.0187(16) -0.042(2)
F18 0.139(3) 0.087(2) 0.115(3) -0.026(2) 0.012(2) -0.038(2)
F9 0.164(4) 0.101(3) 0.087(2) -0.009(2) 0.012(2) -0.056(3)
F19 0.243(5) 0.101(3) 0.095(3) -0.036(2) 0.082(3) -0.072(3)
F10 0.119(3) 0.107(3) 0.138(3) -0.031(3) -0.021(3) 0.025(2)
F20 0.194(5) 0.077(2) 0.157(4) -0.021(2) -0.024(3) 0.065(3)
F11 0.220(5) 0.116(3) 0.0576(18) -0.0080(18) -0.053(2) -0.005(3)
F12 0.148(4) 0.102(3) 0.097(2) 0.065(2) -0.014(3) -0.001(2)
F13 0.148(4) 0.103(3) 0.081(2) 0.062(2) -0.021(2) -0.014(3)
F14 0.145(4) 0.104(3) 0.097(2) 0.069(2) -0.006(2) -0.025(2)
O33 0.0616(17) 0.0626(17) 0.0364(13) 0.0116(11) -0.0056(11) -0.0027(13)
O35 0.0625(17) 0.0517(16) 0.0596(17) 0.0096(13) 0.0045(13) -0.0005(13)
O37 0.0570(17) 0.0489(15) 0.0733(19) 0.0200(14) 0.0040(14) 0.0104(13)
O36 0.0671(18) 0.0422(14) 0.0584(16) 0.0144(12) 0.0040(13) 0.0035(13)
O34 0.0633(18) 0.0686(19) 0.0629(19) 0.0346(15) -0.0053(14) -0.0027(15)
N1 0.0492(16) 0.0395(14) 0.0407(14) 0.0084(11) 0.0018(12) 0.0037(12)
N2 0.0579(18) 0.0413(14) 0.0344(13) 0.0032(11) 0.0015(12) 0.0000(13)
N3 0.0299(17) 0.0296(17) 0.0281(16) 0.0012(13) -0.0055(13) -0.0004(13)
C95 0.0422(17) 0.0375(15) 0.0384(15) 0.0045(12) -0.0009(13) 0.0047(13)
C96 0.051(2) 0.0399(16) 0.0375(15) 0.0064(13) -0.0006(14) 0.0054(15)
C91 0.062(2) 0.051(2) 0.0436(19) 0.0083(16) -0.0067(17) 0.0096(18)
C86 0.058(2) 0.058(2) 0.048(2) 0.0163(18) -0.0039(17) -0.0022(19)
C94 0.057(2) 0.0396(16) 0.0430(16) 0.0051(13) 0.0043(15) 0.0031(15)
C97 0.058(3) 0.034(3) 0.027(4) -0.002(3) 0.000(2) 0.012(2)
C98 0.035(3) 0.028(2) 0.035(2) 0.0020(16) -0.0050(19) 0.0068(19)
C88 0.071(3) 0.053(2) 0.054(2) 0.0137(18) 0.000(2) -0.010(2)
C89 0.074(3) 0.045(2) 0.053(2) 0.0151(17) -0.003(2) -0.002(2)
C99 0.034(2) 0.032(2) 0.037(2) 0.0043(16) 0.0064(16) 0.0057(18)
C81 0.054(2) 0.077(3) 0.043(2) 0.0161(19) -0.0090(17) -0.009(2)
C92 0.059(3) 0.067(3) 0.068(3) -0.013(2) -0.017(2) 0.015(2)
C84 0.056(3) 0.101(4) 0.054(3) 0.045(3) -0.009(2) -0.014(2)
C87 0.061(3) 0.074(3) 0.063(3) 0.012(2) 0.002(2) -0.009(2)
C83 0.073(3) 0.090(4) 0.045(2) 0.022(2) -0.014(2) -0.010(3)
C90 0.112(4) 0.055(3) 0.075(3) 0.007(2) 0.019(3) -0.010(3)
C82 0.085(4) 0.089(4) 0.046(2) 0.003(2) -0.016(2) -0.009(3)
C93 0.069(3) 0.054(3) 0.109(4) 0.023(3) 0.000(3) 0.008(2)
C103 0.046(3) 0.046(2) 0.040(2) 0.0063(18) -0.0047(18) 0.0005(19)
C102 0.055(3) 0.033(3) 0.060(3) 0.010(2) -0.014(2) 0.002(2)
C101 0.048(3) 0.034(2) 0.056(3) 0.006(2) -0.015(3) -0.007(2)
C100 0.034(3) 0.032(3) 0.033(2) 0.0032(16) 0.0023(16) 0.005(2)
C106 0.066(3) 0.041(2) 0.039(2) 0.0017(18) -0.009(2) -0.008(2)
C105 0.074(4) 0.046(2) 0.041(2) 0.0032(19) -0.018(2) -0.009(2)
C104 0.092(5) 0.057(3) 0.066(3) 0.012(3) -0.013(3) 0.006(3)
C85 0.144(4) 0.103(3) 0.092(2) 0.065(2) -0.015(2) -0.011(2)
O38 0.091(4) 0.085(4) 0.081(3) 0.001(3) -0.018(3) -0.005(3)
C107 0.072(4) 0.073(5) 0.071(4) -0.010(3) 0.000(3) 0.008(3)
C108 0.151(10) 0.058(5) 0.166(11) -0.017(6) 0.043(8) -0.009(6)
C109 0.117(7) 0.157(9) 0.073(5) 0.007(6) -0.025(5) -0.029(7)
C97A 0.088(12) 0.030(7) 0.008(7) -0.008(6) -0.001(6) 0.020(7)
C98A 0.056(10) 0.035(7) 0.030(6) 0.000(4) -0.006(6) -0.011(7)
N3A 0.051(6) 0.037(5) 0.033(5) 0.004(4) 0.002(4) 0.004(4)
C99A 0.060(8) 0.026(6) 0.054(8) 0.000(6) -0.012(6) 0.012(6)
C1C 0.103(13) 0.040(5) 0.054(6) 0.007(4) -0.010(7) -0.018(6)
C1B 0.129(17) 0.023(6) 0.048(7) 0.011(5) -0.019(8) -0.012(8)
C1A 0.037(7) 0.030(8) 0.033(6) 0.003(6) -0.005(5) -0.012(5)
C110 0.027(6) 0.028(6) 0.028(5) -0.002(4) -0.010(4) 0.014(5)
C1E 0.059(8) 0.040(6) 0.028(5) -0.001(4) -0.009(5) -0.013(6)
C1D 0.103(12) 0.041(5) 0.029(5) 0.000(4) -0.007(6) -0.013(6)
S1A 0.198(8) 0.069(3) 0.050(3) 0.021(2) -0.004(3) -0.034(4)
C1F 0.092(5) 0.057(3) 0.066(3) 0.012(3) -0.013(3) 0.006(3)
C76A 0.0441(14) 0.0345(14) 0.0440(13) 0.0040(10) -0.0138(11) -0.0043(10)
C77A 0.0476(15) 0.0383(15) 0.0464(14) 0.0050(12) -0.0133(13) -0.0028(12)
C78A 0.056(4) 0.050(3) 0.048(3) 0.000(3) -0.009(3) -0.007(3)
C79A 0.052(3) 0.041(2) 0.051(2) 0.009(2) -0.011(2) -0.002(2)
C80A 0.051(2) 0.046(2) 0.054(2) 0.007(2) -0.014(2) 0.001(2)
O32A 0.0434(16) 0.0332(16) 0.0431(16) 0.0029(13) -0.0132(14) -0.0038(13)
O31A 0.0427(17) 0.0332(17) 0.0433(16) 0.0043(13) -0.0138(14) -0.0052(14)
C39A 0.049(6) 0.104(7) 0.148(10) 0.048(7) 0.001(6) 0.029(5)
C37A 0.045(3) 0.071(5) 0.055(5) -0.014(4) 0.004(3) 0.022(3)
C40A 0.044(4) 0.100(7) 0.095(7) -0.022(6) -0.008(5) 0.017(4)
C38A 0.064(7) 0.153(12) 0.063(5) -0.036(6) -0.001(4) 0.045(7)
C49A 0.070(9) 0.067(5) 0.138(14) 0.019(7) 0.003(9) -0.019(5)
C50A 0.043(6) 0.119(10) 0.098(9) -0.032(9) 0.013(6) -0.020(6)
C48A 0.053(8) 0.155(14) 0.065(5) 0.000(7) -0.020(5) -0.024(9)
C62A 0.057(6) 0.094(9) 0.040(3) 0.014(5) 0.004(4) -0.009(6)
C65A 0.135(13) 0.153(11) 0.052(8) -0.027(8) 0.028(9) -0.063(10)
C63A 0.124(13) 0.145(11) 0.067(11) 0.057(9) 0.034(11) 0.045(11)
C64A 0.067(7) 0.136(15) 0.064(10) 0.010(11) 0.025(7) -0.016(7)
C45A 0.123(19) 0.127(19) 0.042(10) 0.005(12) 0.025(12) -0.017(16)
C42A 0.100(11) 0.044(9) 0.038(8) 0.012(7) -0.006(8) -0.015(9)
C43A 0.134(15) 0.090(13) 0.052(10) 0.030(9) -0.049(10) -0.032(12)
C44A 0.172(17) 0.066(12) 0.033(9) -0.003(9) -0.018(11) -0.029(12)
C85A 0.145(4) 0.103(3) 0.092(2) 0.065(2) -0.015(2) -0.011(2)
F14A 0.149(4) 0.103(3) 0.098(3) 0.067(3) -0.014(3) -0.011(3)
F12A 0.141(4) 0.099(4) 0.097(3) 0.066(3) -0.016(3) -0.003(3)
F13A 0.147(4) 0.106(3) 0.090(2) 0.066(3) -0.012(3) -0.011(2)

loop_
_atom_type_symbol
_atom_type_description
_atom_type_scat_dispersion_real
_atom_type_scat_dispersion_imag
_atom_type_scat_source
C C 0.0181 0.0091 'International Tables Vol C Tables 4.2.6.8 and 6.1.1.4'
H H 0.0000 0.0000 'International Tables Vol C Tables 4.2.6.8 and 6.1.1.4'
Cr Cr -0.1635 2.4439 'International Tables Vol C Tables 4.2.6.8 and 6.1.1.4'
Cu Cu -1.9646 0.5888 'International Tables Vol C Tables 4.2.6.8 and 6.1.1.4'
F F 0.0727 0.0534 'International Tables Vol C Tables 4.2.6.8 and 6.1.1.4'
N N 0.0311 0.0180 'International Tables Vol C Tables 4.2.6.8 and 6.1.1.4'
Ni Ni -3.0029 0.5091 'International Tables Vol C Tables 4.2.6.8 and 6.1.1.4'
O O 0.0492 0.0322 'International Tables Vol C Tables 4.2.6.8 and 6.1.1.4'
S S 0.3331 0.5567 'International Tables Vol C Tables 4.2.6.8 and 6.1.1.4'

loop_
_geom_angle_atom_site_label_1
_geom_angle_atom_site_label_2
_geom_angle_atom_site_label_3
_geom_angle
_geom_angle_site_symmetry_1
_geom_angle_site_symmetry_3
_geom_angle_publ_flag
F3 Cr2 F2 89.57(7) . . ?
F3 Cr2 O22 90.18(9) . . ?
F3 Cr2 O25 89.52(9) . . ?
F3 Cr2 O24 93.23(9) . . ?
F3 Cr2 O27 177.97(10) . . ?
F2 Cr2 O22 89.90(8) . . ?
F2 Cr2 O25 90.07(9) . . ?
O25 Cr2 O22 179.70(12) . . ?
O24 Cr2 F2 176.72(9) . . ?
O24 Cr2 O22 91.80(11) . . ?
O24 Cr2 O25 88.24(11) . . ?
O27 Cr2 F2 91.36(8) . . ?
O27 Cr2 O22 88.01(10) . . ?
O27 Cr2 O25 92.29(11) . . ?
O27 Cr2 O24 85.90(10) . . ?
F7 Cr4 F6 87.87(7) . . ?
F7 Cr4 O9 178.82(9) . . ?
F7 Cr4 O11 88.62(8) . . ?
F6 Cr4 O9 91.95(9) . . ?
F6 Cr4 O11 89.20(9) . . ?
O9 Cr4 O11 90.21(10) . . ?
O6 Cr4 F7 95.55(9) . . ?
O6 Cr4 F6 90.52(10) . . ?
O6 Cr4 O9 85.62(10) . . ?
O6 Cr4 O11 175.81(10) . . ?
O8 Cr4 F7 90.90(9) . . ?
O8 Cr4 F6 176.40(10) . . ?
O8 Cr4 O9 89.21(10) . . ?
O8 Cr4 O6 92.97(11) . . ?
O8 Cr4 O11 87.39(11) . . ?
F1 Cr3 O32 90.5(3) . . ?
F1 Cr3 O30 89.45(9) . . ?
F1 Cr3 O2 89.87(9) . . ?
F8 Cr3 F1 87.56(8) . . ?
F8 Cr3 O32 91.1(4) . . ?
F8 Cr3 O30 176.93(9) . . ?
F8 Cr3 O4 95.00(9) . . ?
F8 Cr3 O2 92.09(9) . . ?
O30 Cr3 O32 89.6(4) . . ?
O4 Cr3 F1 177.23(9) . . ?
O4 Cr3 O32 88.4(3) . . ?
O4 Cr3 O30 88.00(10) . . ?
O4 Cr3 O2 91.09(11) . . ?
O2 Cr3 O32 176.8(4) . . ?
O2 Cr3 O30 87.22(11) . . ?
F1 Cr1 F2 86.82(7) . . ?
F1 Cr1 O26 90.05(8) . . ?
F1 Cr1 O28 177.64(11) . . ?
F1 Cr1 O29 92.25(9) . . ?
F1 Cr1 O31 93.22(14) . . ?
F2 Cr1 O26 91.75(8) . . ?
F2 Cr1 O28 91.13(9) . . ?
O26 Cr1 O28 91.18(10) . . ?
O29 Cr1 F2 178.52(10) . . ?
O29 Cr1 O26 87.09(11) . . ?
O29 Cr1 O28 89.82(10) . . ?
O31 Cr1 F2 93.06(14) . . ?
O31 Cr1 O26 174.32(13) . . ?
O31 Cr1 O28 85.72(15) . . ?
O31 Cr1 O29 88.14(15) . . ?
F8 Cr5 O1 91.29(9) . . ?
F7 Cr5 F8 88.34(7) . . ?
F7 Cr5 O1 89.74(9) . . ?
F7 Cr5 O5 92.21(9) . . ?
O5 Cr5 F8 88.73(9) . . ?
O5 Cr5 O1 178.05(11) . . ?
O7 Cr5 F8 178.79(11) . . ?
O7 Cr5 F7 91.49(9) . . ?
O7 Cr5 O1 87.51(11) . . ?
O7 Cr5 O5 92.47(12) . . ?
O3 Cr5 F8 92.18(9) . . ?
O3 Cr5 F7 179.39(10) . . ?
O3 Cr5 O1 90.55(13) . . ?
O3 Cr5 O5 87.49(13) . . ?
O3 Cr5 O7 87.99(11) . . ?
F3 Cr8 O18 87.64(10) . . ?
F3 Cr8 O21 91.09(9) . . ?
F3 Cr8 O23 93.34(10) . . ?
F3 Cr8 O20 179.26(10) . . ?
F4 Cr8 F3 88.00(8) . . ?
F4 Cr8 O18 90.58(9) . . ?
F4 Cr8 O21 91.43(11) . . ?
F4 Cr8 O23 176.61(11) . . ?
F4 Cr8 O20 92.40(10) . . ?
O21 Cr8 O18 177.58(12) . . ?
O21 Cr8 O23 91.66(14) . . ?
O23 Cr8 O18 86.36(13) . . ?
O20 Cr8 O18 92.97(13) . . ?
O20 Cr8 O21 88.29(12) . . ?
O20 Cr8 O23 86.29(12) . . ?
F5 Cr6 O12 89.74(9) . . ?
F5 Cr6 O10 179.11(10) . . ?
F5 Cr6 O13 89.49(9) . . ?
F5 Cr6 O15 92.78(9) . . ?
F6 Cr6 F5 88.46(8) . . ?
F6 Cr6 O12 93.68(9) . . ?
F6 Cr6 O10 90.97(10) . . ?
F6 Cr6 O13 90.21(10) . . ?
F6 Cr6 O15 178.72(10) . . ?
O12 Cr6 O13 176.02(11) . . ?
O12 Cr6 O15 86.02(11) . . ?
O10 Cr6 O12 90.98(10) . . ?
O10 Cr6 O13 89.82(10) . . ?
O10 Cr6 O15 87.79(11) . . ?
O15 Cr6 O13 90.12(11) . . ?
F4 Cr7 O17 91.64(9) . . ?
F4 Cr7 O14 89.06(11) . . ?
F4 Cr7 O16 178.58(11) . . ?
F4 Cr7 O19 91.21(11) . . ?
F5 Cr7 F4 88.79(8) . . ?
F5 Cr7 O17 89.27(11) . . ?
F5 Cr7 O14 91.01(10) . . ?
F5 Cr7 O16 92.01(11) . . ?
F5 Cr7 O19 179.06(12) . . ?
O17 Cr7 O19 91.67(14) . . ?
O14 Cr7 O17 179.26(14) . . ?
O14 Cr7 O19 88.06(14) . . ?
O16 Cr7 O17 87.20(13) . . ?
O16 Cr7 O14 92.10(14) . . ?
O16 Cr7 O19 88.02(13) . . ?
F3 Ni2 F2 89.57(7) . . ?
F3 Ni2 O22 90.18(9) . . ?
F3 Ni2 O25 89.52(9) . . ?
F3 Ni2 O24 93.23(9) . . ?
F3 Ni2 O27 177.97(10) . . ?
F2 Ni2 O22 89.90(8) . . ?
F2 Ni2 O25 90.07(9) . . ?
O25 Ni2 O22 179.70(12) . . ?
O24 Ni2 F2 176.72(9) . . ?
O24 Ni2 O22 91.80(11) . . ?
O24 Ni2 O25 88.24(11) . . ?
O27 Ni2 F2 91.36(8) . . ?
O27 Ni2 O22 88.01(10) . . ?
O27 Ni2 O25 92.29(11) . . ?
O27 Ni2 O24 85.90(10) . . ?
F7 Ni4 F6 87.87(7) . . ?
F7 Ni4 O9 178.82(9) . . ?
F7 Ni4 O11 88.62(8) . . ?
F6 Ni4 O9 91.95(9) . . ?
F6 Ni4 O11 89.20(9) . . ?
O9 Ni4 O11 90.21(10) . . ?
O6 Ni4 F7 95.55(9) . . ?
O6 Ni4 F6 90.52(10) . . ?
O6 Ni4 O9 85.62(10) . . ?
O6 Ni4 O11 175.81(10) . . ?
O8 Ni4 F7 90.90(9) . . ?
O8 Ni4 F6 176.40(10) . . ?
O8 Ni4 O9 89.21(10) . . ?
O8 Ni4 O6 92.97(11) . . ?
O8 Ni4 O11 87.39(11) . . ?
F1 Ni3 O30 89.45(9) . . ?
F1 Ni3 O2 89.87(9) . . ?
F1 Ni3 O32A 92.5(9) . . ?
F8 Ni3 F1 87.56(8) . . ?
F8 Ni3 O30 176.93(9) . . ?
F8 Ni3 O4 95.00(9) . . ?
F8 Ni3 O2 92.09(9) . . ?
F8 Ni3 O32A 92.7(13) . . ?
O4 Ni3 F1 177.23(9) . . ?
O4 Ni3 O30 88.00(10) . . ?
O4 Ni3 O2 91.09(11) . . ?
O4 Ni3 O32A 86.4(9) . . ?
O2 Ni3 O30 87.22(11) . . ?
O2 Ni3 O32A 174.8(12) . . ?
O32A Ni3 O30 88.1(13) . . ?
F1 Ni1 F2 86.82(7) . . ?
F1 Ni1 O26 90.05(8) . . ?
F1 Ni1 O28 177.64(11) . . ?
F1 Ni1 O29 92.25(9) . . ?
F1 Ni1 O31A 85.3(4) . . ?
F2 Ni1 O26 91.75(8) . . ?
F2 Ni1 O28 91.13(9) . . ?
F2 Ni1 O31A 84.3(4) . . ?
O26 Ni1 O28 91.18(10) . . ?
O26 Ni1 O31A 174.0(4) . . ?
O28 Ni1 O31A 93.4(4) . . ?
O29 Ni1 F2 178.52(10) . . ?
O29 Ni1 O26 87.09(11) . . ?
O29 Ni1 O28 89.82(10) . . ?
O29 Ni1 O31A 96.8(4) . . ?
F8 Ni5 O1 91.29(9) . . ?
F7 Ni5 F8 88.34(7) . . ?
F7 Ni5 O1 89.74(9) . . ?
F7 Ni5 O5 92.21(9) . . ?
O5 Ni5 F8 88.73(9) . . ?
O5 Ni5 O1 178.05(11) . . ?
O7 Ni5 F8 178.79(11) . . ?
O7 Ni5 F7 91.49(9) . . ?
O7 Ni5 O1 87.51(11) . . ?
O7 Ni5 O5 92.47(12) . . ?
O3 Ni5 F8 92.18(9) . . ?
O3 Ni5 F7 179.39(10) . . ?
O3 Ni5 O1 90.55(13) . . ?
O3 Ni5 O5 87.49(13) . . ?
O3 Ni5 O7 87.99(11) . . ?
F3 Ni8 O18 87.64(10) . . ?
F3 Ni8 O21 91.09(9) . . ?
F3 Ni8 O23 93.34(10) . . ?
F3 Ni8 O20 179.26(10) . . ?
F4 Ni8 F3 88.00(8) . . ?
F4 Ni8 O18 90.58(9) . . ?
F4 Ni8 O21 91.43(11) . . ?
F4 Ni8 O23 176.61(11) . . ?
F4 Ni8 O20 92.40(10) . . ?
O21 Ni8 O18 177.58(12) . . ?
O21 Ni8 O23 91.66(14) . . ?
O23 Ni8 O18 86.36(13) . . ?
O20 Ni8 O18 92.97(13) . . ?
O20 Ni8 O21 88.29(12) . . ?
O20 Ni8 O23 86.29(12) . . ?
F5 Ni6 O12 89.74(9) . . ?
F5 Ni6 O10 179.11(10) . . ?
F5 Ni6 O13 89.49(9) . . ?
F5 Ni6 O15 92.78(9) . . ?
F6 Ni6 F5 88.46(8) . . ?
F6 Ni6 O12 93.68(9) . . ?
F6 Ni6 O10 90.97(10) . . ?
F6 Ni6 O13 90.21(10) . . ?
F6 Ni6 O15 178.72(10) . . ?
O12 Ni6 O13 176.02(11) . . ?
O12 Ni6 O15 86.02(11) . . ?
O10 Ni6 O12 90.98(10) . . ?
O10 Ni6 O13 89.82(10) . . ?
O10 Ni6 O15 87.79(11) . . ?
O15 Ni6 O13 90.12(11) . . ?
F4 Ni7 O17 91.64(9) . . ?
F4 Ni7 O14 89.06(11) . . ?
F4 Ni7 O16 178.58(11) . . ?
F4 Ni7 O19 91.21(11) . . ?
F5 Ni7 F4 88.79(8) . . ?
F5 Ni7 O17 89.27(11) . . ?
F5 Ni7 O14 91.01(10) . . ?
F5 Ni7 O16 92.01(11) . . ?
F5 Ni7 O19 179.06(12) . . ?
O17 Ni7 O19 91.67(14) . . ?
O14 Ni7 O17 179.26(14) . . ?
O14 Ni7 O19 88.06(14) . . ?
O16 Ni7 O17 87.20(13) . . ?
O16 Ni7 O14 92.10(14) . . ?
O16 Ni7 O19 88.02(13) . . ?
Cr2 F3 Cr8 122.80(9) . . ?
Ni2 F3 Ni8 122.80(9) . . ?
Cr1 F1 Cr3 125.35(9) . . ?
Ni1 F1 Ni3 125.35(9) . . ?
Cr3 F8 Cr5 120.97(9) . . ?
Ni3 F8 Ni5 120.97(9) . . ?
Cr2 F2 Cr1 122.50(9) . . ?
Ni2 F2 Ni1 122.50(9) . . ?
Cr4 F7 Cr5 119.27(9) . . ?
Ni4 F7 Ni5 119.27(9) . . ?
Cr8 F4 Cr7 123.03(9) . . ?
Ni8 F4 Ni7 123.03(9) . . ?
Cr7 F5 Cr6 123.44(10) . . ?
Ni7 F5 Ni6 123.44(10) . . ?
Cr6 F6 Cr4 121.46(9) . . ?
Ni6 F6 Ni4 121.46(9) . . ?
C51 O22 Cr2 133.1(2) . . ?
C51 O22 Ni2 133.1(2) . . ?
C61 O25 Cr2 130.0(2) . . ?
C61 O25 Ni2 130.0(2) . . ?
C21 O9 Cr4 132.6(2) . . ?
C21 O9 Ni4 132.6(2) . . ?
C61 O26 Cr1 136.0(2) . . ?
C61 O26 Ni1 136.0(2) . . ?
C76 O32 Cr3 134.6(9) . . ?
C71 O30 Cr3 133.7(2) . . ?
C71 O30 Ni3 133.7(2) . . ?
C56 O24 Cr2 136.6(2) . . ?
C56 O24 Ni2 136.6(2) . . ?
C66 O27 Cr2 136.4(2) . . ?
C66 O27 Ni2 136.4(2) . . ?
C26 O12 Cr6 135.4(2) . . ?
C26 O12 Ni6 135.4(2) . . ?
C6 O4 Cr3 135.1(2) . . ?
C6 O4 Ni3 135.1(2) . . ?
C11 O6 Cr4 135.3(2) . . ?
C11 O6 Ni4 135.3(2) . . ?
C21 O10 Cr6 127.9(2) . . ?
C21 O10 Ni6 127.9(2) . . ?
C31 O13 Cr6 130.2(2) . . ?
C31 O13 Ni6 130.2(2) . . ?
C66 O28 Cr1 130.0(2) . . ?
C66 O28 Ni1 130.0(2) . . ?
C1 O2 Cr3 133.5(2) . . ?
C1 O2 Ni3 133.5(2) . . ?
C26 O11 Cr4 123.8(2) . . ?
C26 O11 Ni4 123.8(2) . . ?
C1 O1 Cr5 133.7(2) . . ?
C1 O1 Ni5 133.7(2) . . ?
C71 O29 Cr1 133.9(2) . . ?
C71 O29 Ni1 133.9(2) . . ?
C16 O8 Cr4 130.7(2) . . ?
C16 O8 Ni4 130.7(2) . . ?
C36 O15 Cr6 134.7(2) . . ?
C36 O15 Ni6 134.7(2) . . ?
C41 O18 Cr8 133.4(2) . . ?
C41 O18 Ni8 133.4(2) . . ?
C11 O5 Cr5 129.6(2) . . ?
C11 O5 Ni5 129.6(2) . . ?
C16 O7 Cr5 135.2(2) . . ?
C16 O7 Ni5 135.2(2) . . ?
C76 O31 Cr1 130.0(4) . . ?
C51 O21 Cr8 135.7(2) . . ?
C51 O21 Ni8 135.7(2) . . ?
C41 O17 Cr7 135.1(2) . . ?
C41 O17 Ni7 135.1(2) . . ?
C56 O23 Cr8 133.1(2) . . ?
C56 O23 Ni8 133.1(2) . . ?
C31 O14 Cr7 136.5(3) . . ?
C31 O14 Ni7 136.5(3) . . ?
C46 O20 Cr8 135.7(2) . . ?
C46 O20 Ni8 135.7(2) . . ?
C36 O16 Cr7 130.9(3) . . ?
C36 O16 Ni7 130.9(3) . . ?
C6 O3 Cr5 134.8(2) . . ?
C6 O3 Ni5 134.8(2) . . ?
C46 O19 Cr7 133.4(3) . . ?
C46 O19 Ni7 133.4(3) . . ?
O25 C61 O26 125.1(3) . . ?
O25 C61 C62 118.7(5) . . ?
O25 C61 C62A 115.6(11) . . ?
O26 C61 C62 116.0(5) . . ?
O26 C61 C62A 118.7(11) . . ?
O24 C56 C57 117.2(3) . . ?
O23 C56 O24 125.1(3) . . ?
O23 C56 C57 117.7(3) . . ?
O27 C66 C67 117.1(3) . . ?
O28 C66 O27 125.1(3) . . ?
O28 C66 C67 117.7(3) . . ?
O2 C1 C2 115.9(3) . . ?
O1 C1 O2 125.0(3) . . ?
O1 C1 C2 119.1(3) . . ?
O6 C11 C12 116.3(3) . . ?
O5 C11 O6 125.5(3) . . ?
O5 C11 C12 118.1(3) . . ?
O22 C51 O21 124.5(3) . . ?
O22 C51 C52 117.4(3) . . ?
O21 C51 C52 117.8(3) . . ?
O30 C71 O29 126.4(3) . . ?
O30 C71 C72 116.1(3) . . ?
O29 C71 C72 117.5(3) . . ?
O12 C26 C27 115.8(3) . . ?
O11 C26 O12 125.7(3) . . ?
O11 C26 C27 118.4(3) . . ?
O4 C6 C7 117.0(3) . . ?
O3 C6 O4 125.5(3) . . ?
O3 C6 C7 117.5(3) . . ?
O18 C41 O17 124.9(3) . . ?
O18 C41 C42 123.5(4) . . ?
O18 C41 C42A 97.6(9) . . ?
O17 C41 C42 111.6(4) . . ?
O17 C41 C42A 137.5(9) . . ?
O9 C21 O10 126.0(3) . . ?
O9 C21 C22 118.4(3) . . ?
O10 C21 C22 115.6(3) . . ?
O20 C46 C47 117.6(3) . . ?
O19 C46 O20 125.0(3) . . ?
O19 C46 C47 117.3(3) . . ?
O8 C16 C17 116.6(3) . . ?
O7 C16 O8 125.4(3) . . ?
O7 C16 C17 118.0(3) . . ?
O13 C31 O14 125.1(3) . . ?
O13 C31 C32 119.4(4) . . ?
O14 C31 C32 115.4(4) . . ?
C66 C67 C68 110.7(3) . . ?
C66 C67 C69 105.9(3) . . ?
C66 C67 C70 109.5(3) . . ?
C69 C67 C68 109.0(4) . . ?
C69 C67 C70 111.5(5) . . ?
C70 C67 C68 110.2(4) . . ?
O32 C76 C77 118.2(7) . . ?
O31 C76 O32 125.1(7) . . ?
O31 C76 C77 116.6(4) . . ?
O15 C36 C37 113.9(5) . . ?
O15 C36 C37A 122.9(5) . . ?
O16 C36 O15 125.2(3) . . ?
O16 C36 C37 120.3(5) . . ?
O16 C36 C37A 111.6(5) . . ?
C3 C2 C1 111.8(3) . . ?
C3 C2 C4 108.5(4) . . ?
C4 C2 C1 109.0(3) . . ?
C5 C2 C1 106.0(3) . . ?
C5 C2 C3 110.2(4) . . ?
C5 C2 C4 111.3(4) . . ?
C51 C52 C53 110.8(3) . . ?
C51 C52 C54 104.7(3) . . ?
C53 C52 C54 108.3(3) . . ?
C55 C52 C51 110.9(3) . . ?
C55 C52 C53 111.4(4) . . ?
C55 C52 C54 110.4(4) . . ?
C46 C47 C48 110.1(4) . . ?
C46 C47 C48A 104.0(7) . . ?
C49 C47 C46 106.8(4) . . ?
C49 C47 C48 104.8(5) . . ?
C50 C47 C46 109.9(5) . . ?
C50 C47 C48 110.0(6) . . ?
C50 C47 C49 115.1(7) . . ?
C49A C47 C46 110.4(8) . . ?
C49A C47 C50A 112.7(13) . . ?
C49A C47 C48A 114.3(14) . . ?
C50A C47 C46 109.0(7) . . ?
C50A C47 C48A 105.9(13) . . ?
C56 C57 C58 108.5(3) . . ?
C59 C57 C56 110.8(3) . . ?
C59 C57 C58 109.8(3) . . ?
C59 C57 C60 110.6(3) . . ?
C60 C57 C56 106.9(3) . . ?
C60 C57 C58 110.3(4) . . ?
C13 C12 C11 111.9(3) . . ?
C13 C12 C14 109.7(5) . . ?
C13 C12 C15 110.5(5) . . ?
C14 C12 C11 109.1(4) . . ?
C14 C12 C15 109.3(6) . . ?
C15 C12 C11 106.3(3) . . ?
C6 C7 C8 109.3(3) . . ?
C6 C7 C9 105.5(3) . . ?
C8 C7 C9 108.5(4) . . ?
C10 C7 C6 110.2(4) . . ?
C10 C7 C8 110.6(4) . . ?
C10 C7 C9 112.6(5) . . ?
C28 C27 C26 111.7(4) . . ?
C28 C27 C30 108.2(6) . . ?
C29 C27 C26 112.2(3) . . ?
C29 C27 C28 110.8(6) . . ?
C29 C27 C30 109.4(6) . . ?
C30 C27 C26 104.2(3) . . ?
C23 C22 C21 108.4(3) . . ?
C23 C22 C24 111.6(4) . . ?
C23 C22 C25 108.4(4) . . ?
C24 C22 C21 110.6(3) . . ?
C24 C22 C25 110.7(4) . . ?
C25 C22 C21 106.9(3) . . ?
C71 C72 C75 104.9(3) . . ?
C73 C72 C71 111.6(3) . . ?
C73 C72 C75 102.4(5) . . ?
C74 C72 C71 113.2(4) . . ?
C74 C72 C73 116.7(5) . . ?
C74 C72 C75 106.5(5) . . ?
C18 C17 C16 107.3(3) . . ?
C18 C17 C19 113.1(5) . . ?
C18 C17 C20 109.5(4) . . ?
C19 C17 C16 108.6(4) . . ?
C19 C17 C20 107.8(5) . . ?
C20 C17 C16 110.5(4) . . ?
C67 C68 H68A 109.5 . . ?
C67 C68 H68B 109.5 . . ?
C67 C68 H68C 109.5 . . ?
H68A C68 H68B 109.5 . . ?
H68A C68 H68C 109.5 . . ?
H68B C68 H68C 109.5 . . ?
C57 C58 H58A 109.5 . . ?
C57 C58 H58B 109.5 . . ?
C57 C58 H58C 109.5 . . ?
H58A C58 H58B 109.5 . . ?
H58A C58 H58C 109.5 . . ?
H58B C58 H58C 109.5 . . ?
C52 C53 H53A 109.5 . . ?
C52 C53 H53B 109.5 . . ?
C52 C53 H53C 109.5 . . ?
H53A C53 H53B 109.5 . . ?
H53A C53 H53C 109.5 . . ?
H53B C53 H53C 109.5 . . ?
C31 C32 C34 108.6(4) . . ?
C31 C32 C35 106.7(3) . . ?
C33 C32 C31 110.7(4) . . ?
C33 C32 C34 110.4(4) . . ?
C33 C32 C35 111.2(5) . . ?
C35 C32 C34 109.2(5) . . ?
C7 C8 H8A 109.5 . . ?
C7 C8 H8B 109.5 . . ?
C7 C8 H8C 109.5 . . ?
H8A C8 H8B 109.5 . . ?
H8A C8 H8C 109.5 . . ?
H8B C8 H8C 109.5 . . ?
C57 C59 H59A 109.5 . . ?
C57 C59 H59B 109.5 . . ?
C57 C59 H59C 109.5 . . ?
H59A C59 H59B 109.5 . . ?
H59A C59 H59C 109.5 . . ?
H59B C59 H59C 109.5 . . ?
C52 C54 H54A 109.5 . . ?
C52 C54 H54B 109.5 . . ?
C52 C54 H54C 109.5 . . ?
H54A C54 H54B 109.5 . . ?
H54A C54 H54C 109.5 . . ?
H54B C54 H54C 109.5 . . ?
C57 C60 H60A 109.5 . . ?
C57 C60 H60B 109.5 . . ?
C57 C60 H60C 109.5 . . ?
H60A C60 H60B 109.5 . . ?
H60A C60 H60C 109.5 . . ?
H60B C60 H60C 109.5 . . ?
C7 C9 H9A 109.5 . . ?
C7 C9 H9B 109.5 . . ?
C7 C9 H9C 109.5 . . ?
H9A C9 H9B 109.5 . . ?
H9A C9 H9C 109.5 . . ?
H9B C9 H9C 109.5 . . ?
C52 C55 H55A 109.5 . . ?
C52 C55 H55B 109.5 . . ?
C52 C55 H55C 109.5 . . ?
H55A C55 H55B 109.5 . . ?
H55A C55 H55C 109.5 . . ?
H55B C55 H55C 109.5 . . ?
C61 C62 C64 110.1(7) . . ?
C61 C62 C65 106.1(7) . . ?
C63 C62 C61 108.0(6) . . ?
C63 C62 C64 112.5(8) . . ?
C63 C62 C65 108.0(8) . . ?
C64 C62 C65 111.9(8) . . ?
C2 C3 H3A 109.5 . . ?
C2 C3 H3B 109.5 . . ?
C2 C3 H3C 109.5 . . ?
H3A C3 H3B 109.5 . . ?
H3A C3 H3C 109.5 . . ?
H3B C3 H3C 109.5 . . ?
C36 C37 C38 112.1(7) . . ?
C36 C37 C40 105.6(7) . . ?
C39 C37 C36 105.2(7) . . ?
C39 C37 C38 112.2(8) . . ?
C39 C37 C40 110.4(9) . . ?
C40 C37 C38 111.0(9) . . ?
C17 C18 H18A 109.5 . . ?
C17 C18 H18B 109.5 . . ?
C17 C18 H18C 109.5 . . ?
H18A C18 H18B 109.5 . . ?
H18A C18 H18C 109.5 . . ?
H18B C18 H18C 109.5 . . ?
H78A C78 H78B 109.5 . . ?
H78A C78 H78C 109.5 . . ?
H78B C78 H78C 109.5 . . ?
C77 C78 H78A 109.5 . . ?
C77 C78 H78B 109.5 . . ?
C77 C78 H78C 109.5 . . ?
C22 C23 H23A 109.5 . . ?
C22 C23 H23B 109.5 . . ?
C22 C23 H23C 109.5 . . ?
H23A C23 H23B 109.5 . . ?
H23A C23 H23C 109.5 . . ?
H23B C23 H23C 109.5 . . ?
C76 C77 C80 104.0(4) . . ?
C78 C77 C76 111.2(4) . . ?
C78 C77 C79 112.3(4) . . ?
C78 C77 C80 109.3(4) . . ?
C79 C77 C76 110.7(4) . . ?
C79 C77 C80 109.1(4) . . ?
C67 C69 H69A 109.5 . . ?
C67 C69 H69B 109.5 . . ?
C67 C69 H69C 109.5 . . ?
H69A C69 H69B 109.5 . . ?
H69A C69 H69C 109.5 . . ?
H69B C69 H69C 109.5 . . ?
C17 C19 H19A 109.5 . . ?
C17 C19 H19B 109.5 . . ?
C17 C19 H19C 109.5 . . ?
H19A C19 H19B 109.5 . . ?
H19A C19 H19C 109.5 . . ?
H19B C19 H19C 109.5 . . ?
C32 C33 H33A 109.5 . . ?
C32 C33 H33B 109.5 . . ?
C32 C33 H33C 109.5 . . ?
H33A C33 H33B 109.5 . . ?
H33A C33 H33C 109.5 . . ?
H33B C33 H33C 109.5 . . ?
C32 C34 H34A 109.5 . . ?
C32 C34 H34B 109.5 . . ?
C32 C34 H34C 109.5 . . ?
H34A C34 H34B 109.5 . . ?
H34A C34 H34C 109.5 . . ?
H34B C34 H34C 109.5 . . ?
C77 C79 H79A 109.5 . . ?
C77 C79 H79B 109.5 . . ?
C77 C79 H79C 109.5 . . ?
H79A C79 H79B 109.5 . . ?
H79A C79 H79C 109.5 . . ?
H79B C79 H79C 109.5 . . ?
C72 C73 H73A 109.5 . . ?
C72 C73 H73B 109.5 . . ?
C72 C73 H73C 109.5 . . ?
H73A C73 H73B 109.5 . . ?
H73A C73 H73C 109.5 . . ?
H73B C73 H73C 109.5 . . ?
C2 C4 H4A 109.5 . . ?
C2 C4 H4B 109.5 . . ?
C2 C4 H4C 109.5 . . ?
H4A C4 H4B 109.5 . . ?
H4A C4 H4C 109.5 . . ?
H4B C4 H4C 109.5 . . ?
C22 C24 H24A 109.5 . . ?
C22 C24 H24B 109.5 . . ?
C22 C24 H24C 109.5 . . ?
H24A C24 H24B 109.5 . . ?
H24A C24 H24C 109.5 . . ?
H24B C24 H24C 109.5 . . ?
C67 C70 H70A 109.5 . . ?
C67 C70 H70B 109.5 . . ?
C67 C70 H70C 109.5 . . ?
H70A C70 H70B 109.5 . . ?
H70A C70 H70C 109.5 . . ?
H70B C70 H70C 109.5 . . ?
C41 C42 C44 106.1(5) . . ?
C43 C42 C41 110.0(5) . . ?
C43 C42 C44 108.1(7) . . ?
C43 C42 C45 112.5(8) . . ?
C45 C42 C41 108.6(6) . . ?
C45 C42 C44 111.3(7) . . ?
C2 C5 H5A 109.5 . . ?
C2 C5 H5B 109.5 . . ?
C2 C5 H5C 109.5 . . ?
H5A C5 H5B 109.5 . . ?
H5A C5 H5C 109.5 . . ?
H5B C5 H5C 109.5 . . ?
C17 C20 H20A 109.5 . . ?
C17 C20 H20B 109.5 . . ?
C17 C20 H20C 109.5 . . ?
H20A C20 H20B 109.5 . . ?
H20A C20 H20C 109.5 . . ?
H20B C20 H20C 109.5 . . ?
C7 C10 H10A 109.5 . . ?
C7 C10 H10B 109.5 . . ?
C7 C10 H10C 109.5 . . ?
H10A C10 H10B 109.5 . . ?
H10A C10 H10C 109.5 . . ?
H10B C10 H10C 109.5 . . ?
C22 C25 H25A 109.5 . . ?
C22 C25 H25B 109.5 . . ?
C22 C25 H25C 109.5 . . ?
H25A C25 H25B 109.5 . . ?
H25A C25 H25C 109.5 . . ?
H25B C25 H25C 109.5 . . ?
C72 C74 H74A 109.5 . . ?
C72 C74 H74B 109.5 . . ?
C72 C74 H74C 109.5 . . ?
H74A C74 H74B 109.5 . . ?
H74A C74 H74C 109.5 . . ?
H74B C74 H74C 109.5 . . ?
C12 C13 H13A 109.5 . . ?
C12 C13 H13B 109.5 . . ?
C12 C13 H13C 109.5 . . ?
H13A C13 H13B 109.5 . . ?
H13A C13 H13C 109.5 . . ?
H13B C13 H13C 109.5 . . ?
C77 C80 H80A 109.5 . . ?
C77 C80 H80B 109.5 . . ?
C77 C80 H80C 109.5 . . ?
H80A C80 H80B 109.5 . . ?
H80A C80 H80C 109.5 . . ?
H80B C80 H80C 109.5 . . ?
C72 C75 H75A 109.5 . . ?
C72 C75 H75B 109.5 . . ?
C72 C75 H75C 109.5 . . ?
H75A C75 H75B 109.5 . . ?
H75A C75 H75C 109.5 . . ?
H75B C75 H75C 109.5 . . ?
C32 C35 H35A 109.5 . . ?
C32 C35 H35B 109.5 . . ?
C32 C35 H35C 109.5 . . ?
H35A C35 H35B 109.5 . . ?
H35A C35 H35C 109.5 . . ?
H35B C35 H35C 109.5 . . ?
C12 C14 H14A 109.5 . . ?
C12 C14 H14B 109.5 . . ?
C12 C14 H14C 109.5 . . ?
H14A C14 H14B 109.5 . . ?
H14A C14 H14C 109.5 . . ?
H14B C14 H14C 109.5 . . ?
C27 C28 H28A 109.5 . . ?
C27 C28 H28B 109.5 . . ?
C27 C28 H28C 109.5 . . ?
H28A C28 H28B 109.5 . . ?
H28A C28 H28C 109.5 . . ?
H28B C28 H28C 109.5 . . ?
C62 C63 H63A 109.5 . . ?
C62 C63 H63B 109.5 . . ?
C62 C63 H63C 109.5 . . ?
H63A C63 H63B 109.5 . . ?
H63A C63 H63C 109.5 . . ?
H63B C63 H63C 109.5 . . ?
C62 C64 H64A 109.5 . . ?
C62 C64 H64B 109.5 . . ?
C62 C64 H64C 109.5 . . ?
H64A C64 H64B 109.5 . . ?
H64A C64 H64C 109.5 . . ?
H64B C64 H64C 109.5 . . ?
C27 C29 H29A 109.5 . . ?
C27 C29 H29B 109.5 . . ?
C27 C29 H29C 109.5 . . ?
H29A C29 H29B 109.5 . . ?
H29A C29 H29C 109.5 . . ?
H29B C29 H29C 109.5 . . ?
C12 C15 H15A 109.5 . . ?
C12 C15 H15B 109.5 . . ?
C12 C15 H15C 109.5 . . ?
H15A C15 H15B 109.5 . . ?
H15A C15 H15C 109.5 . . ?
H15B C15 H15C 109.5 . . ?
C47 C48 H48A 109.5 . . ?
C47 C48 H48B 109.5 . . ?
C47 C48 H48C 109.5 . . ?
H48A C48 H48B 109.5 . . ?
H48A C48 H48C 109.5 . . ?
H48B C48 H48C 109.5 . . ?
C27 C30 H30A 109.5 . . ?
C27 C30 H30B 109.5 . . ?
C27 C30 H30C 109.5 . . ?
H30A C30 H30B 109.5 . . ?
H30A C30 H30C 109.5 . . ?
H30B C30 H30C 109.5 . . ?
C42 C43 H43A 109.5 . . ?
C42 C43 H43B 109.5 . . ?
C42 C43 H43C 109.5 . . ?
H43A C43 H43B 109.5 . . ?
H43A C43 H43C 109.5 . . ?
H43B C43 H43C 109.5 . . ?
C42 C44 H44A 109.5 . . ?
C42 C44 H44B 109.5 . . ?
C42 C44 H44C 109.5 . . ?
H44A C44 H44B 109.5 . . ?
H44A C44 H44C 109.5 . . ?
H44B C44 H44C 109.5 . . ?
C47 C49 H49A 109.5 . . ?
C47 C49 H49B 109.5 . . ?
C47 C49 H49C 109.5 . . ?
H49A C49 H49B 109.5 . . ?
H49A C49 H49C 109.5 . . ?
H49B C49 H49C 109.5 . . ?
C62 C65 H65A 109.5 . . ?
C62 C65 H65B 109.5 . . ?
C62 C65 H65C 109.5 . . ?
H65A C65 H65B 109.5 . . ?
H65A C65 H65C 109.5 . . ?
H65B C65 H65C 109.5 . . ?
C37 C38 H38A 109.5 . . ?
C37 C38 H38B 109.5 . . ?
C37 C38 H38C 109.5 . . ?
H38A C38 H38B 109.5 . . ?
H38A C38 H38C 109.5 . . ?
H38B C38 H38C 109.5 . . ?
C37 C39 H39A 109.5 . . ?
C37 C39 H39B 109.5 . . ?
C37 C39 H39C 109.5 . . ?
H39A C39 H39B 109.5 . . ?
H39A C39 H39C 109.5 . . ?
H39B C39 H39C 109.5 . . ?
C42 C45 H45A 109.5 . . ?
C42 C45 H45B 109.5 . . ?
C42 C45 H45C 109.5 . . ?
H45A C45 H45B 109.5 . . ?
H45A C45 H45C 109.5 . . ?
H45B C45 H45C 109.5 . . ?
C47 C50 H50A 109.5 . . ?
C47 C50 H50B 109.5 . . ?
C47 C50 H50C 109.5 . . ?
H50A C50 H50B 109.5 . . ?
H50A C50 H50C 109.5 . . ?
H50B C50 H50C 109.5 . . ?
C37 C40 H40A 109.5 . . ?
C37 C40 H40B 109.5 . . ?
C37 C40 H40C 109.5 . . ?
H40A C40 H40B 109.5 . . ?
H40A C40 H40C 109.5 . . ?
H40B C40 H40C 109.5 . . ?
O33 Cu6 O35 89.48(12) . . ?
O33 Cu6 O36 175.94(12) . . ?
O33 Cu6 O34 92.21(13) . . ?
O33 Cu6 N1 89.69(12) . . ?
O36 Cu6 O35 86.64(12) . . ?
O34 Cu6 O35 83.91(12) . . ?
O34 Cu6 O36 88.56(13) . . ?
N1 Cu6 O35 104.44(12) . . ?
N1 Cu6 O36 90.13(12) . . ?
N1 Cu6 O34 171.47(13) . . ?
C103 S1 C104 103.7(2) . . ?
C81 O33 Cu6 124.3(3) . . ?
C86 O35 Cu6 119.6(3) . . ?
C89 O36 Cu6 127.0(3) . . ?
C84 O34 Cu6 122.9(3) . . ?
C96 N1 Cu6 128.9(2) . . ?
C94 N1 Cu6 125.2(2) . . ?
C94 N1 C96 105.8(3) . . ?
C95 N2 H2 125.7 . . ?
C94 N2 H2 125.7 . . ?
C94 N2 C95 108.6(3) . . ?
H3D N3 H3E 107.6 . . ?
C98 N3 H3D 108.7 . . ?
C98 N3 H3E 108.7 . . ?
C98 N3 C99 114.4(3) . . ?
C99 N3 H3D 108.7 . . ?
C99 N3 H3E 108.7 . . ?
N2 C95 C97 124.5(4) . . ?
N2 C95 C97A 111.8(10) . . ?
C96 C95 N2 105.4(3) . . ?
C96 C95 C97 129.7(5) . . ?
C96 C95 C97A 142.7(10) . . ?
N1 C96 H96 125.1 . . ?
C95 C96 N1 109.9(3) . . ?
C95 C96 H96 125.1 . . ?
O37 C91 C92 120.3(4) . . ?
O37 C91 C93 122.6(4) . . ?
C93 C91 C92 117.1(4) . . ?
O35 C86 C88 128.4(4) . . ?
O35 C86 C87 114.1(4) . . ?
C88 C86 C87 117.5(4) . . ?
N1 C94 H94 124.9 . . ?
N2 C94 N1 110.2(3) . . ?
N2 C94 H94 124.9 . . ?
C95 C97 H97A 109.0 . . ?
C95 C97 H97B 109.0 . . ?
C95 C97 C98 112.8(5) . . ?
H97A C97 H97B 107.8 . . ?
C98 C97 H97A 109.0 . . ?
C98 C97 H97B 109.0 . . ?
N3 C98 C97 112.0(5) . . ?
N3 C98 H98A 109.2 . . ?
N3 C98 H98B 109.2 . . ?
C97 C98 H98A 109.2 . . ?
C97 C98 H98B 109.2 . . ?
H98A C98 H98B 107.9 . . ?
C86 C88 H88 118.5 . . ?
C89 C88 C86 122.9(4) . . ?
C89 C88 H88 118.5 . . ?
O36 C89 C88 130.7(4) . . ?
O36 C89 C90 111.3(4) . . ?
C88 C89 C90 118.0(4) . . ?
N3 C99 H99A 109.3 . . ?
N3 C99 H99B 109.3 . . ?
N3 C99 C100 111.4(4) . . ?
H99A C99 H99B 108.0 . . ?
C100 C99 H99A 109.3 . . ?
C100 C99 H99B 109.3 . . ?
O33 C81 C83 129.1(5) . . ?
O33 C81 C82 112.9(4) . . ?
C83 C81 C82 118.0(4) . . ?
C91 C92 H92A 109.5 . . ?
C91 C92 H92B 109.5 . . ?
C91 C92 H92C 109.5 . . ?
H92A C92 H92B 109.5 . . ?
H92A C92 H92C 109.5 . . ?
H92B C92 H92C 109.5 . . ?
O34 C84 C83 129.9(4) . . ?
O34 C84 C85 115.7(7) . . ?
O34 C84 C85A 104.9(8) . . ?
C83 C84 C85 114.4(7) . . ?
C83 C84 C85A 125.0(7) . . ?
F15 C87 F16 107.1(4) . . ?
F15 C87 F17 107.9(4) . . ?
F15 C87 C86 111.3(4) . . ?
F16 C87 C86 112.8(4) . . ?
F17 C87 F16 106.6(4) . . ?
F17 C87 C86 110.9(4) . . ?
C81 C83 C84 121.0(4) . . ?
C81 C83 H83 119.5 . . ?
C84 C83 H83 119.5 . . ?
F18 C90 C89 112.4(5) . . ?
F19 C90 F18 105.9(5) . . ?
F19 C90 C89 112.0(4) . . ?
F20 C90 F18 103.7(5) . . ?
F20 C90 F19 110.6(6) . . ?
F20 C90 C89 111.8(5) . . ?
F9 C82 F10 104.6(5) . . ?
F9 C82 C81 112.6(4) . . ?
F10 C82 C81 110.2(4) . . ?
F11 C82 F9 108.4(5) . . ?
F11 C82 F10 106.1(5) . . ?
F11 C82 C81 114.3(5) . . ?
C91 C93 H93A 109.5 . . ?
C91 C93 H93B 109.5 . . ?
C91 C93 H93C 109.5 . . ?
H93A C93 H93B 109.5 . . ?
H93A C93 H93C 109.5 . . ?
H93B C93 H93C 109.5 . . ?
C102 C103 S1 124.48(19) . . ?
C102 C103 C105 120.0 . . ?
C105 C103 S1 115.44(19) . . ?
C103 C102 H102 120.0 . . ?
C103 C102 C101 120.0 . . ?
C101 C102 H102 120.0 . . ?
C102 C101 H101 120.0 . . ?
C102 C101 C100 120.0 . . ?
C100 C101 H101 120.0 . . ?
C101 C100 C99 119.5(3) . . ?
C106 C100 C99 120.2(3) . . ?
C106 C100 C101 120.0 . . ?
C100 C106 H106 120.0 . . ?
C105 C106 C100 120.0 . . ?
C105 C106 H106 120.0 . . ?
C103 C105 H105 120.0 . . ?
C106 C105 C103 120.0 . . ?
C106 C105 H105 120.0 . . ?
S1 C104 H10D 109.5 . . ?
S1 C104 H10E 109.5 . . ?
S1 C104 H10F 109.5 . . ?
H10D C104 H10E 109.5 . . ?
H10D C104 H10F 109.5 . . ?
H10E C104 H10F 109.5 . . ?
F12 C85 F13 105.7(10) . . ?
F12 C85 C84 111.6(8) . . ?
F13 C85 C84 114.1(9) . . ?
F14 C85 F12 104.9(10) . . ?
F14 C85 F13 107.0(9) . . ?
F14 C85 C84 112.9(8) . . ?
O38 C107 C108 125.3(9) . . ?
O38 C107 C109 118.5(8) . . ?
C108 C107 C109 116.2(8) . . ?
C107 C108 H10G 109.5 . . ?
C107 C108 H10H 109.5 . . ?
C107 C108 H10I 109.5 . . ?
H10G C108 H10H 109.5 . . ?
H10G C108 H10I 109.5 . . ?
H10H C108 H10I 109.5 . . ?
C107 C109 H10J 109.5 . . ?
C107 C109 H10K 109.5 . . ?
C107 C109 H10L 109.5 . . ?
H10J C109 H10K 109.5 . . ?
H10J C109 H10L 109.5 . . ?
H10K C109 H10L 109.5 . . ?
C95 C97A H97C 109.4 . . ?
C95 C97A H97D 109.4 . . ?
C95 C97A C98A 111.2(13) . . ?
H97C C97A H97D 108.0 . . ?
C98A C97A H97C 109.4 . . ?
C98A C97A H97D 109.4 . . ?
C97A C98A H98C 107.7 . . ?
C97A C98A H98D 107.7 . . ?
H98C C98A H98D 107.1 . . ?
N3A C98A C97A 118.3(13) . . ?
N3A C98A H98C 107.7 . . ?
N3A C98A H98D 107.7 . . ?
C98A N3A H3AA 108.6 . . ?
C98A N3A H3AB 108.6 . . ?
H3AA N3A H3AB 107.6 . . ?
C99A N3A C98A 114.5(11) . . ?
C99A N3A H3AA 108.6 . . ?
C99A N3A H3AB 108.6 . . ?
N3A C99A H99C 108.9 . . ?
N3A C99A H99D 108.9 . . ?
N3A C99A C110 113.5(11) . . ?
H99C C99A H99D 107.7 . . ?
C110 C99A H99C 108.9 . . ?
C110 C99A H99D 108.9 . . ?
C1B C1C C1D 120.0 . . ?
C1B C1C S1A 115.5(6) . . ?
C1D C1C S1A 124.4(6) . . ?
C1C C1B H1B 120.0 . . ?
C1C C1B C1A 120.0 . . ?
C1A C1B H1B 120.0 . . ?
C1B C1A H1A 120.0 . . ?
C1B C1A C110 120.0 . . ?
C110 C1A H1A 120.0 . . ?
C1A C110 C99A 123.3(8) . . ?
C1E C110 C99A 116.4(8) . . ?
C1E C110 C1A 120.0 . . ?
C110 C1E H1E 120.0 . . ?
C1D C1E C110 120.0 . . ?
C1D C1E H1E 120.0 . . ?
C1C C1D H1D 120.0 . . ?
C1E C1D C1C 120.0 . . ?
C1E C1D H1D 120.0 . . ?
C1C S1A C1F 99.6(7) . . ?
S1A C1F H1FA 109.5 . . ?
S1A C1F H1FB 109.5 . . ?
S1A C1F H1FC 109.5 . . ?
H1FA C1F H1FB 109.5 . . ?
H1FA C1F H1FC 109.5 . . ?
H1FB C1F H1FC 109.5 . . ?
O32A C76A C77A 116.4(19) . . ?
O32A C76A O31A 126(2) . . ?
O31A C76A C77A 117.3(12) . . ?
C76A C77A C79A 111.0(10) . . ?
C76A C77A C80A 103.2(11) . . ?
C78A C77A C76A 110.5(10) . . ?
C78A C77A C79A 109.5(11) . . ?
C78A C77A C80A 113.9(11) . . ?
C79A C77A C80A 108.5(11) . . ?
C77A C78A H78D 109.5 . . ?
C77A C78A H78E 109.5 . . ?
C77A C78A H78F 109.5 . . ?
H78D C78A H78E 109.5 . . ?
H78D C78A H78F 109.5 . . ?
H78E C78A H78F 109.5 . . ?
C77A C79A H79D 109.5 . . ?
C77A C79A H79E 109.5 . . ?
C77A C79A H79F 109.5 . . ?
H79D C79A H79E 109.5 . . ?
H79D C79A H79F 109.5 . . ?
H79E C79A H79F 109.5 . . ?
C76A O32A Ni3 135(3) . . ?
C76A O31A Ni1 127.9(11) . . ?
H39D C39A H39E 109.5 . . ?
H39D C39A H39F 109.5 . . ?
H39E C39A H39F 109.5 . . ?
C37A C39A H39D 109.5 . . ?
C37A C39A H39E 109.5 . . ?
C37A C39A H39F 109.5 . . ?
C36 C37A C40A 112.7(8) . . ?
C39A C37A C36 109.3(8) . . ?
C39A C37A C40A 107.8(11) . . ?
C39A C37A C38A 114.6(12) . . ?
C38A C37A C36 106.1(8) . . ?
C38A C37A C40A 106.4(11) . . ?
C37A C40A H40D 109.5 . . ?
C37A C40A H40E 109.5 . . ?
C37A C40A H40F 109.5 . . ?
H40D C40A H40E 109.5 . . ?
H40D C40A H40F 109.5 . . ?
H40E C40A H40F 109.5 . . ?
C37A C38A H38D 109.5 . . ?
C37A C38A H38E 109.5 . . ?
C37A C38A H38F 109.5 . . ?
H38D C38A H38E 109.5 . . ?
H38D C38A H38F 109.5 . . ?
H38E C38A H38F 109.5 . . ?
C47 C49A H49D 109.5 . . ?
C47 C49A H49E 109.5 . . ?
C47 C49A H49F 109.5 . . ?
H49D C49A H49E 109.5 . . ?
H49D C49A H49F 109.5 . . ?
H49E C49A H49F 109.5 . . ?
C47 C50A H50D 109.5 . . ?
C47 C50A H50E 109.5 . . ?
C47 C50A H50F 109.5 . . ?
H50D C50A H50E 109.5 . . ?
H50D C50A H50F 109.5 . . ?
H50E C50A H50F 109.5 . . ?
C47 C48A H48D 109.5 . . ?
C47 C48A H48E 109.5 . . ?
C47 C48A H48F 109.5 . . ?
H48D C48A H48E 109.5 . . ?
H48D C48A H48F 109.5 . . ?
H48E C48A H48F 109.5 . . ?
C61 C62A C65A 108.8(14) . . ?
C61 C62A C64A 112.3(17) . . ?
C63A C62A C61 107.3(15) . . ?
C63A C62A C65A 116(2) . . ?
C63A C62A C64A 107.0(17) . . ?
C64A C62A C65A 105.6(17) . . ?
C62A C65A H65D 109.5 . . ?
C62A C65A H65E 109.5 . . ?
C62A C65A H65F 109.5 . . ?
H65D C65A H65E 109.5 . . ?
H65D C65A H65F 109.5 . . ?
H65E C65A H65F 109.5 . . ?
C62A C63A H63D 109.5 . . ?
C62A C63A H63E 109.5 . . ?
C62A C63A H63F 109.5 . . ?
H63D C63A H63E 109.5 . . ?
H63D C63A H63F 109.5 . . ?
H63E C63A H63F 109.5 . . ?
C62A C64A H64D 109.5 . . ?
C62A C64A H64E 109.5 . . ?
C62A C64A H64F 109.5 . . ?
H64D C64A H64E 109.5 . . ?
H64D C64A H64F 109.5 . . ?
H64E C64A H64F 109.5 . . ?
H45D C45A H45E 109.5 . . ?
H45D C45A H45F 109.5 . . ?
H45E C45A H45F 109.5 . . ?
C42A C45A H45D 109.5 . . ?
C42A C45A H45E 109.5 . . ?
C42A C45A H45F 109.5 . . ?
C45A C42A C41 114.8(15) . . ?
C43A C42A C41 109.7(13) . . ?
C43A C42A C45A 105.8(17) . . ?
C43A C42A C44A 113.8(17) . . ?
C44A C42A C41 108.0(13) . . ?
C44A C42A C45A 104.8(16) . . ?
C42A C43A H43D 109.5 . . ?
C42A C43A H43E 109.5 . . ?
C42A C43A H43F 109.5 . . ?
H43D C43A H43E 109.5 . . ?
H43D C43A H43F 109.5 . . ?
H43E C43A H43F 109.5 . . ?
C42A C44A H44D 109.5 . . ?
C42A C44A H44E 109.5 . . ?
C42A C44A H44F 109.5 . . ?
H44D C44A H44E 109.5 . . ?
H44D C44A H44F 109.5 . . ?
H44E C44A H44F 109.5 . . ?
F14A C85A C84 121.1(12) . . ?
F14A C85A F12A 98.7(13) . . ?
F14A C85A F13A 108.6(12) . . ?
F12A C85A C84 107.3(11) . . ?
F13A C85A C84 111.6(11) . . ?
F13A C85A F12A 108.2(14) . . ?

loop_
_geom_bond_atom_site_label_1
_geom_bond_atom_site_label_2
_geom_bond_distance
_geom_bond_site_symmetry_2
_geom_bond_publ_flag
Cr2 F3 1.9224(18) . ?
Cr2 F2 1.9435(17) . ?
Cr2 O22 1.959(2) . ?
Cr2 O25 1.954(2) . ?
Cr2 O24 1.944(2) . ?
Cr2 O27 1.934(2) . ?
Cr4 F7 1.9634(18) . ?
Cr4 F6 1.977(2) . ?
Cr4 O9 1.999(2) . ?
Cr4 O6 1.962(2) . ?
Cr4 O11 2.008(2) . ?
Cr4 O8 1.957(3) . ?
Cr3 F1 1.9445(17) . ?
Cr3 F8 1.9120(18) . ?
Cr3 O32 2.002(9) . ?
Cr3 O30 1.964(2) . ?
Cr3 O4 1.938(2) . ?
Cr3 O2 1.949(2) . ?
Cr1 F1 1.9148(17) . ?
Cr1 F2 1.9521(18) . ?
Cr1 O26 1.956(2) . ?
Cr1 O28 1.958(2) . ?
Cr1 O29 1.952(2) . ?
Cr1 O31 1.922(5) . ?
Cr5 F8 2.0062(18) . ?
Cr5 F7 1.9814(18) . ?
Cr5 O1 2.009(3) . ?
Cr5 O5 1.990(3) . ?
Cr5 O7 1.976(2) . ?
Cr5 O3 1.973(3) . ?
Cr8 F3 1.9370(18) . ?
Cr8 F4 1.9168(18) . ?
Cr8 O18 1.951(3) . ?
Cr8 O21 1.951(3) . ?
Cr8 O23 1.951(3) . ?
Cr8 O20 1.943(3) . ?
Cr6 F5 1.9349(18) . ?
Cr6 F6 1.908(2) . ?
Cr6 O12 1.960(2) . ?
Cr6 O10 1.946(2) . ?
Cr6 O13 1.969(2) . ?
Cr6 O15 1.963(3) . ?
Cr7 F4 1.9314(18) . ?
Cr7 F5 1.913(2) . ?
Cr7 O17 1.947(3) . ?
Cr7 O14 1.941(3) . ?
Cr7 O16 1.941(3) . ?
Cr7 O19 1.954(3) . ?
Ni2 F3 1.9224(18) . ?
Ni2 F2 1.9435(17) . ?
Ni2 O22 1.959(2) . ?
Ni2 O25 1.954(2) . ?
Ni2 O24 1.944(2) . ?
Ni2 O27 1.934(2) . ?
Ni4 F7 1.9634(18) . ?
Ni4 F6 1.977(2) . ?
Ni4 O9 1.999(2) . ?
Ni4 O6 1.962(2) . ?
Ni4 O11 2.008(2) . ?
Ni4 O8 1.957(3) . ?
Ni3 F1 1.9445(17) . ?
Ni3 F8 1.9120(18) . ?
Ni3 O30 1.964(2) . ?
Ni3 O4 1.938(2) . ?
Ni3 O2 1.949(2) . ?
Ni3 O32A 1.88(3) . ?
Ni1 F1 1.9148(17) . ?
Ni1 F2 1.9521(18) . ?
Ni1 O26 1.956(2) . ?
Ni1 O28 1.958(2) . ?
Ni1 O29 1.952(2) . ?
Ni1 O31A 2.055(14) . ?
Ni5 F8 2.0062(18) . ?
Ni5 F7 1.9814(18) . ?
Ni5 O1 2.009(3) . ?
Ni5 O5 1.990(3) . ?
Ni5 O7 1.976(2) . ?
Ni5 O3 1.973(3) . ?
Ni8 F3 1.9370(18) . ?
Ni8 F4 1.9168(18) . ?
Ni8 O18 1.951(3) . ?
Ni8 O21 1.951(3) . ?
Ni8 O23 1.951(3) . ?
Ni8 O20 1.943(3) . ?
Ni6 F5 1.9349(18) . ?
Ni6 F6 1.908(2) . ?
Ni6 O12 1.960(2) . ?
Ni6 O10 1.946(2) . ?
Ni6 O13 1.969(2) . ?
Ni6 O15 1.963(3) . ?
Ni7 F4 1.9314(18) . ?
Ni7 F5 1.913(2) . ?
Ni7 O17 1.947(3) . ?
Ni7 O14 1.941(3) . ?
Ni7 O16 1.941(3) . ?
Ni7 O19 1.954(3) . ?
O22 C51 1.256(4) . ?
O25 C61 1.252(4) . ?
O9 C21 1.253(4) . ?
O26 C61 1.266(4) . ?
O32 C76 1.263(8) . ?
O30 C71 1.247(4) . ?
O24 C56 1.249(4) . ?
O27 C66 1.263(4) . ?
O12 C26 1.267(4) . ?
O4 C6 1.260(4) . ?
O6 C11 1.255(4) . ?
O10 C21 1.262(4) . ?
O13 C31 1.247(5) . ?
O28 C66 1.256(4) . ?
O2 C1 1.259(4) . ?
O11 C26 1.251(4) . ?
O1 C1 1.244(4) . ?
O29 C71 1.261(4) . ?
O8 C16 1.268(4) . ?
O15 C36 1.256(5) . ?
O18 C41 1.230(4) . ?
O5 C11 1.251(4) . ?
O7 C16 1.246(4) . ?
O31 C76 1.264(5) . ?
O21 C51 1.269(4) . ?
O17 C41 1.256(4) . ?
O23 C56 1.237(4) . ?
O14 C31 1.263(5) . ?
O20 C46 1.248(4) . ?
O16 C36 1.254(5) . ?
O3 C6 1.229(4) . ?
O19 C46 1.234(4) . ?
C61 C62 1.511(7) . ?
C61 C62A 1.512(15) . ?
C56 C57 1.525(4) . ?
C66 C67 1.508(4) . ?
C1 C2 1.532(5) . ?
C11 C12 1.527(4) . ?
C51 C52 1.520(4) . ?
C71 C72 1.543(5) . ?
C26 C27 1.522(4) . ?
C6 C7 1.526(5) . ?
C41 C42 1.535(6) . ?
C41 C42A 1.547(14) . ?
C21 C22 1.535(5) . ?
C46 C47 1.526(5) . ?
C16 C17 1.531(5) . ?
C31 C32 1.521(5) . ?
C67 C68 1.527(5) . ?
C67 C69 1.520(6) . ?
C67 C70 1.518(6) . ?
C76 C77 1.530(6) . ?
C36 C37 1.530(9) . ?
C36 C37A 1.546(10) . ?
C2 C3 1.520(6) . ?
C2 C4 1.523(6) . ?
C2 C5 1.515(6) . ?
C52 C53 1.528(6) . ?
C52 C54 1.536(5) . ?
C52 C55 1.509(6) . ?
C47 C48 1.574(8) . ?
C47 C49 1.510(8) . ?
C47 C50 1.469(8) . ?
C47 C49A 1.464(14) . ?
C47 C50A 1.537(14) . ?
C47 C48A 1.542(13) . ?
C57 C58 1.530(6) . ?
C57 C59 1.522(5) . ?
C57 C60 1.525(5) . ?
C12 C13 1.495(6) . ?
C12 C14 1.506(7) . ?
C12 C15 1.522(7) . ?
C7 C8 1.528(6) . ?
C7 C9 1.543(7) . ?
C7 C10 1.504(7) . ?
C27 C28 1.490(7) . ?
C27 C29 1.466(7) . ?
C27 C30 1.511(6) . ?
C22 C23 1.512(6) . ?
C22 C24 1.516(6) . ?
C22 C25 1.529(7) . ?
C72 C73 1.494(6) . ?
C72 C74 1.451(6) . ?
C72 C75 1.581(7) . ?
C17 C18 1.504(6) . ?
C17 C19 1.505(7) . ?
C17 C20 1.526(7) . ?
C68 H68A 0.9600 . ?
C68 H68B 0.9600 . ?
C68 H68C 0.9600 . ?
C58 H58A 0.9600 . ?
C58 H58B 0.9600 . ?
C58 H58C 0.9600 . ?
C53 H53A 0.9600 . ?
C53 H53B 0.9600 . ?
C53 H53C 0.9600 . ?
C32 C33 1.505(7) . ?
C32 C34 1.539(8) . ?
C32 C35 1.533(7) . ?
C8 H8A 0.9600 . ?
C8 H8B 0.9600 . ?
C8 H8C 0.9600 . ?
C59 H59A 0.9600 . ?
C59 H59B 0.9600 . ?
C59 H59C 0.9600 . ?
C54 H54A 0.9600 . ?
C54 H54B 0.9600 . ?
C54 H54C 0.9600 . ?
C60 H60A 0.9600 . ?
C60 H60B 0.9600 . ?
C60 H60C 0.9600 . ?
C9 H9A 0.9600 . ?
C9 H9B 0.9600 . ?
C9 H9C 0.9600 . ?
C55 H55A 0.9600 . ?
C55 H55B 0.9600 . ?
C55 H55C 0.9600 . ?
C62 C63 1.500(11) . ?
C62 C64 1.539(13) . ?
C62 C65 1.574(14) . ?
C3 H3A 0.9600 . ?
C3 H3B 0.9600 . ?
C3 H3C 0.9600 . ?
C37 C38 1.526(12) . ?
C37 C39 1.506(12) . ?
C37 C40 1.557(12) . ?
C18 H18A 0.9600 . ?
C18 H18B 0.9600 . ?
C18 H18C 0.9600 . ?
C78 H78A 0.9600 . ?
C78 H78B 0.9600 . ?
C78 H78C 0.9600 . ?
C78 C77 1.510(6) . ?
C23 H23A 0.9600 . ?
C23 H23B 0.9600 . ?
C23 H23C 0.9600 . ?
C77 C79 1.529(6) . ?
C77 C80 1.544(7) . ?
C69 H69A 0.9600 . ?
C69 H69B 0.9600 . ?
C69 H69C 0.9600 . ?
C19 H19A 0.9600 . ?
C19 H19B 0.9600 . ?
C19 H19C 0.9600 . ?
C33 H33A 0.9600 . ?
C33 H33B 0.9600 . ?
C33 H33C 0.9600 . ?
C34 H34A 0.9600 . ?
C34 H34B 0.9600 . ?
C34 H34C 0.9600 . ?
C79 H79A 0.9600 . ?
C79 H79B 0.9600 . ?
C79 H79C 0.9600 . ?
C73 H73A 0.9600 . ?
C73 H73B 0.9600 . ?
C73 H73C 0.9600 . ?
C4 H4A 0.9600 . ?
C4 H4B 0.9600 . ?
C4 H4C 0.9600 . ?
C24 H24A 0.9600 . ?
C24 H24B 0.9600 . ?
C24 H24C 0.9600 . ?
C70 H70A 0.9600 . ?
C70 H70B 0.9600 . ?
C70 H70C 0.9600 . ?
C42 C43 1.488(9) . ?
C42 C44 1.548(10) . ?
C42 C45 1.502(11) . ?
C5 H5A 0.9600 . ?
C5 H5B 0.9600 . ?
C5 H5C 0.9600 . ?
C20 H20A 0.9600 . ?
C20 H20B 0.9600 . ?
C20 H20C 0.9600 . ?
C10 H10A 0.9600 . ?
C10 H10B 0.9600 . ?
C10 H10C 0.9600 . ?
C25 H25A 0.9600 . ?
C25 H25B 0.9600 . ?
C25 H25C 0.9600 . ?
C74 H74A 0.9600 . ?
C74 H74B 0.9600 . ?
C74 H74C 0.9600 . ?
C13 H13A 0.9600 . ?
C13 H13B 0.9600 . ?
C13 H13C 0.9600 . ?
C80 H80A 0.9600 . ?
C80 H80B 0.9600 . ?
C80 H80C 0.9600 . ?
C75 H75A 0.9600 . ?
C75 H75B 0.9600 . ?
C75 H75C 0.9600 . ?
C35 H35A 0.9600 . ?
C35 H35B 0.9600 . ?
C35 H35C 0.9600 . ?
C14 H14A 0.9600 . ?
C14 H14B 0.9600 . ?
C14 H14C 0.9600 . ?
C28 H28A 0.9600 . ?
C28 H28B 0.9600 . ?
C28 H28C 0.9600 . ?
C63 H63A 0.9600 . ?
C63 H63B 0.9600 . ?
C63 H63C 0.9600 . ?
C64 H64A 0.9600 . ?
C64 H64B 0.9600 . ?
C64 H64C 0.9600 . ?
C29 H29A 0.9600 . ?
C29 H29B 0.9600 . ?
C29 H29C 0.9600 . ?
C15 H15A 0.9600 . ?
C15 H15B 0.9600 . ?
C15 H15C 0.9600 . ?
C48 H48A 0.9600 . ?
C48 H48B 0.9600 . ?
C48 H48C 0.9600 . ?
C30 H30A 0.9600 . ?
C30 H30B 0.9600 . ?
C30 H30C 0.9600 . ?
C43 H43A 0.9600 . ?
C43 H43B 0.9600 . ?
C43 H43C 0.9600 . ?
C44 H44A 0.9600 . ?
C44 H44B 0.9600 . ?
C44 H44C 0.9600 . ?
C49 H49A 0.9600 . ?
C49 H49B 0.9600 . ?
C49 H49C 0.9600 . ?
C65 H65A 0.9600 . ?
C65 H65B 0.9600 . ?
C65 H65C 0.9600 . ?
C38 H38A 0.9600 . ?
C38 H38B 0.9600 . ?
C38 H38C 0.9600 . ?
C39 H39A 0.9600 . ?
C39 H39B 0.9600 . ?
C39 H39C 0.9600 . ?
C45 H45A 0.9600 . ?
C45 H45B 0.9600 . ?
C45 H45C 0.9600 . ?
C50 H50A 0.9600 . ?
C50 H50B 0.9600 . ?
C50 H50C 0.9600 . ?
C40 H40A 0.9600 . ?
C40 H40B 0.9600 . ?
C40 H40C 0.9600 . ?
Cu6 O33 1.962(3) . ?
Cu6 O35 2.269(3) . ?
Cu6 O36 1.978(3) . ?
Cu6 O34 1.970(3) . ?
Cu6 N1 1.963(3) . ?
S1 C103 1.770(3) . ?
S1 C104 1.773(7) . ?
F15 C87 1.319(5) . ?
F16 C87 1.344(6) . ?
F17 C87 1.324(6) . ?
F18 C90 1.338(7) . ?
F9 C82 1.312(6) . ?
F19 C90 1.293(6) . ?
F10 C82 1.334(7) . ?
F20 C90 1.271(7) . ?
F11 C82 1.303(5) . ?
F12 C85 1.339(12) . ?
F13 C85 1.362(12) . ?
F14 C85 1.288(12) . ?
O33 C81 1.253(5) . ?
O35 C86 1.232(5) . ?
O37 C91 1.214(5) . ?
O36 C89 1.265(5) . ?
O34 C84 1.263(6) . ?
N1 C96 1.374(4) . ?
N1 C94 1.332(5) . ?
N2 H2 0.8600 . ?
N2 C95 1.376(5) . ?
N2 C94 1.328(4) . ?
N3 H3D 0.8900 . ?
N3 H3E 0.8900 . ?
N3 C98 1.480(6) . ?
N3 C99 1.510(5) . ?
C95 C96 1.349(5) . ?
C95 C97 1.493(7) . ?
C95 C97A 1.493(14) . ?
C96 H96 0.9300 . ?
C91 C92 1.499(6) . ?
C91 C93 1.496(6) . ?
C86 C88 1.407(6) . ?
C86 C87 1.544(6) . ?
C94 H94 0.9300 . ?
C97 H97A 0.9700 . ?
C97 H97B 0.9700 . ?
C97 C98 1.518(8) . ?
C98 H98A 0.9700 . ?
C98 H98B 0.9700 . ?
C88 H88 0.9300 . ?
C88 C89 1.363(6) . ?
C89 C90 1.545(7) . ?
C99 H99A 0.9700 . ?
C99 H99B 0.9700 . ?
C99 C100 1.526(5) . ?
C81 C83 1.373(6) . ?
C81 C82 1.520(7) . ?
C92 H92A 0.9600 . ?
C92 H92B 0.9600 . ?
C92 H92C 0.9600 . ?
C84 C83 1.380(8) . ?
C84 C85 1.505(9) . ?
C84 C85A 1.555(13) . ?
C83 H83 0.9300 . ?
C93 H93A 0.9600 . ?
C93 H93B 0.9600 . ?
C93 H93C 0.9600 . ?
C103 C102 1.3900 . ?
C103 C105 1.3900 . ?
C102 H102 0.9300 . ?
C102 C101 1.3900 . ?
C101 H101 0.9300 . ?
C101 C100 1.3900 . ?
C100 C106 1.3900 . ?
C106 H106 0.9300 . ?
C106 C105 1.3900 . ?
C105 H105 0.9300 . ?
C104 H10D 0.9600 . ?
C104 H10E 0.9600 . ?
C104 H10F 0.9600 . ?
O38 C107 1.213(9) . ?
C107 C108 1.493(11) . ?
C107 C109 1.512(11) . ?
C108 H10G 0.9600 . ?
C108 H10H 0.9600 . ?
C108 H10I 0.9600 . ?
C109 H10J 0.9600 . ?
C109 H10K 0.9600 . ?
C109 H10L 0.9600 . ?
C97A H97C 0.9700 . ?
C97A H97D 0.9700 . ?
C97A C98A 1.535(17) . ?
C98A H98C 0.9700 . ?
C98A H98D 0.9700 . ?
C98A N3A 1.488(14) . ?
N3A H3AA 0.8900 . ?
N3A H3AB 0.8900 . ?
N3A C99A 1.472(13) . ?
C99A H99C 0.9700 . ?
C99A H99D 0.9700 . ?
C99A C110 1.528(14) . ?
C1C C1B 1.3900 . ?
C1C C1D 1.3900 . ?
C1C S1A 1.753(8) . ?
C1B H1B 0.9300 . ?
C1B C1A 1.3900 . ?
C1A H1A 0.9300 . ?
C1A C110 1.3900 . ?
C110 C1E 1.3900 . ?
C1E H1E 0.9300 . ?
C1E C1D 1.3900 . ?
C1D H1D 0.9300 . ?
S1A C1F 1.817(16) . ?
C1F H1FA 0.9600 . ?
C1F H1FB 0.9600 . ?
C1F H1FC 0.9600 . ?
C76A C77A 1.541(12) . ?
C76A O32A 1.252(14) . ?
C76A O31A 1.252(12) . ?
C77A C78A 1.533(12) . ?
C77A C79A 1.540(12) . ?
C77A C80A 1.548(12) . ?
C78A H78D 0.9600 . ?
C78A H78E 0.9600 . ?
C78A H78F 0.9600 . ?
C79A H79D 0.9600 . ?
C79A H79E 0.9600 . ?
C79A H79F 0.9600 . ?
C39A H39D 0.9600 . ?
C39A H39E 0.9600 . ?
C39A H39F 0.9600 . ?
C39A C37A 1.512(15) . ?
C37A C40A 1.558(14) . ?
C37A C38A 1.517(12) . ?
C40A H40D 0.9600 . ?
C40A H40E 0.9600 . ?
C40A H40F 0.9600 . ?
C38A H38D 0.9600 . ?
C38A H38E 0.9600 . ?
C38A H38F 0.9600 . ?
C49A H49D 0.9600 . ?
C49A H49E 0.9600 . ?
C49A H49F 0.9600 . ?
C50A H50D 0.9600 . ?
C50A H50E 0.9600 . ?
C50A H50F 0.9600 . ?
C48A H48D 0.9600 . ?
C48A H48E 0.9600 . ?
C48A H48F 0.9600 . ?
C62A C65A 1.56(2) . ?
C62A C63A 1.49(2) . ?
C62A C64A 1.53(2) . ?
C65A H65D 0.9600 . ?
C65A H65E 0.9600 . ?
C65A H65F 0.9600 . ?
C63A H63D 0.9600 . ?
C63A H63E 0.9600 . ?
C63A H63F 0.9600 . ?
C64A H64D 0.9600 . ?
C64A H64E 0.9600 . ?
C64A H64F 0.9600 . ?
C45A H45D 0.9600 . ?
C45A H45E 0.9600 . ?
C45A H45F 0.9600 . ?
C45A C42A 1.53(2) . ?
C42A C43A 1.468(17) . ?
C42A C44A 1.513(17) . ?
C43A H43D 0.9600 . ?
C43A H43E 0.9600 . ?
C43A H43F 0.9600 . ?
C44A H44D 0.9600 . ?
C44A H44E 0.9600 . ?
C44A H44F 0.9600 . ?
C85A F14A 1.306(15) . ?
C85A F12A 1.374(16) . ?
C85A F13A 1.353(16) . ?

loop_
_geom_torsion_atom_site_label_1
_geom_torsion_atom_site_label_2
_geom_torsion_atom_site_label_3
_geom_torsion_atom_site_label_4
_geom_torsion
_geom_torsion_site_symmetry_1
_geom_torsion_site_symmetry_2
_geom_torsion_site_symmetry_3
_geom_torsion_site_symmetry_4
_geom_torsion_publ_flag
Cr2 O22 C51 O21 12.9(5) . . . . ?
Cr2 O22 C51 C52 -161.2(2) . . . . ?
Cr2 O25 C61 O26 19.5(5) . . . . ?
Cr2 O25 C61 C62 -166.2(5) . . . . ?
Cr2 O24 C56 O23 6.2(6) . . . . ?
Cr2 O24 C56 C57 -173.1(3) . . . . ?
Cr2 O27 C66 O28 25.5(6) . . . . ?
Cr2 O27 C66 C67 -157.6(3) . . . . ?
Cr4 O9 C21 O10 26.7(5) . . . . ?
Cr4 O9 C21 C22 -154.2(2) . . . . ?
Cr4 O6 C11 O5 2.4(6) . . . . ?
Cr4 O6 C11 C12 -176.4(3) . . . . ?
Cr4 O11 C26 O12 36.1(5) . . . . ?
Cr4 O11 C26 C27 -139.3(3) . . . . ?
Cr4 O8 C16 O7 -1.8(6) . . . . ?
Cr4 O8 C16 C17 176.8(3) . . . . ?
Cr3 O32 C76 O31 23.5(19) . . . . ?
Cr3 O32 C76 C77 -152.3(9) . . . . ?
Cr3 O30 C71 O29 -3.4(6) . . . . ?
Cr3 O30 C71 C72 179.5(3) . . . . ?
Cr3 O4 C6 O3 4.9(6) . . . . ?
Cr3 O4 C6 C7 -174.5(3) . . . . ?
Cr3 O2 C1 O1 24.5(5) . . . . ?
Cr3 O2 C1 C2 -153.7(3) . . . . ?
Cr1 O26 C61 O25 10.9(5) . . . . ?
Cr1 O26 C61 C62 -163.6(5) . . . . ?
Cr1 O28 C66 O27 2.8(5) . . . . ?
Cr1 O28 C66 C67 -174.0(3) . . . . ?
Cr1 O29 C71 O30 -13.9(6) . . . . ?
Cr1 O29 C71 C72 163.2(3) . . . . ?
Cr1 O31 C76 O32 -33.1(11) . . . . ?
Cr1 O31 C76 C77 142.8(4) . . . . ?
Cr5 O1 C1 O2 -16.9(5) . . . . ?
Cr5 O1 C1 C2 161.3(2) . . . . ?
Cr5 O5 C11 O6 -27.3(5) . . . . ?
Cr5 O5 C11 C12 151.5(3) . . . . ?
Cr5 O7 C16 O8 -23.6(6) . . . . ?
Cr5 O7 C16 C17 157.8(3) . . . . ?
Cr5 O3 C6 O4 2.9(6) . . . . ?
Cr5 O3 C6 C7 -177.7(3) . . . . ?
Cr8 O18 C41 O17 -0.6(6) . . . . ?
Cr8 O18 C41 C42 -178.8(4) . . . . ?
Cr8 O21 C51 O22 -0.5(6) . . . . ?
Cr8 O21 C51 C52 173.6(3) . . . . ?
Cr8 O23 C56 O24 5.7(6) . . . . ?
Cr8 O23 C56 C57 -175.1(3) . . . . ?
Cr8 O20 C46 O19 -13.2(6) . . . . ?
Cr8 O20 C46 C47 167.2(3) . . . . ?
Cr6 O12 C26 O11 1.2(5) . . . . ?
Cr6 O12 C26 C27 176.7(2) . . . . ?
Cr6 O10 C21 O9 13.0(5) . . . . ?
Cr6 O10 C21 C22 -166.0(2) . . . . ?
Cr6 O13 C31 O14 -13.3(6) . . . . ?
Cr6 O13 C31 C32 168.1(3) . . . . ?
Cr6 O15 C36 O16 -20.3(7) . . . . ?
Cr6 O15 C36 C37 169.1(4) . . . . ?
Cr7 O17 C41 O18 -17.8(6) . . . . ?
Cr7 O17 C41 C42 160.6(4) . . . . ?
Cr7 O14 C31 O13 -11.9(6) . . . . ?
Cr7 O14 C31 C32 166.7(3) . . . . ?
Cr7 O16 C36 O15 -9.1(7) . . . . ?
Cr7 O16 C36 C37 160.9(5) . . . . ?
Cr7 O19 C46 O20 -2.5(6) . . . . ?
Cr7 O19 C46 C47 177.1(3) . . . . ?
Ni2 O22 C51 O21 12.9(5) . . . . ?
Ni2 O22 C51 C52 -161.2(2) . . . . ?
Ni2 O25 C61 O26 19.5(5) . . . . ?
Ni2 O25 C61 C62A -150.9(10) . . . . ?
Ni2 O24 C56 O23 6.2(6) . . . . ?
Ni2 O24 C56 C57 -173.1(3) . . . . ?
Ni2 O27 C66 O28 25.5(6) . . . . ?
Ni2 O27 C66 C67 -157.6(3) . . . . ?
Ni4 O9 C21 O10 26.7(5) . . . . ?
Ni4 O9 C21 C22 -154.2(2) . . . . ?
Ni4 O6 C11 O5 2.4(6) . . . . ?
Ni4 O6 C11 C12 -176.4(3) . . . . ?
Ni4 O11 C26 O12 36.1(5) . . . . ?
Ni4 O11 C26 C27 -139.3(3) . . . . ?
Ni4 O8 C16 O7 -1.8(6) . . . . ?
Ni4 O8 C16 C17 176.8(3) . . . . ?
Ni3 O30 C71 O29 -3.4(6) . . . . ?
Ni3 O30 C71 C72 179.5(3) . . . . ?
Ni3 O4 C6 O3 4.9(6) . . . . ?
Ni3 O4 C6 C7 -174.5(3) . . . . ?
Ni3 O2 C1 O1 24.5(5) . . . . ?
Ni3 O2 C1 C2 -153.7(3) . . . . ?
Ni1 O26 C61 O25 10.9(5) . . . . ?
Ni1 O26 C61 C62A -179.0(10) . . . . ?
Ni1 O28 C66 O27 2.8(5) . . . . ?
Ni1 O28 C66 C67 -174.0(3) . . . . ?
Ni1 O29 C71 O30 -13.9(6) . . . . ?
Ni1 O29 C71 C72 163.2(3) . . . . ?
Ni5 O1 C1 O2 -16.9(5) . . . . ?
Ni5 O1 C1 C2 161.3(2) . . . . ?
Ni5 O5 C11 O6 -27.3(5) . . . . ?
Ni5 O5 C11 C12 151.5(3) . . . . ?
Ni5 O7 C16 O8 -23.6(6) . . . . ?
Ni5 O7 C16 C17 157.8(3) . . . . ?
Ni5 O3 C6 O4 2.9(6) . . . . ?
Ni5 O3 C6 C7 -177.7(3) . . . . ?
Ni8 O18 C41 O17 -0.6(6) . . . . ?
Ni8 O18 C41 C42A -179.9(7) . . . . ?
Ni8 O21 C51 O22 -0.5(6) . . . . ?
Ni8 O21 C51 C52 173.6(3) . . . . ?
Ni8 O23 C56 O24 5.7(6) . . . . ?
Ni8 O23 C56 C57 -175.1(3) . . . . ?
Ni8 O20 C46 O19 -13.2(6) . . . . ?
Ni8 O20 C46 C47 167.2(3) . . . . ?
Ni6 O12 C26 O11 1.2(5) . . . . ?
Ni6 O12 C26 C27 176.7(2) . . . . ?
Ni6 O10 C21 O9 13.0(5) . . . . ?
Ni6 O10 C21 C22 -166.0(2) . . . . ?
Ni6 O13 C31 O14 -13.3(6) . . . . ?
Ni6 O13 C31 C32 168.1(3) . . . . ?
Ni6 O15 C36 O16 -20.3(7) . . . . ?
Ni6 O15 C36 C37A 153.1(6) . . . . ?
Ni7 O17 C41 O18 -17.8(6) . . . . ?
Ni7 O17 C41 C42A 161.2(10) . . . . ?
Ni7 O14 C31 O13 -11.9(6) . . . . ?
Ni7 O14 C31 C32 166.7(3) . . . . ?
Ni7 O16 C36 O15 -9.1(7) . . . . ?
Ni7 O16 C36 C37A 176.8(6) . . . . ?
Ni7 O19 C46 O20 -2.5(6) . . . . ?
Ni7 O19 C46 C47 177.1(3) . . . . ?
F1 Ni3 O32A C76A 7(4) . . . . ?
F8 Ni3 O32A C76A -81(4) . . . . ?
O22 C51 C52 C53 -26.7(4) . . . . ?
O22 C51 C52 C54 89.8(4) . . . . ?
O22 C51 C52 C55 -151.0(4) . . . . ?
O25 C61 C62 C63 128.9(7) . . . . ?
O25 C61 C62 C64 5.7(10) . . . . ?
O25 C61 C62 C65 -115.5(7) . . . . ?
O25 C61 C62A C65A 58.8(19) . . . . ?
O25 C61 C62A C63A -67.4(19) . . . . ?
O25 C61 C62A C64A 175.3(14) . . . . ?
O9 C21 C22 C23 126.2(4) . . . . ?
O9 C21 C22 C24 3.5(5) . . . . ?
O9 C21 C22 C25 -117.1(4) . . . . ?
O26 C61 C62 C63 -56.2(9) . . . . ?
O26 C61 C62 C64 -179.4(6) . . . . ?
O26 C61 C62 C65 59.4(7) . . . . ?
O26 C61 C62A C65A -112.2(17) . . . . ?
O26 C61 C62A C63A 121.6(18) . . . . ?
O26 C61 C62A C64A 4(2) . . . . ?
O32 C76 C77 C78 -28.3(10) . . . . ?
O32 C76 C77 C79 -153.9(9) . . . . ?
O32 C76 C77 C80 89.1(9) . . . . ?
O30 Ni3 O32A C76A 96(4) . . . . ?
O30 C71 C72 C73 -23.1(5) . . . . ?
O30 C71 C72 C74 -157.2(5) . . . . ?
O30 C71 C72 C75 87.1(4) . . . . ?
O24 C56 C57 C58 49.0(4) . . . . ?
O24 C56 C57 C59 169.6(3) . . . . ?
O24 C56 C57 C60 -69.9(4) . . . . ?
O27 C66 C67 C68 25.5(5) . . . . ?
O27 C66 C67 C69 -92.4(4) . . . . ?
O27 C66 C67 C70 147.2(4) . . . . ?
O12 C26 C27 C28 26.7(6) . . . . ?
O12 C26 C27 C29 151.8(6) . . . . ?
O12 C26 C27 C30 -89.9(5) . . . . ?
O4 Ni3 O32A C76A -176(4) . . . . ?
O4 C6 C7 C8 -153.5(4) . . . . ?
O4 C6 C7 C9 90.1(4) . . . . ?
O4 C6 C7 C10 -31.8(6) . . . . ?
O6 C11 C12 C13 -174.4(4) . . . . ?
O6 C11 C12 C14 -52.8(5) . . . . ?
O6 C11 C12 C15 64.9(6) . . . . ?
O10 C21 C22 C23 -54.7(5) . . . . ?
O10 C21 C22 C24 -177.4(4) . . . . ?
O10 C21 C22 C25 62.0(5) . . . . ?
O13 C31 C32 C33 -16.7(6) . . . . ?
O13 C31 C32 C34 -138.1(4) . . . . ?
O13 C31 C32 C35 104.4(5) . . . . ?
O28 C66 C67 C68 -157.4(4) . . . . ?
O28 C66 C67 C69 84.6(4) . . . . ?
O28 C66 C67 C70 -35.8(5) . . . . ?
O2 C1 C2 C3 -174.1(4) . . . . ?
O2 C1 C2 C4 -54.1(4) . . . . ?
O2 C1 C2 C5 65.8(5) . . . . ?
O11 C26 C27 C28 -157.4(5) . . . . ?
O11 C26 C27 C29 -32.3(6) . . . . ?
O11 C26 C27 C30 86.0(5) . . . . ?
O1 C1 C2 C3 7.6(5) . . . . ?
O1 C1 C2 C4 127.5(4) . . . . ?
O1 C1 C2 C5 -112.5(4) . . . . ?
O29 C71 C72 C73 159.5(4) . . . . ?
O29 C71 C72 C74 25.4(6) . . . . ?
O29 C71 C72 C75 -90.3(4) . . . . ?
O8 C16 C17 C18 -72.6(5) . . . . ?
O8 C16 C17 C19 50.0(5) . . . . ?
O8 C16 C17 C20 168.1(4) . . . . ?
O15 C36 C37 C38 -18.1(10) . . . . ?
O15 C36 C37 C39 -140.4(7) . . . . ?
O15 C36 C37 C40 102.8(8) . . . . ?
O15 C36 C37A C39A -76.7(11) . . . . ?
O15 C36 C37A C40A 163.4(8) . . . . ?
O15 C36 C37A C38A 47.3(13) . . . . ?
O18 C41 C42 C43 -125.7(6) . . . . ?
O18 C41 C42 C44 117.6(6) . . . . ?
O18 C41 C42 C45 -2.1(9) . . . . ?
O18 C41 C42A C45A 27.2(15) . . . . ?
O18 C41 C42A C43A -91.8(17) . . . . ?
O18 C41 C42A C44A 143.7(15) . . . . ?
O5 C11 C12 C13 6.8(6) . . . . ?
O5 C11 C12 C14 128.3(5) . . . . ?
O5 C11 C12 C15 -113.9(5) . . . . ?
O7 C16 C17 C18 106.1(4) . . . . ?
O7 C16 C17 C19 -131.3(5) . . . . ?
O7 C16 C17 C20 -13.2(6) . . . . ?
O31 C76 C77 C78 155.4(5) . . . . ?
O31 C76 C77 C79 29.9(7) . . . . ?
O31 C76 C77 C80 -87.1(6) . . . . ?
O21 C51 C52 C53 158.8(3) . . . . ?
O21 C51 C52 C54 -84.7(4) . . . . ?
O21 C51 C52 C55 34.5(5) . . . . ?
O17 C41 C42 C43 55.9(7) . . . . ?
O17 C41 C42 C44 -60.8(6) . . . . ?
O17 C41 C42 C45 179.5(7) . . . . ?
O17 C41 C42A C45A -151.9(13) . . . . ?
O17 C41 C42A C43A 89.1(18) . . . . ?
O17 C41 C42A C44A -35(2) . . . . ?
O23 C56 C57 C58 -130.3(4) . . . . ?
O23 C56 C57 C59 -9.7(5) . . . . ?
O23 C56 C57 C60 110.8(4) . . . . ?
O14 C31 C32 C33 164.6(4) . . . . ?
O14 C31 C32 C34 43.3(5) . . . . ?
O14 C31 C32 C35 -74.3(6) . . . . ?
O20 C46 C47 C48 5.8(6) . . . . ?
O20 C46 C47 C49 -107.4(6) . . . . ?
O20 C46 C47 C50 127.1(7) . . . . ?
O20 C46 C47 C49A -53.0(12) . . . . ?
O20 C46 C47 C50A -177.4(11) . . . . ?
O20 C46 C47 C48A 70.0(11) . . . . ?
O16 C36 C37 C38 170.8(7) . . . . ?
O16 C36 C37 C39 48.5(10) . . . . ?
O16 C36 C37 C40 -68.3(9) . . . . ?
O16 C36 C37A C39A 97.5(10) . . . . ?
O16 C36 C37A C40A -22.4(11) . . . . ?
O16 C36 C37A C38A -138.5(10) . . . . ?
O3 C6 C7 C8 27.1(5) . . . . ?
O3 C6 C7 C9 -89.3(4) . . . . ?
O3 C6 C7 C10 148.8(5) . . . . ?
O19 C46 C47 C48 -173.8(5) . . . . ?
O19 C46 C47 C49 73.0(6) . . . . ?
O19 C46 C47 C50 -52.5(8) . . . . ?
O19 C46 C47 C49A 127.4(12) . . . . ?
O19 C46 C47 C50A 3.0(11) . . . . ?
O19 C46 C47 C48A -109.6(11) . . . . ?
Cu6 O33 C81 C83 6.3(7) . . . . ?
Cu6 O33 C81 C82 -172.9(3) . . . . ?
Cu6 O35 C86 C88 -22.2(6) . . . . ?
Cu6 O35 C86 C87 160.7(3) . . . . ?
Cu6 O36 C89 C88 6.0(6) . . . . ?
Cu6 O36 C89 C90 -171.9(3) . . . . ?
Cu6 O34 C84 C83 -2.2(7) . . . . ?
Cu6 O34 C84 C85 176.2(6) . . . . ?
Cu6 O34 C84 C85A -177.5(7) . . . . ?
Cu6 N1 C96 C95 -178.9(3) . . . . ?
Cu6 N1 C94 N2 179.2(2) . . . . ?
S1 C103 C102 C101 -176.5(3) . . . . ?
S1 C103 C105 C106 176.8(3) . . . . ?
O33 C81 C83 C84 0.5(8) . . . . ?
O33 C81 C82 F9 -43.9(6) . . . . ?
O33 C81 C82 F10 72.5(5) . . . . ?
O33 C81 C82 F11 -168.2(5) . . . . ?
O35 C86 C88 C89 6.4(7) . . . . ?
O35 C86 C87 F15 76.9(5) . . . . ?
O35 C86 C87 F16 -162.7(4) . . . . ?
O35 C86 C87 F17 -43.2(5) . . . . ?
O36 C89 C90 F18 -155.8(4) . . . . ?
O36 C89 C90 F19 -36.7(7) . . . . ?
O36 C89 C90 F20 88.1(6) . . . . ?
O34 C84 C83 C81 -2.8(9) . . . . ?
O34 C84 C85 F12 53.7(12) . . . . ?
O34 C84 C85 F13 173.4(8) . . . . ?
O34 C84 C85 F14 -64.2(12) . . . . ?
O34 C84 C85A F14A -27.6(17) . . . . ?
O34 C84 C85A F12A 84.2(12) . . . . ?
O34 C84 C85A F13A -157.4(12) . . . . ?
N2 C95 C96 N1 0.0(4) . . . . ?
N2 C95 C97 C98 -53.2(9) . . . . ?
N2 C95 C97A C98A -70(2) . . . . ?
N3 C99 C100 C101 108.1(4) . . . . ?
N3 C99 C100 C106 -78.1(4) . . . . ?
C95 N2 C94 N1 -0.6(4) . . . . ?
C95 C97 C98 N3 146.5(6) . . . . ?
C95 C97A C98A N3A 175.5(14) . . . . ?
C96 N1 C94 N2 0.5(4) . . . . ?
C96 C95 C97 C98 134.9(6) . . . . ?
C96 C95 C97A C98A 107.0(14) . . . . ?
C86 C88 C89 O36 4.8(7) . . . . ?
C86 C88 C89 C90 -177.3(4) . . . . ?
C94 N1 C96 C95 -0.3(4) . . . . ?
C94 N2 C95 C96 0.4(4) . . . . ?
C94 N2 C95 C97 -173.2(5) . . . . ?
C94 N2 C95 C97A 178.6(11) . . . . ?
C97 C95 C96 N1 173.0(5) . . . . ?
C98 N3 C99 C100 175.0(4) . . . . ?
C88 C86 C87 F15 -100.6(5) . . . . ?
C88 C86 C87 F16 19.8(6) . . . . ?
C88 C86 C87 F17 139.3(4) . . . . ?
C88 C89 C90 F18 25.9(6) . . . . ?
C88 C89 C90 F19 145.0(5) . . . . ?
C88 C89 C90 F20 -90.2(6) . . . . ?
C99 N3 C98 C97 173.7(5) . . . . ?
C99 C100 C106 C105 -173.7(4) . . . . ?
C87 C86 C88 C89 -176.5(4) . . . . ?
C83 C81 C82 F9 136.9(5) . . . . ?
C83 C81 C82 F10 -106.8(5) . . . . ?
C83 C81 C82 F11 12.6(7) . . . . ?
C83 C84 C85 F12 -127.6(9) . . . . ?
C83 C84 C85 F13 -7.9(12) . . . . ?
C83 C84 C85 F14 114.5(10) . . . . ?
C83 C84 C85A F14A 156.8(12) . . . . ?
C83 C84 C85A F12A -91.3(13) . . . . ?
C83 C84 C85A F13A 27.1(18) . . . . ?
C82 C81 C83 C84 179.6(5) . . . . ?
C103 C102 C101 C100 0.0 . . . . ?
C102 C103 C105 C106 0.0 . . . . ?
C102 C101 C100 C99 173.8(4) . . . . ?
C102 C101 C100 C106 0.0 . . . . ?
C101 C100 C106 C105 0.0 . . . . ?
C100 C106 C105 C103 0.0 . . . . ?
C105 C103 C102 C101 0.0 . . . . ?
C104 S1 C103 C102 1.4(4) . . . . ?
C104 S1 C103 C105 -175.3(3) . . . . ?
C85 C84 C83 C81 178.8(7) . . . . ?
C97A C95 C96 N1 -177.3(16) . . . . ?
C97A C98A N3A C99A -52(2) . . . . ?
C98A N3A C99A C110 -165.3(11) . . . . ?
N3A C99A C110 C1A -83.6(12) . . . . ?
N3A C99A C110 C1E 102.3(11) . . . . ?
C99A C110 C1E C1D 174.3(10) . . . . ?
C1C C1B C1A C110 0.0 . . . . ?
C1B C1C C1D C1E 0.0 . . . . ?
C1B C1C S1A C1F 178.7(10) . . . . ?
C1B C1A C110 C99A -173.9(11) . . . . ?
C1B C1A C110 C1E 0.0 . . . . ?
C1A C110 C1E C1D 0.0 . . . . ?
C110 C1E C1D C1C 0.0 . . . . ?
C1D C1C C1B C1A 0.0 . . . . ?
C1D C1C S1A C1F 2.6(12) . . . . ?
S1A C1C C1B C1A -176.3(10) . . . . ?
S1A C1C C1D C1E 175.9(10) . . . . ?
C77A C76A O32A Ni3 161(3) . . . . ?
C77A C76A O31A Ni1 161.7(10) . . . . ?
O32A C76A C77A C78A -64(3) . . . . ?
O32A C76A C77A C79A 174(3) . . . . ?
O32A C76A C77A C80A 58(3) . . . . ?
O32A C76A O31A Ni1 -22(3) . . . . ?
O31A C76A C77A C78A 111.9(14) . . . . ?
O31A C76A C77A C79A -9.8(18) . . . . ?
O31A C76A C77A C80A -125.9(14) . . . . ?
O31A C76A O32A Ni3 -15(6) . . . . ?
C85A C84 C83 C81 171.7(9) . . . . ?
